data_4126251
loop_
_publ_author_name
'Wang, Xiang'
'Wicher, Barbara'
'Ferrand, Yann'
'Huc, Ivan'

_publ_section_title
;
 Orchestrating Directional Molecular Motions: Kinetically Controlled
 Supramolecular Pathways of a Helical Host on Rodlike Guests.
;
_journal_name_full 'Journal of the American Chemical Society'
_journal_paper_doi 10.1021/jacs.7b04884
_journal_year 2017
_chemical_formula_moiety
;
2(C139 H135 F8 N23 O21), C33 H50 N2 O4, 4.51(C H Cl3), 
0.39(C6 H14), 0.97 (H2 O)
;
_chemical_formula_sum 'C317.87 H331.92 Cl13.53 F16 N48 O46.97'
_chemical_formula_weight 6359.85
_space_group_crystal_system triclinic
_space_group_IT_number 2
_space_group_name_Hall '-P 1'
_space_group_name_H-M_alt 'P -1'
_symmetry_space_group_name_Hall '-P 1'
_symmetry_space_group_name_H-M 'P -1'
_atom_sites_solution_hydrogens mixed
_audit_creation_method SHELXL-2014/7
_cell_angle_alpha 81.019(2)
_cell_angle_beta 80.632(2)
_cell_angle_gamma 73.048(2)
_cell_formula_units_Z 2
_cell_length_a 22.2888(16)
_cell_length_b 22.9540(16)
_cell_length_c 33.748(2)
_cell_measurement_reflns_used 101029
_cell_measurement_temperature 150(2)
_cell_measurement_theta_max 51.1
_cell_measurement_theta_min 1.3
_cell_volume 16187.2(19)
_computing_cell_refinement
;
CrystalClear-SM Expert 2.1 b32 (Rigaku, 2014)
;
_computing_data_collection
;
CrystalClear-SM Expert 2.1 b32 (Rigaku, 2014)
;
_computing_data_reduction
;
CrystalClear-SM Expert 2.1 b32 (Rigaku, 2014)
;
_computing_publication_material 'SHELXL-2014/7 (Sheldrick, 2014)'
_computing_structure_refinement 'SHELXL-2014/7 (Sheldrick, 2014)'
_computing_structure_solution 'SHELXT-2014/7 (Sheldrick, 2014)'
_diffrn_ambient_temperature 150(2)
_diffrn_detector_area_resol_mean 5.8140
_diffrn_measured_fraction_theta_full 0.980
_diffrn_measured_fraction_theta_max 0.980
_diffrn_measurement_device_type 'partial chi'
_diffrn_measurement_method \w-scans
_diffrn_radiation_type CuK\a
_diffrn_radiation_wavelength 1.54178
_diffrn_reflns_av_R_equivalents 0.0767
_diffrn_reflns_av_unetI/netI 0.0698
_diffrn_reflns_Laue_measured_fraction_full 0.980
_diffrn_reflns_Laue_measured_fraction_max 0.980
_diffrn_reflns_limit_h_max 21
_diffrn_reflns_limit_h_min -22
_diffrn_reflns_limit_k_max 22
_diffrn_reflns_limit_k_min -22
_diffrn_reflns_limit_l_max 33
_diffrn_reflns_limit_l_min -33
_diffrn_reflns_number 118976
_diffrn_reflns_point_group_measured_fraction_full 0.980
_diffrn_reflns_point_group_measured_fraction_max 0.980
_diffrn_reflns_theta_full 50.433
_diffrn_reflns_theta_max 50.433
_diffrn_reflns_theta_min 4.966
_diffrn_source 'Rigaku MM007 rotating anode'
_exptl_absorpt_coefficient_mu 1.777
_exptl_absorpt_correction_T_max 1.000
_exptl_absorpt_correction_T_min 0.720
_exptl_absorpt_correction_type multi-scan
_exptl_absorpt_process_details
;
Rigaku CrystalClear-SM Expert 2.1 b32
;
_exptl_crystal_colour yellow
_exptl_crystal_density_diffrn 1.305
_exptl_crystal_description prism
_exptl_crystal_F_000 6650
_exptl_crystal_size_max 0.100
_exptl_crystal_size_mid 0.050
_exptl_crystal_size_min 0.040
_refine_diff_density_max 1.224
_refine_diff_density_min -0.841
_refine_diff_density_rms 0.097
_refine_ls_extinction_method none
_refine_ls_goodness_of_fit_ref 2.206
_refine_ls_hydrogen_treatment constr
_refine_ls_matrix_type full
_refine_ls_number_parameters 3590
_refine_ls_number_reflns 33239
_refine_ls_number_restraints 486
_refine_ls_restrained_S_all 2.195
_refine_ls_R_factor_all 0.1868
_refine_ls_R_factor_gt 0.1450
_refine_ls_shift/su_max 0.003
_refine_ls_shift/su_mean 0.000
_refine_ls_structure_factor_coef Fsqd
_refine_ls_weighting_details 'w=1/[\s^2^(Fo^2^)+(0.1000P)^2^] where P=(Fo^2^+2Fc^2^)/3'
_refine_ls_weighting_scheme calc
_refine_ls_wR_factor_gt 0.3694
_refine_ls_wR_factor_ref 0.3848
_reflns_Friedel_coverage 0.000
_reflns_number_gt 20136
_reflns_number_total 33239
_reflns_threshold_expression 'I > 2\s(I)'
_cod_data_source_file ja7b04884_si_004.cif
_cod_data_source_block (1)2_13
_cod_depositor_comments
;
The following automatic conversions were performed:

'_exptl_absorpt_correction_type' value 'Multi-scan' changed to
'multi-scan' according to
/home/data/users/saulius/crontab/automatic-downloads/rss-feeds/ACS/lib/dictionaries/cif_core.dic
dictionary named 'cif_core.dic' version 2.4.2 from 2011-04-26.

Automatic conversion script
Id: cif_fix_values 4973 2017-02-22 13:04:09Z antanas 
;
_cod_original_cell_volume 16187(2)
_cod_database_code 4126251
_shelx_shelxl_version_number 2014/7
_shelx_space_group_comment
;
The symmetry employed for this shelxl refinement is uniquely defined
by the following loop, which should always be used as a source of
symmetry information in preference to the above space-group names.
They are only intended as comments.
;
_shelx_estimated_absorpt_t_min 0.842
_shelx_estimated_absorpt_t_max 0.932

loop_
_space_group_symop_operation_xyz
'x, y, z'
'-x, -y, -z'

loop_
_atom_site_label
_atom_site_type_symbol
_atom_site_fract_x
_atom_site_fract_y
_atom_site_fract_z
_atom_site_U_iso_or_equiv
_atom_site_adp_type
_atom_site_occupancy
_atom_site_site_symmetry_order
_atom_site_calc_flag
_atom_site_refinement_flags_posn
_atom_site_refinement_flags_adp
_atom_site_refinement_flags_occupancy
_atom_site_disorder_assembly
_atom_site_disorder_group
C1A C 0.6779(8) 1.0203(7) 0.5032(4) 0.108(4) Uani 1 1 d . . . . .
N1A N 0.7331(5) 0.9763(5) 0.4999(3) 0.092(3) Uani 1 1 d . . . . .
H1A H 0.7307 0.9389 0.4989 0.111 Uiso 1 1 calc R U . . .
O1A O 0.6747(5) 1.0729(5) 0.5007(3) 0.146(4) Uani 1 1 d . . . . .
F1A F 0.6409(3) 0.8372(2) 0.60308(14) 0.0740(14) Uani 1 1 d . . . . .
N2A N 0.8372(5) 0.9292(4) 0.5007(2) 0.086(2) Uani 1 1 d . . . . .
C6A C 0.8970(7) 0.9287(6) 0.4991(3) 0.093(3) Uani 1 1 d . . . . .
C5A C 0.9161(7) 0.9825(7) 0.4945(4) 0.114(4) Uani 1 1 d . . . . .
H5A H 0.9591 0.9815 0.4940 0.136 Uiso 1 1 calc R U . . .
C4A C 0.8702(9) 1.0363(7) 0.4908(5) 0.144(6) Uani 1 1 d . . . . .
H4A H 0.8816 1.0738 0.4868 0.173 Uiso 1 1 calc R U . . .
C3A C 0.8077(8) 1.0378(6) 0.4927(4) 0.118(4) Uani 1 1 d . . . . .
H3A H 0.7759 1.0757 0.4906 0.142 Uiso 1 1 calc R U . . .
C2A C 0.7919(7) 0.9832(6) 0.4978(3) 0.093(3) Uani 1 1 d . . . . .
O2A O 1.0318(4) 0.8921(5) 0.5013(3) 0.126(3) Uani 1 1 d . . . . .
F2A F 0.7255(3) 0.9434(2) 0.67683(18) 0.0900(17) Uani 1 1 d . . . . .
N3A N 0.9393(5) 0.8702(5) 0.5019(3) 0.092(3) Uani 1 1 d . . . . .
H3AA H 0.9227 0.8392 0.5042 0.110 Uiso 1 1 calc R U . . .
O3A O 1.0294(4) 0.5887(4) 0.4974(2) 0.101(2) Uani 1 1 d . . . . .
F3A F 0.9306(3) 0.8080(2) 0.70838(18) 0.0930(17) Uani 1 1 d . . . . .
N4A N 1.0033(5) 0.7475(5) 0.5025(2) 0.089(3) Uani 1 1 d . . . . .
C8A C 1.0357(6) 0.7886(7) 0.5028(3) 0.088(3) Uani 1 1 d . . . . .
C9A C 1.1015(8) 0.7725(8) 0.5031(4) 0.115(4) Uani 1 1 d . . . . .
H9A H 1.1231 0.8023 0.5041 0.138 Uiso 1 1 calc R U . . .
C10A C 1.1337(6) 0.7104(9) 0.5017(4) 0.115(5) Uani 1 1 d . . . . .
H10D H 1.1784 0.6974 0.5004 0.138 Uiso 1 1 calc R U . . .
C11A C 1.1018(7) 0.6700(7) 0.5023(3) 0.113(4) Uani 1 1 d . . . . .
H11I H 1.1241 0.6278 0.5028 0.136 Uiso 1 1 calc R U . . .
C12A C 1.0365(6) 0.6873(7) 0.5021(3) 0.094(4) Uani 1 1 d . . . . .
O4A O 0.6638(3) 0.6286(3) 0.5017(2) 0.094(2) Uani 1 1 d . . . . .
F4A F 0.9012(3) 0.6161(2) 0.71231(16) 0.0947(18) Uani 1 1 d . U . . .
N5A N 0.9367(5) 0.6631(4) 0.5063(2) 0.075(2) Uani 1 1 d . . . . .
H5AA H 0.9213 0.7020 0.5100 0.090 Uiso 1 1 calc R U . . .
O5A O 0.4526(4) 0.9959(3) 0.6423(2) 0.086(2) Uani 1 1 d . . . . .
F5A F 0.6755(3) 0.6352(2) 0.76441(15) 0.0819(15) Uani 1 1 d . U . . .
N6A N 0.8327(5) 0.6641(4) 0.5128(2) 0.071(2) Uani 1 1 d . . . . .
C14A C 0.8928(6) 0.6312(5) 0.5059(3) 0.076(3) Uani 1 1 d . . . . .
C15A C 0.9090(6) 0.5690(5) 0.4982(3) 0.080(3) Uani 1 1 d . . . . .
H15I H 0.9519 0.5461 0.4929 0.096 Uiso 1 1 calc R U . . .
C16A C 0.8600(7) 0.5429(5) 0.4987(3) 0.086(3) Uani 1 1 d . . . . .
H16G H 0.8690 0.5014 0.4937 0.104 Uiso 1 1 calc R U . . .
C17A C 0.7988(6) 0.5770(5) 0.5064(3) 0.085(3) Uani 1 1 d . . . . .
H17E H 0.7648 0.5596 0.5069 0.102 Uiso 1 1 calc R U . . .
C18A C 0.7871(6) 0.6372(5) 0.5134(3) 0.075(3) Uani 1 1 d . . . . .
O6A O 0.8173(4) 1.0816(3) 0.7260(2) 0.101(2) Uani 1 1 d . . . . .
F6A F 0.6089(3) 0.7965(2) 0.85169(15) 0.0770(14) Uani 1 1 d . . . . .
C7A C 1.0024(7) 0.8554(8) 0.5015(4) 0.102(4) Uani 1 1 d . . . . .
N7A N 0.7266(5) 0.6750(3) 0.5241(2) 0.074(2) Uani 1 1 d . . . . .
H7A H 0.7252 0.7077 0.5352 0.089 Uiso 1 1 calc R U . . .
O7A O 1.1506(5) 0.6851(4) 0.6981(2) 0.107(3) Uani 1 1 d . . . . .
F7A F 0.7916(3) 0.7752(2) 0.90376(17) 0.0886(17) Uani 1 1 d . . . . .
O8A O 0.8712(4) 0.4230(3) 0.6856(2) 0.114(3) Uani 1 1 d . U . . .
F8A F 0.8789(3) 0.5655(2) 0.90955(16) 0.0845(16) Uani 1 1 d . . . . .
N9A N 0.5459(4) 0.9207(3) 0.6385(2) 0.067(2) Uani 1 1 d . . . . .
H9AA H 0.5841 0.9095 0.6458 0.080 Uiso 1 1 calc R U . . .
O9A O 0.4455(4) 0.6872(3) 0.7714(2) 0.090(2) Uani 1 1 d . . . . .
O10A O 0.5506(3) 0.9873(3) 0.91345(19) 0.0801(19) Uani 1 1 d . . . . .
N11A N 0.7894(5) 0.9982(4) 0.7136(3) 0.087(3) Uani 1 1 d . . . . .
H11J H 0.8046 0.9596 0.7091 0.104 Uiso 1 1 calc R U . . .
O11A O 1.0091(4) 0.7645(3) 0.9190(2) 0.097(2) Uani 1 1 d . . . . .
O12A O 0.9693(5) 0.3460(4) 0.9087(3) 0.116(3) Uani 1 1 d . . . . .
C13A C 0.9991(7) 0.6419(6) 0.5018(3) 0.085(3) Uani 1 1 d . . . . .
N13A N 1.0434(4) 0.7279(4) 0.7074(2) 0.091(3) Uani 1 1 d . . . . .
H13F H 1.0078 0.7178 0.7092 0.109 Uiso 1 1 calc R U . . .
O13A O 0.8649(5) 0.3761(3) 0.9033(2) 0.102(2) Uani 1 1 d . . . . .
N15A N 0.8680(5) 0.5141(4) 0.7076(2) 0.093(2) Uani 1 1 d . U . . .
H15J H 0.8415 0.5470 0.7171 0.111 Uiso 1 1 calc R U . . .
N17A N 0.5489(5) 0.6721(4) 0.7788(2) 0.070(2) Uani 1 1 d . . . . .
H17F H 0.5738 0.6865 0.7899 0.083 Uiso 1 1 calc R U . . .
C19A C 0.6704(6) 0.6681(5) 0.5197(3) 0.075(3) Uani 1 1 d . . . . .
N19A N 0.5888(4) 0.8906(3) 0.8932(2) 0.070(2) Uani 1 1 d . . . . .
H19G H 0.6231 0.8595 0.8927 0.084 Uiso 1 1 calc R U . . .
C20A C 0.5072(6) 0.9762(5) 0.6500(3) 0.078(3) Uani 1 1 d . . . . .
C21A C 0.8326(7) 1.0264(6) 0.7204(3) 0.091(3) Uani 1 1 d . . . . .
C22A C 1.0982(7) 0.6815(6) 0.7016(3) 0.093(4) Uani 1 1 d . . . . .
N21A N 0.9123(5) 0.7537(4) 0.9144(2) 0.081(2) Uani 1 1 d . . . . .
H21D H 0.8941 0.7261 0.9107 0.098 Uiso 1 1 calc R U . . .
C23A C 0.8402(7) 0.4722(5) 0.6985(3) 0.099(3) Uani 1 1 d . U . . .
N23A N 0.9145(5) 0.4468(4) 0.9009(2) 0.082(2) Uani 1 1 d . . . . .
H23F H 0.8770 0.4712 0.8968 0.098 Uiso 1 1 calc R U . . .
C24A C 0.4860(6) 0.7026(4) 0.7835(3) 0.070(3) Uani 1 1 d . . . . .
C25A C 0.5942(6) 0.9417(5) 0.9079(3) 0.075(3) Uani 1 1 d . . . . .
C26A C 0.9744(6) 0.7322(4) 0.9158(3) 0.083(3) Uani 1 1 d D . . . .
C27A C 0.9209(7) 0.3854(5) 0.9047(3) 0.084(3) Uani 1 1 d . . . . .
N8A N 0.6255(4) 0.7544(4) 0.5586(2) 0.071(2) Uani 1 1 d . . . . .
C1B C 0.6142(5) 0.7146(5) 0.5377(3) 0.073(3) Uani 1 1 d . . . . .
C2B C 0.5542(6) 0.7101(5) 0.5339(3) 0.088(3) Uani 1 1 d . . . . .
H2B H 0.5502 0.6797 0.5191 0.106 Uiso 1 1 calc R U . . .
C3B C 0.5005(6) 0.7499(5) 0.5517(3) 0.081(3) Uani 1 1 d . . . . .
C4B C 0.5094(5) 0.7939(5) 0.5736(3) 0.070(3) Uani 1 1 d . . . . .
C5B C 0.4601(5) 0.8383(4) 0.5924(3) 0.072(3) Uani 1 1 d . . . . .
H5B H 0.4177 0.8396 0.5901 0.087 Uiso 1 1 calc R U . . .
C6B C 0.4699(5) 0.8786(4) 0.6133(3) 0.067(3) Uani 1 1 d . . . . .
H6B H 0.4348 0.9070 0.6261 0.080 Uiso 1 1 calc R U . . .
C7B C 0.5317(5) 0.8797(4) 0.6165(3) 0.066(3) Uani 1 1 d . . . . .
C8B C 0.5802(5) 0.8374(4) 0.5994(3) 0.061(2) Uani 1 1 d . . . . .
C9B C 0.5725(5) 0.7939(4) 0.5765(3) 0.072(3) Uani 1 1 d . . . . .
N10A N 0.5987(4) 0.9862(3) 0.6725(2) 0.070(2) Uani 1 1 d . . . . .
C10B C 0.5380(5) 1.0087(4) 0.6700(3) 0.064(2) Uani 1 1 d . . . . .
C11B C 0.4997(5) 1.0628(4) 0.6867(3) 0.081(3) Uani 1 1 d . . . . .
H11K H 0.4556 1.0767 0.6849 0.097 Uiso 1 1 calc R U . . .
C12B C 0.5286(6) 1.0941(5) 0.7055(3) 0.081(3) Uani 1 1 d . . . . .
C13B C 0.5930(6) 1.0714(4) 0.7092(3) 0.075(3) Uani 1 1 d . . . . .
C14B C 0.6265(7) 1.0980(5) 0.7287(3) 0.088(3) Uani 1 1 d . . . . .
H14C H 0.6040 1.1339 0.7411 0.106 Uiso 1 1 calc R U . . .
C15B C 0.6894(6) 1.0764(4) 0.7312(3) 0.086(3) Uani 1 1 d . . . . .
H15K H 0.7097 1.0970 0.7449 0.103 Uiso 1 1 calc R U . . .
C16B C 0.7248(6) 1.0225(5) 0.7131(3) 0.080(3) Uani 1 1 d . . . . .
C17B C 0.6914(6) 0.9951(4) 0.6945(3) 0.081(3) Uani 1 1 d . . . . .
C18B C 0.6266(6) 1.0168(4) 0.6919(3) 0.070(3) Uani 1 1 d . . . . .
N12A N 0.9062(4) 0.9285(4) 0.7150(2) 0.077(2) Uani 1 1 d . . . . .
C19B C 0.8992(5) 0.9860(5) 0.7186(3) 0.075(3) Uani 1 1 d . . . . .
C20B C 0.9472(7) 1.0138(5) 0.7209(3) 0.095(3) Uani 1 1 d . . . . .
H20G H 0.9377 1.0563 0.7233 0.114 Uiso 1 1 calc R U . . .
C21B C 1.0069(8) 0.9777(7) 0.7196(4) 0.108(4) Uani 1 1 d . . . . .
C22B C 1.0202(6) 0.9133(6) 0.7171(3) 0.093(3) Uani 1 1 d . . . . .
C23B C 1.0814(6) 0.8712(6) 0.7179(4) 0.106(4) Uani 1 1 d . . . . .
H23G H 1.1167 0.8850 0.7205 0.127 Uiso 1 1 calc R U . . .
C24B C 1.0888(6) 0.8109(6) 0.7149(3) 0.096(3) Uani 1 1 d . . . . .
H24E H 1.1296 0.7829 0.7156 0.115 Uiso 1 1 calc R U . . .
C25B C 1.0380(6) 0.7888(6) 0.7108(3) 0.087(3) Uani 1 1 d . . . . .
C26B C 0.9785(6) 0.8299(5) 0.7119(3) 0.081(3) Uani 1 1 d . . . . .
C27B C 0.9675(6) 0.8922(5) 0.7151(3) 0.083(3) Uani 1 1 d . . . . .
N14A N 1.0225(5) 0.6220(4) 0.7042(2) 0.089(2) Uani 1 1 d . U . . .
C28B C 1.0831(7) 0.6227(6) 0.6979(3) 0.100(3) Uani 1 1 d . U . . .
C29B C 1.1360(6) 0.5720(5) 0.6892(3) 0.103(3) Uani 1 1 d . U . . .
H29C H 1.1782 0.5748 0.6850 0.123 Uiso 1 1 calc R U . . .
C30B C 1.1208(7) 0.5174(5) 0.6873(3) 0.101(3) Uani 1 1 d . U . . .
C31B C 1.0587(6) 0.5131(5) 0.6947(3) 0.092(3) Uani 1 1 d . U . . .
C32B C 1.0416(7) 0.4589(5) 0.6936(3) 0.098(3) Uani 1 1 d . U . . .
H32E H 1.0739 0.4223 0.6888 0.117 Uiso 1 1 calc R U . . .
C33B C 0.9816(6) 0.4573(5) 0.6991(3) 0.094(3) Uani 1 1 d . U . . .
H33B H 0.9723 0.4193 0.6998 0.112 Uiso 1 1 calc R U . . .
C34B C 0.9301(6) 0.5124(5) 0.7042(3) 0.088(3) Uani 1 1 d . U . . .
C35B C 0.9470(6) 0.5651(5) 0.7052(3) 0.087(3) Uani 1 1 d . U . . .
C36B C 1.0087(6) 0.5678(5) 0.7014(3) 0.088(3) Uani 1 1 d . U . . .
N16A N 0.7421(5) 0.5373(4) 0.7245(2) 0.085(2) Uani 1 1 d . U . . .
C37B C 0.7690(6) 0.4884(5) 0.7058(3) 0.091(3) Uani 1 1 d . U . . .
C38B C 0.7388(7) 0.4532(5) 0.6908(3) 0.107(3) Uani 1 1 d . U . . .
H38E H 0.7624 0.4191 0.6769 0.129 Uiso 1 1 calc R U . . .
C39B C 0.6755(8) 0.4684(5) 0.6964(4) 0.109(3) Uani 1 1 d . U . . .
C40B C 0.6404(7) 0.5173(4) 0.7172(3) 0.088(3) Uani 1 1 d . U . . .
C41B C 0.5759(7) 0.5364(5) 0.7248(3) 0.100(3) Uani 1 1 d . U . . .
H41B H 0.5524 0.5137 0.7156 0.120 Uiso 1 1 calc R U . . .
C42B C 0.5426(6) 0.5863(4) 0.7449(3) 0.091(3) Uani 1 1 d . U . . .
H42B H 0.4977 0.5974 0.7496 0.109 Uiso 1 1 calc R U . . .
C43B C 0.5780(6) 0.6212(4) 0.7585(3) 0.071(2) Uani 1 1 d . U . . .
C44B C 0.6419(6) 0.6028(4) 0.7512(3) 0.072(2) Uani 1 1 d . U . . .
C45B C 0.6766(6) 0.5520(4) 0.7312(3) 0.080(2) Uani 1 1 d . U . . .
N18A N 0.5175(4) 0.7678(3) 0.8214(2) 0.064(2) Uani 1 1 d . . . . .
C46B C 0.4710(6) 0.7565(4) 0.8070(3) 0.070(3) Uani 1 1 d . . . . .
C47B C 0.4090(6) 0.7924(5) 0.8105(3) 0.082(3) Uani 1 1 d . . . . .
H47B H 0.3778 0.7825 0.7987 0.099 Uiso 1 1 calc R U . . .
C48B C 0.3934(6) 0.8424(5) 0.8314(3) 0.073(3) Uani 1 1 d . . . . .
C49B C 0.4382(5) 0.8561(4) 0.8483(3) 0.069(3) Uani 1 1 d . . . . .
C50B C 0.4285(5) 0.9063(4) 0.8708(3) 0.076(3) Uani 1 1 d . . . . .
H50B H 0.3870 0.9328 0.8751 0.091 Uiso 1 1 calc R U . . .
C51B C 0.4748(5) 0.9183(4) 0.8864(3) 0.070(3) Uani 1 1 d . . . . .
H51B H 0.4653 0.9516 0.9020 0.083 Uiso 1 1 calc R U . . .
C52B C 0.5381(5) 0.8811(4) 0.8794(3) 0.062(2) Uani 1 1 d . . . . .
C53B C 0.5487(5) 0.8322(4) 0.8586(3) 0.067(3) Uani 1 1 d . . . . .
C54B C 0.5012(5) 0.8171(4) 0.8421(3) 0.066(3) Uani 1 1 d . . . . .
N20A N 0.7033(4) 0.8832(4) 0.9109(2) 0.070(2) Uani 1 1 d . . . . .
C55B C 0.6611(6) 0.9355(5) 0.9155(3) 0.075(3) Uani 1 1 d . . . . .
C56B C 0.6750(6) 0.9876(4) 0.9252(3) 0.078(3) Uani 1 1 d . . . . .
H56B H 0.6424 1.0246 0.9284 0.094 Uiso 1 1 calc R U . . .
C57B C 0.7343(6) 0.9843(5) 0.9298(3) 0.081(3) Uani 1 1 d . . . . .
C58B C 0.7818(6) 0.9278(5) 0.9265(3) 0.079(3) Uani 1 1 d . . . . .
C59B C 0.8461(6) 0.9170(5) 0.9304(3) 0.093(3) Uani 1 1 d . . . . .
H59B H 0.8598 0.9504 0.9354 0.112 Uiso 1 1 calc R U . . .
C60B C 0.8906(6) 0.8612(5) 0.9273(3) 0.092(3) Uani 1 1 d . . . . .
H60B H 0.9331 0.8558 0.9316 0.111 Uiso 1 1 calc R U . . .
C61B C 0.8712(6) 0.8118(5) 0.9176(3) 0.074(3) Uani 1 1 d . . . . .
C62B C 0.8097(6) 0.8216(5) 0.9127(3) 0.073(3) Uani 1 1 d . . . . .
C63B C 0.7634(5) 0.8785(5) 0.9161(3) 0.070(3) Uani 1 1 d . . . . .
N22A N 0.9586(4) 0.6355(4) 0.9103(2) 0.072(2) Uani 1 1 d . . . . .
C64B C 1.0017(6) 0.6652(4) 0.9101(3) 0.071(3) Uani 1 1 d D . . . .
C65B C 1.0651(6) 0.6397(6) 0.9064(3) 0.084(3) Uani 1 1 d . . . . .
H65B H 1.0926 0.6640 0.9076 0.101 Uiso 1 1 calc R U . . .
C66B C 1.0897(5) 0.5788(6) 0.9011(3) 0.079(3) Uani 1 1 d . . . . .
C67B C 1.0483(5) 0.5424(5) 0.9024(3) 0.073(3) Uani 1 1 d . . . . .
C68B C 1.0681(5) 0.4783(5) 0.8995(3) 0.077(3) Uani 1 1 d . . . . .
H68B H 1.1119 0.4575 0.8975 0.092 Uiso 1 1 calc R U . . .
C69B C 1.0261(6) 0.4468(5) 0.8996(3) 0.078(3) Uani 1 1 d . . . . .
H69B H 1.0409 0.4041 0.8974 0.094 Uiso 1 1 calc R U . . .
C70B C 0.9611(6) 0.4749(5) 0.9029(3) 0.074(3) Uani 1 1 d . . . . .
C71B C 0.9416(6) 0.5379(6) 0.9057(3) 0.077(3) Uani 1 1 d . . . . .
C72B C 0.9822(5) 0.5731(5) 0.9059(3) 0.069(3) Uani 1 1 d . . . . .
C1C C 0.6938(7) 0.4461(6) 0.9971(4) 0.113(4) Uiso 1 1 d . . . . .
N1C N 0.7207(5) 0.4909(5) 0.9950(3) 0.108(3) Uiso 1 1 d . . . . .
H1C H 0.6945 0.5278 0.9912 0.129 Uiso 1 1 calc R U . . .
O1C O 0.7242(5) 0.3908(5) 1.0017(3) 0.144(3) Uiso 1 1 d . . . . .
F1C F 0.5845(3) 0.6396(2) 0.90350(16) 0.0803(15) Uani 1 1 d . . . . .
N2C N 0.7878(5) 0.5432(6) 0.9999(3) 0.093(3) Uani 1 1 d . . . . .
C2C C 0.7833(6) 0.4915(8) 0.9976(3) 0.097(4) Uani 1 1 d . . . . .
C3C C 0.8325(8) 0.4368(7) 0.9970(3) 0.113(4) Uani 1 1 d . . . . .
H3C H 0.8258 0.3984 0.9951 0.135 Uiso 1 1 calc R U . . .
C4C C 0.8903(7) 0.4434(8) 0.9996(3) 0.104(4) Uani 1 1 d . . . . .
H4C H 0.9255 0.4081 0.9992 0.125 Uiso 1 1 calc R U . . .
C5C C 0.9000(6) 0.4979(8) 1.0025(3) 0.100(4) Uani 1 1 d . . . . .
H5C H 0.9407 0.5014 1.0049 0.120 Uiso 1 1 calc R U . . .
C6C C 0.8461(7) 0.5495(7) 1.0020(3) 0.097(4) Uani 1 1 d . . . . .
O2C O 0.9536(4) 0.5940(4) 1.0034(2) 0.108(3) Uani 1 1 d . . . . .
F2C F 0.7828(3) 0.5284(3) 0.83412(17) 0.105(2) Uani 1 1 d . . . . .
N3C N 0.8480(5) 0.6088(5) 1.0062(2) 0.090(3) Uani 1 1 d . . . . .
H3CA H 0.8115 0.6369 1.0088 0.108 Uiso 1 1 calc R U . . .
O3C O 0.7479(4) 0.8838(4) 1.0279(3) 0.112(3) Uani 1 1 d . . . . .
F3C F 0.9314(4) 0.6560(3) 0.81278(19) 0.110(2) Uani 1 1 d . . . . .
N4C N 0.8299(5) 0.7299(5) 1.0138(2) 0.088(3) Uani 1 1 d . . . . .
C8C C 0.8875(6) 0.6919(7) 1.0137(3) 0.093(4) Uani 1 1 d . . . . .
C9C C 0.9380(7) 0.7092(9) 1.0216(4) 0.129(5) Uani 1 1 d . . . . .
H9C H 0.9782 0.6802 1.0230 0.155 Uiso 1 1 calc R U . . .
C10C C 0.9296(8) 0.7681(11) 1.0274(6) 0.163(6) Uani 1 1 d . . . . .
H10C H 0.9647 0.7817 1.0306 0.196 Uiso 1 1 calc R U . . .
C11C C 0.8681(7) 0.8100(7) 1.0286(5) 0.139(5) Uani 1 1 d . . . . .
H11C H 0.8600 0.8510 1.0342 0.167 Uiso 1 1 calc R U . . .
C12C C 0.8218(5) 0.7871(6) 1.0211(4) 0.102(4) Uani 1 1 d D . . . .
O4C O 0.4169(3) 0.8625(3) 0.9869(2) 0.084(2) Uani 1 1 d . . . . .
F4C F 0.7958(3) 0.8529(3) 0.80637(19) 0.1017(19) Uani 1 1 d . . . . .
N5C N 0.7096(4) 0.8109(4) 1.0116(2) 0.081(2) Uani 1 1 d . . . . .
H5CA H 0.7204 0.7727 1.0061 0.097 Uiso 1 1 calc R U . . .
O5C O 0.5154(6) 0.4967(4) 0.8428(3) 0.126(3) Uani 1 1 d . . . . .
F5C F 0.6169(3) 0.8444(2) 0.74247(15) 0.0775(15) Uani 1 1 d . . . . .
N6C N 0.6117(4) 0.8151(4) 0.9959(2) 0.072(2) Uani 1 1 d . . . . .
C14C C 0.6455(5) 0.8434(5) 1.0106(3) 0.070(3) Uani 1 1 d . . . . .
C15C C 0.6194(5) 0.9015(5) 1.0237(3) 0.079(3) Uani 1 1 d . . . . .
H15C H 0.6448 0.9217 1.0334 0.095 Uiso 1 1 calc R U . . .
C16C C 0.5561(6) 0.9284(5) 1.0222(3) 0.084(3) Uani 1 1 d . . . . .
H16C H 0.5368 0.9677 1.0310 0.101 Uiso 1 1 calc R U . . .
C17C C 0.5206(5) 0.8980(5) 1.0077(3) 0.077(3) Uani 1 1 d . . . . .
H17C H 0.4765 0.9155 1.0072 0.092 Uiso 1 1 calc R U . . .
C18C C 0.5505(5) 0.8413(4) 0.9939(3) 0.069(3) Uani 1 1 d . . . . .
O6C O 0.9816(5) 0.3830(4) 0.8007(2) 0.140(4) Uani 1 1 d . . . . .
F6C F 0.7052(3) 0.6848(2) 0.66007(15) 0.0798(15) Uani 1 1 d . . . . .
C7C C 0.9003(7) 0.6267(7) 1.0066(3) 0.093(4) Uani 1 1 d . . . . .
N7C N 0.5209(4) 0.8074(4) 0.9769(2) 0.069(2) Uani 1 1 d . . . . .
H7C H 0.5454 0.7737 0.9674 0.082 Uiso 1 1 calc R U . . .
O7C O 1.0808(6) 0.7726(5) 0.8208(3) 0.134(3) Uani 1 1 d . . . . .
F7C F 0.9296(3) 0.6878(3) 0.60856(17) 0.0980(18) Uani 1 1 d . . . . .
O8C O 0.6431(4) 1.0476(4) 0.8323(2) 0.103(2) Uani 1 1 d . . . . .
F8C F 0.9193(4) 0.8810(4) 0.5989(2) 0.133(2) Uani 1 1 d . U . . .
N9C N 0.5658(5) 0.5620(4) 0.8589(2) 0.080(2) Uani 1 1 d . . . . .
H9CA H 0.6035 0.5666 0.8593 0.096 Uiso 1 1 calc R U . . .
O9C O 0.4240(4) 0.8169(3) 0.70508(19) 0.0802(19) Uani 1 1 d . . . . .
O10C O 0.7914(4) 0.4928(4) 0.5998(3) 0.107(3) Uani 1 1 d . . . . .
N11C N 0.8970(8) 0.4682(5) 0.8031(3) 0.113(4) Uani 1 1 d . . . . .
H11D H 0.8874 0.5078 0.8050 0.135 Uiso 1 1 calc R U . . .
O11C O 1.1577(4) 0.6669(4) 0.6001(2) 0.125(3) Uani 1 1 d D . . . .
O12C O 0.8868(6) 1.0949(5) 0.6126(4) 0.168(4) Uani 1 1 d . U . . .
C13C C 0.7569(5) 0.8317(6) 1.0202(4) 0.096(4) Uani 1 1 d D . . . .
N13C N 0.9996(5) 0.7340(6) 0.8115(3) 0.109(3) Uani 1 1 d . . . . .
H13C H 0.9585 0.7457 0.8105 0.131 Uiso 1 1 calc R U . . .
O13C O 0.7987(5) 1.0730(4) 0.6029(3) 0.140(3) Uani 1 1 d . U . . .
N15C N 0.7031(5) 0.9571(4) 0.8095(3) 0.093(3) Uani 1 1 d . . . . .
H15D H 0.7010 0.9247 0.7995 0.111 Uiso 1 1 calc R U . . .
N17C N 0.5236(4) 0.8191(4) 0.7153(2) 0.071(2) Uani 1 1 d . . . . .
H17A H 0.5638 0.7989 0.7108 0.085 Uiso 1 1 calc R U . . .
C19C C 0.4587(6) 0.8205(5) 0.9731(3) 0.076(3) Uani 1 1 d D . . . .
N19C N 0.7687(5) 0.5924(4) 0.6173(2) 0.089(3) Uani 1 1 d . . . . .
H19C H 0.7867 0.6205 0.6203 0.107 Uiso 1 1 calc R U . . .
C20C C 0.5640(9) 0.5116(6) 0.8436(4) 0.102(4) Uani 1 1 d . . . . .
C21C C 0.9612(10) 0.4382(8) 0.8013(3) 0.117(5) Uani 1 1 d . . . . .
N21C N 1.0487(5) 0.6900(6) 0.6021(3) 0.106(3) Uani 1 1 d . . . . .
H21C H 1.0153 0.7220 0.6032 0.127 Uiso 1 1 calc R U . . .
C22C C 1.0246(9) 0.7791(8) 0.8179(4) 0.108(4) Uani 1 1 d . . . . .
C23C C 0.6468(7) 1.0013(5) 0.8164(3) 0.093(4) Uani 1 1 d . . . . .
N23C N 0.8830(6) 0.9985(5) 0.6088(4) 0.138(4) Uani 1 1 d . U . . .
H23C H 0.8563 0.9761 0.6119 0.166 Uiso 1 1 calc R U . . .
C24C C 0.4819(7) 0.7958(4) 0.7013(3) 0.072(3) Uani 1 1 d . . . . .
C25C C 0.8085(7) 0.5340(7) 0.6065(3) 0.093(4) Uani 1 1 d . . . . .
C26C C 1.1033(5) 0.7029(6) 0.6021(3) 0.106(4) Uani 1 1 d D . . . .
C27C C 0.8613(9) 1.0539(8) 0.6070(4) 0.129(4) Uani 1 1 d . U . . .
N8C N 0.4917(4) 0.7323(3) 0.9350(2) 0.068(2) Uani 1 1 d . . . . .
C1D C 0.4441(5) 0.7763(4) 0.9497(3) 0.069(3) Uani 1 1 d D . . . .
C2D C 0.3811(5) 0.7879(5) 0.9432(3) 0.082(3) Uani 1 1 d . . . . .
H2D H 0.3494 0.8203 0.9550 0.099 Uiso 1 1 calc R U . . .
C3D C 0.3651(6) 0.7516(5) 0.9194(3) 0.080(3) Uani 1 1 d . . . . .
C4D C 0.4139(6) 0.7025(5) 0.9049(3) 0.074(3) Uani 1 1 d . . . . .
C5D C 0.4038(6) 0.6636(5) 0.8800(3) 0.085(3) Uani 1 1 d . . . . .
H5D H 0.3626 0.6707 0.8729 0.102 Uiso 1 1 calc R U . . .
C6D C 0.4488(7) 0.6182(6) 0.8662(3) 0.089(3) Uani 1 1 d . . . . .
H6D H 0.4391 0.5914 0.8509 0.107 Uiso 1 1 calc R U . . .
C7D C 0.5142(6) 0.6077(5) 0.8740(3) 0.081(3) Uani 1 1 d . . . . .
C8D C 0.5251(6) 0.6468(5) 0.8969(3) 0.070(3) Uani 1 1 d . . . . .
C9D C 0.4750(6) 0.6958(4) 0.9127(3) 0.069(3) Uani 1 1 d . . . . .
N10C N 0.6763(7) 0.4929(4) 0.8310(3) 0.087(3) Uani 1 1 d . . . . .
C10D C 0.6287(9) 0.4725(5) 0.8290(4) 0.097(4) Uani 1 1 d . . . . .
C11D C 0.6317(10) 0.4187(7) 0.8131(5) 0.133(5) Uani 1 1 d . . . . .
H11E H 0.5947 0.4065 0.8126 0.160 Uiso 1 1 calc R U . . .
C12D C 0.6890(12) 0.3851(6) 0.7986(5) 0.127(6) Uani 1 1 d . . . . .
C13D C 0.7421(11) 0.4036(6) 0.7985(4) 0.108(4) Uani 1 1 d . . . . .
C14D C 0.8036(12) 0.3723(8) 0.7823(5) 0.137(7) Uani 1 1 d . . . . .
H14D H 0.8088 0.3365 0.7697 0.164 Uiso 1 1 calc R U . . .
C15D C 0.8527(11) 0.3900(7) 0.7837(4) 0.129(6) Uani 1 1 d . . . . .
H15E H 0.8933 0.3674 0.7728 0.154 Uiso 1 1 calc R U . . .
C16D C 0.8455(10) 0.4459(6) 0.8025(4) 0.107(4) Uani 1 1 d . . . . .
C17D C 0.7876(10) 0.4767(5) 0.8173(3) 0.102(5) Uani 1 1 d . . . . .
C18D C 0.7318(10) 0.4587(5) 0.8166(4) 0.098(4) Uani 1 1 d . . . . .
N12C N 0.9789(6) 0.5360(6) 0.8036(3) 0.107(3) Uani 1 1 d . . . . .
C19D C 1.0052(9) 0.4768(7) 0.7997(3) 0.103(4) Uani 1 1 d . . . . .
C20D C 1.0686(10) 0.4489(8) 0.7946(4) 0.120(5) Uani 1 1 d . . . . .
H20D H 1.0839 0.4063 0.7923 0.143 Uiso 1 1 calc R U . . .
C21D C 1.1077(9) 0.4822(9) 0.7930(4) 0.119(5) Uani 1 1 d . . . . .
C22D C 1.0864(10) 0.5488(9) 0.7970(4) 0.127(6) Uani 1 1 d . . . . .
C23D C 1.1231(8) 0.5900(10) 0.7950(4) 0.122(5) Uani 1 1 d . . . . .
H23D H 1.1678 0.5756 0.7896 0.147 Uiso 1 1 calc R U . . .
C24D C 1.0971(8) 0.6483(8) 0.8003(3) 0.117(4) Uani 1 1 d . . . . .
H24D H 1.1228 0.6747 0.8004 0.141 Uiso 1 1 calc R U . . .
C25D C 1.0294(8) 0.6713(8) 0.8060(3) 0.107(4) Uani 1 1 d . . . . .
C26D C 0.9928(9) 0.6317(8) 0.8075(3) 0.103(4) Uani 1 1 d . . . . .
C27D C 1.0187(8) 0.5706(8) 0.8032(3) 0.095(4) Uani 1 1 d . . . . .
N14C N 0.9170(6) 0.8418(5) 0.8163(3) 0.095(3) Uani 1 1 d . . . . .
C28D C 0.9747(9) 0.8385(7) 0.8215(4) 0.107(4) Uani 1 1 d . . . . .
C29D C 0.9941(7) 0.8894(8) 0.8304(4) 0.120(4) Uani 1 1 d . . . . .
H29D H 1.0366 0.8853 0.8341 0.144 Uiso 1 1 calc R U . . .
C30D C 0.9486(10) 0.9435(9) 0.8332(5) 0.140(5) Uani 1 1 d . . . . .
C31D C 0.8850(8) 0.9518(7) 0.8282(4) 0.108(4) Uani 1 1 d . . . . .
C32D C 0.8374(9) 1.0059(7) 0.8295(4) 0.123(5) Uani 1 1 d . . . . .
H32D H 0.8468 1.0420 0.8338 0.148 Uiso 1 1 calc R U . . .
C33D C 0.7779(8) 1.0082(6) 0.8250(4) 0.113(4) Uani 1 1 d . . . . .
H33D H 0.7455 1.0454 0.8276 0.136 Uiso 1 1 calc R U . . .
C34D C 0.7630(7) 0.9569(5) 0.8164(3) 0.090(3) Uani 1 1 d . . . . .
C35D C 0.8118(7) 0.9024(6) 0.8132(3) 0.093(3) Uani 1 1 d . . . . .
C36D C 0.8732(8) 0.8976(6) 0.8187(3) 0.096(4) Uani 1 1 d . . . . .
N16C N 0.6039(4) 0.9408(4) 0.7842(2) 0.075(2) Uani 1 1 d . . . . .
C37D C 0.5919(6) 0.9882(5) 0.8038(3) 0.077(3) Uani 1 1 d . . . . .
C38D C 0.5328(7) 1.0293(5) 0.8135(3) 0.092(4) Uani 1 1 d . . . . .
H38D H 0.5288 1.0628 0.8280 0.111 Uiso 1 1 calc R U . . .
C39D C 0.4800(7) 1.0196(5) 0.8014(3) 0.082(3) Uani 1 1 d . . . . .
C40D C 0.4903(6) 0.9710(5) 0.7783(3) 0.082(3) Uani 1 1 d . . . . .
C41D C 0.4408(6) 0.9599(5) 0.7629(3) 0.085(3) Uani 1 1 d . . . . .
H41D H 0.4000 0.9877 0.7668 0.102 Uiso 1 1 calc R U . . .
C42D C 0.4483(5) 0.9112(5) 0.7429(3) 0.075(3) Uani 1 1 d . . . . .
H42D H 0.4131 0.9041 0.7338 0.090 Uiso 1 1 calc R U . . .
C43D C 0.5106(6) 0.8702(4) 0.7355(3) 0.068(3) Uani 1 1 d . . . . .
C44D C 0.5595(6) 0.8827(4) 0.7495(3) 0.071(3) Uani 1 1 d . . . . .
C45D C 0.5514(6) 0.9324(4) 0.7713(3) 0.072(3) Uani 1 1 d . . . . .
N18C N 0.5750(5) 0.7236(3) 0.6742(2) 0.068(2) Uani 1 1 d . . . . .
C46D C 0.5145(6) 0.7397(4) 0.6800(3) 0.064(3) Uani 1 1 d . . . . .
C47D C 0.4770(6) 0.7103(5) 0.6671(3) 0.082(3) Uani 1 1 d . . . . .
H47D H 0.4324 0.7248 0.6730 0.099 Uiso 1 1 calc R U . . .
C48D C 0.5020(6) 0.6608(5) 0.6460(3) 0.079(3) Uani 1 1 d . . . . .
C49D C 0.5686(7) 0.6419(5) 0.6372(3) 0.085(3) Uani 1 1 d . . . . .
C50D C 0.6031(7) 0.5931(5) 0.6153(3) 0.094(4) Uani 1 1 d . . . . .
H50D H 0.5803 0.5710 0.6049 0.112 Uiso 1 1 calc R U . . .
C51D C 0.6669(7) 0.5757(5) 0.6079(3) 0.086(3) Uani 1 1 d . . . . .
H51D H 0.6876 0.5428 0.5924 0.103 Uiso 1 1 calc R U . . .
C52D C 0.7025(6) 0.6064(5) 0.6233(3) 0.078(3) Uani 1 1 d . . . . .
C53D C 0.6705(6) 0.6548(5) 0.6445(3) 0.078(3) Uani 1 1 d . . . . .
C54D C 0.6040(6) 0.6742(5) 0.6532(3) 0.074(3) Uani 1 1 d . . . . .
N20C N 0.8927(5) 0.5842(6) 0.6056(2) 0.094(3) Uani 1 1 d . . . . .
C55D C 0.8760(8) 0.5330(6) 0.6030(3) 0.093(4) Uani 1 1 d . . . . .
C56D C 0.9216(7) 0.4770(5) 0.5993(3) 0.094(4) Uani 1 1 d . . . . .
H56D H 0.9077 0.4420 0.5978 0.113 Uiso 1 1 calc R U . . .
C57D C 0.9834(8) 0.4697(7) 0.5977(3) 0.102(4) Uani 1 1 d . . . . .
C58D C 1.0037(7) 0.5235(7) 0.5970(3) 0.099(4) Uani 1 1 d . U . . .
C59D C 1.0686(7) 0.5294(8) 0.5933(3) 0.113(5) Uani 1 1 d . U . . .
H59D H 1.1016 0.4930 0.5894 0.136 Uiso 1 1 calc R U . . .
C60D C 1.0864(6) 0.5791(7) 0.5949(3) 0.103(4) Uani 1 1 d . . . . .
H60D H 1.1295 0.5791 0.5925 0.123 Uiso 1 1 calc R U . . .
C61D C 1.0345(9) 0.6333(7) 0.6005(3) 0.110(4) Uani 1 1 d . . . . .
C62D C 0.9744(7) 0.6322(8) 0.6033(3) 0.097(4) Uani 1 1 d . . . . .
C63D C 0.9543(8) 0.5815(6) 0.6021(3) 0.088(4) Uani 1 1 d . . . . .
N22C N 1.0365(5) 0.8061(5) 0.6035(3) 0.112(3) Uani 1 1 d . U . . .
C64D C 1.0970(6) 0.7693(7) 0.6054(3) 0.107(4) Uani 1 1 d . U . . .
C65D C 1.1471(7) 0.7904(7) 0.6108(4) 0.113(4) Uani 1 1 d . U . . .
H65D H 1.1885 0.7636 0.6114 0.136 Uiso 1 1 calc R U . . .
C66D C 1.1354(8) 0.8483(8) 0.6151(4) 0.126(4) Uani 1 1 d . U . . .
C67D C 1.0768(8) 0.8916(7) 0.6109(4) 0.124(4) Uani 1 1 d . U . . .
C68D C 1.0632(8) 0.9547(7) 0.6140(4) 0.147(5) Uani 1 1 d . U . . .
H68D H 1.0959 0.9716 0.6177 0.177 Uiso 1 1 calc R U . . .
C69D C 1.0014(8) 0.9930(7) 0.6116(5) 0.146(5) Uani 1 1 d . U . . .
H69D H 0.9920 1.0357 0.6134 0.175 Uiso 1 1 calc R U . . .
C70D C 0.9523(8) 0.9659(7) 0.6062(4) 0.132(4) Uani 1 1 d . U . . .
C71D C 0.9652(8) 0.9070(8) 0.6020(4) 0.126(4) Uani 1 1 d . U . . .
C72D C 1.0271(7) 0.8654(7) 0.6060(3) 0.112(3) Uani 1 1 d . U . . .
C1E C 0.4295(6) 0.7076(6) 0.5289(4) 0.108(4) Uiso 1 1 d . . . . .
H1EA H 0.4502 0.6651 0.5397 0.130 Uiso 1 1 calc R U . . .
H1EB H 0.4458 0.7143 0.4999 0.130 Uiso 1 1 calc R U . . .
O1E O 0.4411(4) 0.7512(3) 0.5512(2) 0.096(2) Uani 1 1 d . . . . .
C2E C 0.3554(7) 0.7198(6) 0.5346(5) 0.150(5) Uiso 1 1 d D . . . .
H2E H 0.3396 0.7136 0.5641 0.180 Uiso 1 1 calc R U . . .
O2E O 0.5004(3) 1.1461(3) 0.7213(2) 0.105(2) Uani 1 1 d . . . . .
C3E C 0.3267(8) 0.7851(6) 0.5177(5) 0.168(6) Uiso 1 1 d D . . . .
H3EA H 0.3441 0.8127 0.5289 0.252 Uiso 1 1 calc R U . . .
H3EB H 0.2807 0.7958 0.5249 0.252 Uiso 1 1 calc R U . . .
H3EC H 0.3367 0.7893 0.4882 0.252 Uiso 1 1 calc R U . . .
O3E O 1.0585(5) 0.9975(4) 0.7196(3) 0.141(4) Uani 1 1 d . . . . .
C4E C 0.3420(9) 0.6694(9) 0.5113(6) 0.200(8) Uiso 1 1 d . . . . .
H4EA H 0.3491 0.6807 0.4821 0.299 Uiso 1 1 calc R U . . .
H4EB H 0.2981 0.6678 0.5192 0.299 Uiso 1 1 calc R U . . .
H4EC H 0.3706 0.6291 0.5186 0.299 Uiso 1 1 calc R U . . .
O4E O 1.1654(4) 0.4644(3) 0.6768(2) 0.119(3) Uani 1 1 d . . . . .
C5E C 0.4378(7) 1.1775(6) 0.7126(4) 0.127(4) Uiso 1 1 d . . . . .
H5EA H 0.4070 1.1573 0.7292 0.152 Uiso 1 1 calc R U . . .
H5EB H 0.4344 1.1775 0.6837 0.152 Uiso 1 1 calc R U . . .
O5E O 0.6389(5) 0.4385(3) 0.6837(3) 0.136(3) Uani 1 1 d . U . . .
C6E C 0.4244(10) 1.2453(9) 0.7229(6) 0.171(6) Uiso 1 1 d . . . . .
H6E H 0.3796 1.2676 0.7192 0.205 Uiso 0.35(2) 1 calc R U P A 1
H6EA H 0.4283 1.2475 0.7517 0.205 Uiso 0.65(2) 1 calc R U P A 2
O6E O 0.3345(4) 0.8819(3) 0.8348(2) 0.093(2) Uani 1 1 d . . . . .
C7E C 0.4656(9) 1.2746(9) 0.6941(6) 0.191(7) Uiso 1 1 d . . . . .
H7EA H 0.5098 1.2528 0.6971 0.286 Uiso 1 1 calc R U . . .
H7EB H 0.4574 1.3173 0.6992 0.286 Uiso 1 1 calc R U . . .
H7EC H 0.4574 1.2736 0.6666 0.286 Uiso 1 1 calc R U . . .
O7E O 0.7550(4) 1.0303(3) 0.9375(2) 0.101(2) Uani 1 1 d . . . . .
O8E O 1.1512(4) 0.5479(3) 0.8965(2) 0.095(2) Uani 1 1 d . . . . .
C8E C 0.436(2) 1.254(2) 0.7632(13) 0.147(19) Uiso 0.35(2) 1 d . . P A 1
H8EA H 0.4129 1.2306 0.7841 0.220 Uiso 0.35(2) 1 calc R U P A 1
H8EB H 0.4206 1.2975 0.7669 0.220 Uiso 0.35(2) 1 calc R U P A 1
H8EC H 0.4811 1.2391 0.7655 0.220 Uiso 0.35(2) 1 calc R U P A 1
C8G C 0.366(2) 1.275(2) 0.7124(15) 0.33(3) Uiso 0.65(2) 1 d . . P A 2
H8GA H 0.3698 1.3033 0.6878 0.392 Uiso 0.65(2) 1 calc R U P A 2
H8GB H 0.3407 1.2980 0.7344 0.392 Uiso 0.65(2) 1 calc R U P A 2
H8GC H 0.3453 1.2450 0.7075 0.392 Uiso 0.65(2) 1 calc R U P A 2
C9E C 1.0539(6) 1.0618(8) 0.7164(5) 0.168(6) Uiso 1 1 d D . . . .
H9EA H 1.0340 1.0774 0.7425 0.202 Uiso 1 1 calc R U . . .
H9EB H 1.0264 1.0841 0.6955 0.202 Uiso 1 1 calc R U . . .
C10E C 1.1179(6) 1.0739(7) 0.7055(4) 0.160(6) Uiso 1 1 d D . . . .
H10E H 1.1469 1.0477 0.7251 0.193 Uiso 1 1 calc R U . . .
C11E C 1.1035(12) 1.1400(7) 0.7130(8) 0.267(11) Uiso 1 1 d D . . . .
H11L H 1.0692 1.1651 0.6977 0.401 Uiso 1 1 calc R U . . .
H11M H 1.1414 1.1545 0.7042 0.401 Uiso 1 1 calc R U . . .
H11N H 1.0906 1.1435 0.7419 0.401 Uiso 1 1 calc R U . . .
C12E C 1.1472(9) 1.0608(9) 0.6631(4) 0.202(8) Uiso 1 1 d D . . . .
H12F H 1.1552 1.0170 0.6610 0.303 Uiso 1 1 calc R U . . .
H12O H 1.1872 1.0720 0.6570 0.303 Uiso 1 1 calc R U . . .
H12P H 1.1182 1.0848 0.6439 0.303 Uiso 1 1 calc R U . . .
C13E C 1.2286(7) 0.4707(6) 0.6591(4) 0.127(4) Uiso 1 1 d . . . . .
H13G H 1.2515 0.4777 0.6799 0.153 Uiso 1 1 calc R U . . .
H13H H 1.2253 0.5051 0.6371 0.153 Uiso 1 1 calc R U . . .
C14E C 1.2627(7) 0.4090(7) 0.6423(4) 0.134(5) Uiso 1 1 d D . . . .
H14E H 1.2631 0.3740 0.6642 0.161 Uiso 1 1 calc R U . . .
C15E C 1.3303(9) 0.4130(9) 0.6270(6) 0.196(7) Uiso 1 1 d . . . . .
H15L H 1.3288 0.4503 0.6081 0.294 Uiso 1 1 calc R U . . .
H15M H 1.3536 0.3771 0.6131 0.294 Uiso 1 1 calc R U . . .
H15N H 1.3517 0.4142 0.6499 0.294 Uiso 1 1 calc R U . . .
C16E C 1.2323(6) 0.4011(6) 0.6074(4) 0.130(5) Uiso 1 1 d D . . . .
H16H H 1.1888 0.3995 0.6169 0.195 Uiso 1 1 calc R U . . .
H16I H 1.2564 0.3629 0.5962 0.195 Uiso 1 1 calc R U . . .
H16J H 1.2320 0.4358 0.5864 0.195 Uiso 1 1 calc R U . . .
C17E C 0.6694(7) 0.3922(8) 0.6577(5) 0.163(6) Uiso 1 1 d D . . . .
H17G H 0.7000 0.3582 0.6718 0.196 Uiso 1 1 calc R U . . .
H17H H 0.6925 0.4094 0.6333 0.196 Uiso 1 1 calc R U . . .
C18E C 0.6183(8) 0.3693(8) 0.6463(6) 0.215(9) Uiso 1 1 d D . . . .
H18E H 0.5970 0.3486 0.6704 0.259 Uiso 1 1 calc R U . . .
C19E C 0.5706(10) 0.4181(10) 0.6234(7) 0.252(11) Uiso 1 1 d D . . . .
H19H H 0.5437 0.4469 0.6419 0.378 Uiso 1 1 calc R U . . .
H19I H 0.5444 0.3989 0.6120 0.378 Uiso 1 1 calc R U . . .
H19J H 0.5929 0.4403 0.6015 0.378 Uiso 1 1 calc R U . . .
C20E C 0.6515(14) 0.3252(11) 0.6157(7) 0.320(15) Uiso 1 1 d D . . . .
H20H H 0.6882 0.3375 0.6007 0.480 Uiso 1 1 d R U . . .
H20I H 0.6222 0.3257 0.5968 0.480 Uiso 1 1 d R U . . .
H20J H 0.6656 0.2837 0.6296 0.480 Uiso 1 1 d R U . . .
C21E C 0.2862(6) 0.8732(6) 0.8127(4) 0.110(4) Uiso 1 1 d . . . . .
H21E H 0.3034 0.8702 0.7839 0.132 Uiso 1 1 calc R U . . .
H21F H 0.2756 0.8345 0.8241 0.132 Uiso 1 1 calc R U . . .
C22E C 0.2297(7) 0.9241(6) 0.8157(4) 0.123(4) Uiso 1 1 d . . . . .
H22E H 0.2121 0.9286 0.8447 0.147 Uiso 1 1 calc R U . . .
C23E C 0.1820(7) 0.9094(7) 0.7927(4) 0.142(5) Uiso 1 1 d . . . . .
H23H H 0.2039 0.8939 0.7672 0.213 Uiso 1 1 calc R U . . .
H23I H 0.1482 0.9467 0.7869 0.213 Uiso 1 1 calc R U . . .
H23J H 0.1639 0.8782 0.8094 0.213 Uiso 1 1 calc R U . . .
C24E C 0.2472(7) 0.9839(6) 0.7942(4) 0.136(5) Uiso 1 1 d . . . . .
H24F H 0.2831 0.9886 0.8056 0.203 Uiso 1 1 calc R U . . .
H24G H 0.2108 1.0196 0.7985 0.203 Uiso 1 1 calc R U . . .
H24H H 0.2587 0.9808 0.7652 0.203 Uiso 1 1 calc R U . . .
C25E C 0.7090(6) 1.0917(5) 0.9355(4) 0.100(3) Uiso 1 1 d . . . . .
H25C H 0.6714 1.0922 0.9557 0.120 Uiso 1 1 calc R U . . .
H25D H 0.6953 1.1044 0.9083 0.120 Uiso 1 1 calc R U . . .
C26E C 0.7471(7) 1.1347(6) 0.9452(4) 0.130(5) Uiso 1 1 d . . . . .
H26E H 0.7614 1.1221 0.9726 0.156 Uiso 1 1 calc R U . . .
C27E C 0.8028(7) 1.1360(7) 0.9121(4) 0.147(5) Uiso 1 1 d . . . . .
H27D H 0.8326 1.0950 0.9123 0.220 Uiso 1 1 calc R U . . .
H27E H 0.8241 1.1654 0.9171 0.220 Uiso 1 1 calc R U . . .
H27F H 0.7871 1.1482 0.8857 0.220 Uiso 1 1 calc R U . . .
C28E C 0.6961(8) 1.2019(8) 0.9426(5) 0.170(6) Uiso 1 1 d . . . . .
H28D H 0.6798 1.2109 0.9164 0.256 Uiso 1 1 calc R U . . .
H28E H 0.7166 1.2330 0.9456 0.256 Uiso 1 1 calc R U . . .
H28F H 0.6610 1.2021 0.9644 0.256 Uiso 1 1 calc R U . . .
C29E C 1.1970(6) 0.5800(5) 0.8927(4) 0.098(3) Uiso 1 1 d . . . . .
H29E H 1.1944 0.5982 0.9178 0.117 Uiso 1 1 calc R U . . .
H29F H 1.1903 0.6134 0.8701 0.117 Uiso 1 1 calc R U . . .
C30E C 1.2591(7) 0.5356(7) 0.8848(5) 0.134(5) Uiso 1 1 d . . . . .
H30E H 1.2635 0.5060 0.9099 0.161 Uiso 0.53(3) 1 calc R U P B 1
H30A H 1.2598 0.5315 0.8556 0.161 Uiso 0.47(3) 1 calc R U P B 2
C31E C 1.2701(12) 0.5018(11) 0.8555(8) 0.118(11) Uiso 0.53(3) 1 d . . P B 1
H31D H 1.2404 0.4765 0.8602 0.177 Uiso 0.53(3) 1 calc R U P B 1
H31E H 1.3135 0.4752 0.8544 0.177 Uiso 0.53(3) 1 calc R U P B 1
H31F H 1.2646 0.5281 0.8298 0.177 Uiso 0.53(3) 1 calc R U P B 1
C31G C 1.2809(17) 0.4740(16) 0.9004(11) 0.155(17) Uiso 0.47(3) 1 d . . P B 2
H31G H 1.2942 0.4716 0.9270 0.232 Uiso 0.47(3) 1 calc R U P B 2
H31H H 1.3168 0.4532 0.8821 0.232 Uiso 0.47(3) 1 calc R U P B 2
H31I H 1.2468 0.4541 0.9030 0.232 Uiso 0.47(3) 1 calc R U P B 2
C32E C 1.3108(8) 0.5652(7) 0.8821(5) 0.157(6) Uiso 1 1 d . . . . .
H32F H 1.3044 0.6008 0.8614 0.235 Uiso 1 1 calc R U . . .
H32G H 1.3515 0.5358 0.8748 0.235 Uiso 1 1 calc R U . . .
H32H H 1.3107 0.5786 0.9083 0.235 Uiso 1 1 calc R U . . .
C33E C 0.6169(6) 0.9999(5) 0.5102(3) 0.093(3) Uiso 1 1 d D . . . .
C34E C 0.5921(11) 1.0049(11) 0.5520(7) 0.243(10) Uiso 1 1 d . . . . .
H34D H 0.6150 0.9691 0.5688 0.364 Uiso 1 1 calc R U . . .
H34E H 0.5471 1.0066 0.5558 0.364 Uiso 1 1 calc R U . . .
H34F H 0.5973 1.0423 0.5599 0.364 Uiso 1 1 calc R U . . .
C35E C 0.6239(8) 0.9300(8) 0.5059(5) 0.170(6) Uiso 1 1 d . . . . .
H35D H 0.6417 0.9215 0.4782 0.256 Uiso 1 1 calc R U . . .
H35E H 0.5823 0.9221 0.5120 0.256 Uiso 1 1 calc R U . . .
H35F H 0.6521 0.9033 0.5248 0.256 Uiso 1 1 calc R U . . .
C36E C 0.5728(9) 1.0361(10) 0.4800(5) 0.240(10) Uiso 1 1 d D . . . .
H36D H 0.5661 1.0800 0.4808 0.360 Uiso 1 1 calc R U . . .
H36E H 0.5323 1.0261 0.4866 0.360 Uiso 1 1 calc R U . . .
H36F H 0.5916 1.0256 0.4528 0.360 Uiso 1 1 calc R U . . .
C37E C 0.8562(8) 0.3145(5) 0.9075(4) 0.104(4) Uani 1 1 d . . . . .
C38E C 0.7861(7) 0.3289(6) 0.9019(4) 0.126(5) Uani 1 1 d . . . . .
H38F H 0.7601 0.3540 0.9227 0.190 Uiso 1 1 calc R U . . .
H38G H 0.7741 0.2905 0.9044 0.190 Uiso 1 1 calc R U . . .
H38H H 0.7793 0.3513 0.8751 0.190 Uiso 1 1 calc R U . . .
C39E C 0.8671(7) 0.2825(5) 0.9503(4) 0.133(5) Uani 1 1 d . . . . .
H39D H 0.9061 0.2878 0.9573 0.200 Uiso 1 1 calc R U . . .
H39E H 0.8710 0.2387 0.9512 0.200 Uiso 1 1 calc R U . . .
H39F H 0.8313 0.3007 0.9697 0.200 Uiso 1 1 calc R U . . .
C40E C 0.9003(7) 0.2787(6) 0.8744(4) 0.119(4) Uani 1 1 d . . . . .
H40D H 0.8920 0.3013 0.8478 0.178 Uiso 1 1 calc R U . . .
H40E H 0.8928 0.2383 0.8761 0.178 Uiso 1 1 calc R U . . .
H40F H 0.9443 0.2736 0.8781 0.178 Uiso 1 1 calc R U . . .
C1F C 0.2551(6) 0.8034(6) 0.9276(4) 0.125(4) Uiso 1 1 d D . . . .
H1FA H 0.2610 0.8449 0.9198 0.150 Uiso 1 1 calc R U . . .
H1FB H 0.2493 0.7954 0.9574 0.150 Uiso 1 1 calc R U . . .
O1F O 0.3077(4) 0.7583(3) 0.9107(2) 0.103(2) Uani 1 1 d . . . . .
C2F C 0.1989(6) 0.7978(6) 0.9102(5) 0.172(6) Uiso 1 1 d D . . . .
H2F H 0.2033 0.8051 0.8800 0.207 Uiso 1 1 calc R U . . .
O2F O 0.7036(7) 0.3318(4) 0.7799(4) 0.183(5) Uani 1 1 d . . . . .
C3F C 0.1427(10) 0.8430(11) 0.9301(8) 0.294(13) Uiso 1 1 d D . . . .
H3FA H 0.1282 0.8239 0.9566 0.441 Uiso 1 1 calc R U . . .
H3FB H 0.1084 0.8549 0.9130 0.441 Uiso 1 1 calc R U . . .
H3FC H 0.1549 0.8794 0.9335 0.441 Uiso 1 1 calc R U . . .
O3F O 1.1767(6) 0.4661(5) 0.7872(3) 0.152(4) Uani 1 1 d . . . . .
C4F C 0.1856(9) 0.7372(6) 0.9268(5) 0.187(7) Uiso 1 1 d D . . . .
H4FA H 0.2214 0.7036 0.9177 0.281 Uiso 1 1 calc R U . . .
H4FB H 0.1473 0.7350 0.9170 0.281 Uiso 1 1 calc R U . . .
H4FC H 0.1794 0.7336 0.9564 0.281 Uiso 1 1 calc R U . . .
O4F O 0.9578(5) 0.9972(6) 0.8418(4) 0.178(5) Uani 1 1 d . . . . .
C5F C 0.6493(14) 0.3087(10) 0.7852(9) 0.267(13) Uiso 1 1 d D . . . .
H5FA H 0.6196 0.3339 0.7663 0.320 Uiso 1 1 calc R U . . .
H5FB H 0.6277 0.3136 0.8130 0.320 Uiso 1 1 calc R U . . .
C6F C 0.6640(18) 0.2423(11) 0.7785(8) 0.41(2) Uiso 1 1 d D . . . .
H6F H 0.6275 0.2242 0.7816 0.487 Uiso 1 1 calc R U . . .
C7F C 0.7232(16) 0.2035(16) 0.7984(10) 0.337(16) Uiso 1 1 d . . . . .
H7FA H 0.7563 0.2250 0.7929 0.505 Uiso 1 1 d R U . . .
H7FB H 0.7391 0.1639 0.7875 0.505 Uiso 1 1 d R U . . .
H7FC H 0.7111 0.1968 0.8276 0.505 Uiso 1 1 d R U . . .
C8F C 0.7034(12) 0.2427(13) 0.7376(7) 0.281(12) Uiso 1 1 d D . . . .
H8FA H 0.6758 0.2518 0.7163 0.421 Uiso 1 1 calc R U . . .
H8FB H 0.7339 0.2025 0.7353 0.421 Uiso 1 1 calc R U . . .
H8FC H 0.7260 0.2742 0.7346 0.421 Uiso 1 1 calc R U . . .
O5F O 0.4213(4) 1.0546(3) 0.8093(2) 0.109(2) Uani 1 1 d . . . . .
O6F O 0.4715(4) 0.6272(3) 0.6317(2) 0.107(2) Uani 1 1 d . . . . .
O7F O 1.0320(3) 0.4177(4) 0.59692(19) 0.104(3) Uani 1 1 d . . . . .
O8F O 1.1811(5) 0.8760(4) 0.6223(3) 0.138(3) Uani 1 1 d . . . . .
C9F C 1.2026(9) 0.3999(9) 0.7842(6) 0.177(7) Uiso 1 1 d . . . . .
H9FA H 1.1823 0.3760 0.8066 0.212 Uiso 0.35(2) 1 d R U P A 1
H9FB H 1.1960 0.3899 0.7581 0.212 Uiso 0.35(2) 1 d R U P A 1
H9FK H 1.1823 0.3760 0.8066 0.212 Uiso 0.65(2) 1 d R U P A 2
H9FL H 1.1960 0.3899 0.7581 0.212 Uiso 0.65(2) 1 d R U P A 2
C10F C 1.2718(11) 0.3866(8) 0.7869(6) 0.249(11) Uiso 1 1 d D . . A 2
H10F H 1.2756 0.3999 0.8130 0.299 Uiso 0.35(2) 1 d R U P A 1
H10L H 1.2881 0.3438 0.7795 0.299 Uiso 0.65(2) 1 d R U P A 2
C11F C 1.3070(10) 0.4211(10) 0.7540(6) 0.245(10) Uiso 1 1 d D . . A 2
H11F H 1.3343 0.3926 0.7355 0.368 Uiso 1 1 calc R U . A 2
H11G H 1.3328 0.4399 0.7661 0.368 Uiso 1 1 calc R U . A 2
H11H H 1.2766 0.4532 0.7390 0.368 Uiso 1 1 calc R U . A 2
C12F C 1.2918(18) 0.3174(8) 0.7924(12) 0.123(16) Uiso 0.35(2) 1 d D . P A 1
H12G H 1.3061 0.3009 0.8189 0.148 Uiso 0.35(2) 1 d R U P A 1
H12H H 1.2545 0.3042 0.7901 0.148 Uiso 0.35(2) 1 d R U P A 1
H12I H 1.3256 0.3022 0.7711 0.148 Uiso 0.35(2) 1 d R U P A 1
C12G C 1.270(3) 0.378(3) 0.8323(6) 0.45(4) Uiso 0.65(2) 1 d D . P A 2
H12D H 1.2262 0.3847 0.8447 0.670 Uiso 0.65(2) 1 d R U P A 2
H12E H 1.2886 0.4074 0.8406 0.670 Uiso 0.65(2) 1 d R U P A 2
H1KL H 1.2943 0.3361 0.8413 0.670 Uiso 0.65(2) 1 d R U P A 2
C13F C 1.0166(11) 0.9955(9) 0.8514(6) 0.220(9) Uiso 1 1 d D . . . .
H13D H 1.0455 1.0001 0.8263 0.264 Uiso 1 1 calc R U . . .
H13E H 1.0349 0.9555 0.8668 0.264 Uiso 1 1 calc R U . . .
C14F C 1.0098(9) 1.0467(8) 0.8764(7) 0.308(14) Uiso 1 1 d D . . . .
H14F H 0.9866 1.0444 0.9043 0.370 Uiso 1 1 calc R U . . .
C15F C 1.0767(9) 1.0519(16) 0.8717(13) 0.42(2) Uiso 1 1 d D . . . .
H15F H 1.1050 1.0155 0.8848 0.628 Uiso 1 1 d R U . . .
H15G H 1.0765 1.0883 0.8835 0.628 Uiso 1 1 d R U . . .
H15H H 1.0914 1.0567 0.8427 0.628 Uiso 1 1 d R U . . .
C16F C 0.9883(13) 1.1042(10) 0.8480(7) 0.299(14) Uiso 1 1 d D . . . .
H16D H 1.0042 1.0957 0.8201 0.448 Uiso 1 1 calc R U . . .
H16E H 1.0046 1.1365 0.8544 0.448 Uiso 1 1 calc R U . . .
H16F H 0.9420 1.1178 0.8511 0.448 Uiso 1 1 calc R U . . .
C17F C 0.4095(6) 1.1015(6) 0.8381(4) 0.123(4) Uiso 1 1 d . . . . .
H17B H 0.4248 1.1369 0.8246 0.147 Uiso 1 1 calc R U . . .
H17D H 0.4326 1.0834 0.8617 0.147 Uiso 1 1 calc R U . . .
C18F C 0.3367(9) 1.1233(7) 0.8522(5) 0.178(7) Uiso 1 1 d D . . . .
H18F H 0.3223 1.0912 0.8719 0.214 Uiso 1 1 calc R U . . .
C19F C 0.3296(9) 1.1800(7) 0.8720(5) 0.193(7) Uiso 1 1 d D . . . .
H19D H 0.3365 1.1682 0.9005 0.290 Uiso 1 1 calc R U . . .
H19E H 0.2869 1.2074 0.8704 0.290 Uiso 1 1 calc R U . . .
H19F H 0.3607 1.2012 0.8581 0.290 Uiso 1 1 calc R U . . .
C20F C 0.3001(14) 1.1406(19) 0.8162(7) 0.42(2) Uiso 1 1 d D . . . .
H20C H 0.3297 1.1398 0.7913 0.625 Uiso 1 1 calc R U . . .
H20E H 0.2714 1.1819 0.8174 0.625 Uiso 1 1 calc R U . . .
H20F H 0.2756 1.1112 0.8166 0.625 Uiso 1 1 calc R U . . .
C21F C 0.4030(6) 0.6421(6) 0.6418(4) 0.106(4) Uiso 1 1 d . . . . .
H21A H 0.3836 0.6831 0.6279 0.127 Uiso 1 1 calc R U . . .
H21B H 0.3919 0.6437 0.6713 0.127 Uiso 1 1 calc R U . . .
C22F C 0.3776(8) 0.5959(7) 0.6294(5) 0.142(5) Uiso 1 1 d . . . . .
H22F H 0.3909 0.5944 0.5997 0.171 Uiso 1 1 calc R U . . .
C23F C 0.3058(8) 0.6148(8) 0.6359(5) 0.160(6) Uiso 1 1 d . . . . .
H23A H 0.2912 0.6171 0.6648 0.241 Uiso 1 1 calc R U . . .
H23B H 0.2900 0.5845 0.6264 0.241 Uiso 1 1 calc R U . . .
H23E H 0.2899 0.6551 0.6208 0.241 Uiso 1 1 calc R U . . .
C24F C 0.4059(8) 0.5352(8) 0.6500(5) 0.166(6) Uiso 1 1 d . . . . .
H24A H 0.4520 0.5250 0.6436 0.249 Uiso 1 1 calc R U . . .
H24B H 0.3902 0.5045 0.6408 0.249 Uiso 1 1 calc R U . . .
H24C H 0.3945 0.5354 0.6792 0.249 Uiso 1 1 calc R U . . .
C25F C 1.0116(6) 0.3628(6) 0.6021(4) 0.117(4) Uiso 1 1 d . . . . .
H25A H 0.9900 0.3618 0.5789 0.140 Uiso 1 1 calc R U . . .
H25B H 0.9816 0.3616 0.6271 0.140 Uiso 1 1 calc R U . . .
C26F C 1.0700(6) 0.3076(6) 0.6049(4) 0.115(4) Uiso 1 1 d . . . . .
H26F H 1.1010 0.3122 0.5804 0.138 Uiso 1 1 calc R U . . .
C27F C 1.0503(7) 0.2506(6) 0.6037(4) 0.127(4) Uiso 1 1 d . . . . .
H27A H 1.0124 0.2507 0.6230 0.191 Uiso 1 1 calc R U . . .
H27B H 1.0845 0.2144 0.6108 0.191 Uiso 1 1 calc R U . . .
H27C H 1.0411 0.2497 0.5764 0.191 Uiso 1 1 calc R U . . .
C28F C 1.1012(6) 0.3054(6) 0.6414(4) 0.124(4) Uiso 1 1 d . . . . .
H28A H 1.1239 0.3370 0.6368 0.186 Uiso 1 1 calc R U . . .
H28B H 1.1311 0.2650 0.6463 0.186 Uiso 1 1 calc R U . . .
H28C H 1.0690 0.3128 0.6649 0.186 Uiso 1 1 calc R U . . .
C29F C 1.2432(7) 0.8370(7) 0.6291(4) 0.133(5) Uiso 1 1 d . . . . .
H29A H 1.2644 0.8183 0.6042 0.160 Uiso 1 1 calc R U . . .
H29B H 1.2393 0.8036 0.6509 0.160 Uiso 1 1 calc R U . . .
C30F C 1.2811(8) 0.8724(7) 0.6405(5) 0.146(5) Uiso 1 1 d . . . . .
H30F H 1.3245 0.8445 0.6431 0.175 Uiso 1 1 calc R U . . .
C31F C 1.2880(8) 0.9285(7) 0.6065(5) 0.156(6) Uiso 1 1 d . . . . .
H31A H 1.3008 0.9135 0.5799 0.234 Uiso 1 1 calc R U . . .
H31B H 1.3200 0.9463 0.6125 0.234 Uiso 1 1 calc R U . . .
H31C H 1.2473 0.9599 0.6063 0.234 Uiso 1 1 calc R U . . .
C32F C 1.2575(8) 0.9008(8) 0.6790(5) 0.169(6) Uiso 1 1 d . . . . .
H32A H 1.2196 0.9349 0.6753 0.253 Uiso 1 1 calc R U . . .
H32B H 1.2903 0.9161 0.6865 0.253 Uiso 1 1 calc R U . . .
H32C H 1.2471 0.8700 0.7005 0.253 Uiso 1 1 calc R U . . .
C33F C 0.6252(7) 0.4605(6) 0.9923(4) 0.117(4) Uiso 1 1 d . . . . .
C34F C 0.5987(8) 0.4069(7) 1.0058(5) 0.161(6) Uiso 1 1 d . . . . .
H34A H 0.6212 0.3736 0.9895 0.241 Uiso 1 1 calc R U . . .
H34B H 0.5537 0.4191 1.0026 0.241 Uiso 1 1 calc R U . . .
H34C H 0.6039 0.3930 1.0344 0.241 Uiso 1 1 calc R U . . .
C35F C 0.6170(7) 0.4897(7) 0.9515(4) 0.142(5) Uiso 1 1 d . . . . .
H35A H 0.6406 0.5207 0.9447 0.213 Uiso 1 1 calc R U . . .
H35B H 0.5721 0.5094 0.9497 0.213 Uiso 1 1 calc R U . . .
H35C H 0.6329 0.4588 0.9325 0.213 Uiso 1 1 calc R U . . .
C36F C 0.5874(10) 0.5059(10) 1.0225(6) 0.206(8) Uiso 1 1 d . . . . .
H36A H 0.6149 0.5085 1.0416 0.309 Uiso 1 1 calc R U . . .
H36B H 0.5518 0.4916 1.0373 0.309 Uiso 1 1 calc R U . . .
H36C H 0.5715 0.5465 1.0078 0.309 Uiso 1 1 calc R U . . .
C37F C 0.7562(8) 1.1318(7) 0.6022(4) 0.135(4) Uani 1 1 d . U . . .
C38F C 0.7805(8) 1.1731(6) 0.5646(4) 0.149(5) Uani 1 1 d . U . . .
H38A H 0.8218 1.1770 0.5682 0.223 Uiso 1 1 calc R U . . .
H38B H 0.7503 1.2139 0.5623 0.223 Uiso 1 1 calc R U . . .
H38C H 0.7843 1.1541 0.5399 0.223 Uiso 1 1 calc R U . . .
C39F C 0.6920(8) 1.1296(7) 0.5972(5) 0.156(5) Uani 1 1 d . U . . .
H39A H 0.6954 1.0966 0.5810 0.234 Uiso 1 1 calc R U . . .
H39B H 0.6694 1.1689 0.5836 0.234 Uiso 1 1 calc R U . . .
H39C H 0.6688 1.1218 0.6239 0.234 Uiso 1 1 calc R U . . .
C40F C 0.7535(8) 1.1557(7) 0.6405(4) 0.165(6) Uani 1 1 d . U . . .
H40A H 0.7506 1.1235 0.6630 0.247 Uiso 1 1 calc R U . . .
H40B H 0.7162 1.1909 0.6437 0.247 Uiso 1 1 calc R U . . .
H40C H 0.7917 1.1685 0.6405 0.247 Uiso 1 1 calc R U . . .
N1T N 0.6601(5) 0.6694(4) 0.9593(3) 0.095(3) Uani 1 1 d . . . . .
H1T H 0.6267 0.6593 0.9549 0.114 Uiso 1 1 calc R U . . .
O1T O 0.6238(6) 0.6515(5) 1.0217(3) 0.162(4) Uani 1 1 d D . . . .
N2T N 0.7638(5) 0.7973(4) 0.5556(3) 0.093(3) Uani 1 1 d . . . . .
H2T H 0.7230 0.8048 0.5546 0.112 Uiso 1 1 calc R U . . .
O2T O 0.7120(4) 0.6833(4) 1.0087(3) 0.113(3) Uani 1 1 d . . . . .
O3T O 0.8589(4) 0.7879(3) 0.5172(2) 0.102(2) Uani 1 1 d . . . . .
O4T O 0.7666(4) 0.8261(4) 0.4906(3) 0.096(2) Uani 1 1 d . . . . .
C1T C 0.4363(11) 0.6525(12) 1.0881(9) 0.312(15) Uiso 1 1 d D . . . .
H1TA H 0.4495 0.6087 1.0849 0.468 Uiso 1 1 calc R U . . .
H1TB H 0.3987 0.6728 1.0746 0.468 Uiso 1 1 calc R U . . .
H1TC H 0.4266 0.6577 1.1170 0.468 Uiso 1 1 calc R U . . .
C2T C 0.4891(8) 0.6809(12) 1.0696(8) 0.284(13) Uiso 1 1 d D . . . .
H2TA H 0.4732 0.7253 1.0722 0.341 Uiso 1 1 calc R U . . .
H2TB H 0.4957 0.6768 1.0403 0.341 Uiso 1 1 calc R U . . .
C3T C 0.5536(8) 0.6593(14) 1.0839(8) 0.305(14) Uiso 1 1 d D . . . .
H3TA H 0.5481 0.6775 1.1094 0.366 Uiso 1 1 calc R U . . .
H3TB H 0.5605 0.6147 1.0918 0.366 Uiso 1 1 calc R U . . .
C4T C 0.6164(9) 0.6661(11) 1.0623(4) 0.254(11) Uiso 1 1 d D . . . .
H4TA H 0.6184 0.7087 1.0620 0.305 Uiso 1 1 calc R U . . .
H4TB H 0.6511 0.6383 1.0767 0.305 Uiso 1 1 calc R U . . .
C5T C 0.6705(6) 0.6691(6) 0.9973(5) 0.091(4) Uani 1 1 d . . . . .
C6T C 0.7015(8) 0.6856(6) 0.9264(4) 0.133(5) Uani 1 1 d . . . . .
H6TA H 0.7327 0.7007 0.9367 0.160 Uiso 1 1 calc R U . . .
H6TB H 0.6771 0.7200 0.9088 0.160 Uiso 1 1 calc R U . . .
C7T C 0.7360(5) 0.6357(5) 0.9018(3) 0.100(4) Uani 1 1 d D . . . .
H7TA H 0.7048 0.6198 0.8921 0.120 Uiso 1 1 calc R U . . .
H7TB H 0.7615 0.6019 0.9192 0.120 Uiso 1 1 calc R U . . .
C8T C 0.7791(5) 0.6540(5) 0.8657(3) 0.098(4) Uani 1 1 d D . . . .
H8TA H 0.8060 0.6755 0.8749 0.117 Uiso 1 1 calc R U . . .
H8TB H 0.8074 0.6163 0.8550 0.117 Uiso 1 1 calc R U . . .
C9T C 0.7461(5) 0.6947(5) 0.8315(3) 0.109(4) Uani 1 1 d D . . . .
H9TA H 0.7195 0.7334 0.8417 0.131 Uiso 1 1 calc R U . . .
H9TB H 0.7176 0.6741 0.8231 0.131 Uiso 1 1 calc R U . . .
C10T C 0.7900(5) 0.7100(5) 0.7949(3) 0.111(4) Uani 1 1 d D . . . .
H10A H 0.8185 0.6712 0.7860 0.134 Uiso 1 1 calc R U . . .
H10B H 0.8165 0.7328 0.8031 0.134 Uiso 1 1 calc R U . . .
C11T C 0.7582(6) 0.7476(5) 0.7589(4) 0.109(4) Uani 1 1 d . . . . .
H11A H 0.7349 0.7232 0.7490 0.131 Uiso 1 1 calc R U . . .
H11B H 0.7269 0.7848 0.7682 0.131 Uiso 1 1 calc R U . . .
C12T C 0.8016(6) 0.7665(5) 0.7249(3) 0.103(4) Uani 1 1 d D . . . .
H12A H 0.8381 0.7307 0.7198 0.124 Uiso 1 1 calc R U . . .
H12B H 0.8178 0.7980 0.7333 0.124 Uiso 1 1 calc R U . . .
C13T C 0.7742(5) 0.7921(5) 0.6857(3) 0.099(4) Uani 1 1 d D . . . .
H13A H 0.7360 0.8263 0.6911 0.119 Uiso 1 1 calc R U . . .
H13B H 0.7608 0.7597 0.6761 0.119 Uiso 1 1 calc R U . . .
C14T C 0.8186(5) 0.8150(5) 0.6524(3) 0.107(4) Uani 1 1 d D . . . .
H14A H 0.8590 0.7825 0.6491 0.129 Uiso 1 1 calc R U . . .
H14B H 0.8279 0.8508 0.6605 0.129 Uiso 1 1 calc R U . . .
C15T C 0.7930(5) 0.8334(4) 0.6122(3) 0.094(3) Uani 1 1 d D . . . .
H15A H 0.7507 0.8629 0.6159 0.113 Uiso 1 1 calc R U . . .
H15B H 0.8210 0.8544 0.5932 0.113 Uiso 1 1 calc R U . . .
C16T C 0.7878(6) 0.7796(4) 0.5936(3) 0.098(4) Uani 1 1 d D . . . .
H16A H 0.8301 0.7500 0.5899 0.118 Uiso 1 1 calc R U . . .
H16B H 0.7596 0.7587 0.6124 0.118 Uiso 1 1 calc R U . . .
C17T C 0.8021(8) 0.8026(5) 0.5218(5) 0.091(3) Uani 1 1 d . . . . .
C18T C 0.8026(5) 0.8227(6) 0.4515(3) 0.109(4) Uani 1 1 d D . . . .
H18A H 0.8279 0.7801 0.4483 0.131 Uiso 1 1 calc R U . . .
H18B H 0.8315 0.8493 0.4475 0.131 Uiso 1 1 calc R U . . .
C19T C 0.7545(5) 0.8446(6) 0.4219(3) 0.119(4) Uani 1 1 d D U . . .
H19A H 0.7771 0.8421 0.3942 0.143 Uiso 1 1 calc R U . . .
H19B H 0.7324 0.8883 0.4245 0.143 Uiso 1 1 calc R U . . .
C20T C 0.7057(5) 0.8092(5) 0.4273(3) 0.119(4) Uani 1 1 d D U . . .
H20A H 0.7270 0.7661 0.4226 0.143 Uiso 1 1 calc R U . . .
H20B H 0.6844 0.8093 0.4554 0.143 Uiso 1 1 calc R U . . .
C21T C 0.6571(5) 0.8368(6) 0.39839(18) 0.101(4) Uani 1 1 d D . . . .
H21T H 0.6405 0.8812 0.4025 0.121 Uiso 1 1 calc R U . . .
C22T C 0.5998(4) 0.8100(4) 0.4090(3) 0.099(3) Uani 1 1 d G U . . .
C27T C 0.5402(4) 0.8495(3) 0.4042(3) 0.123(4) Uani 1 1 d G U . . .
H27T H 0.5352 0.8922 0.3972 0.147 Uiso 1 1 calc R U . . .
C26T C 0.4880(3) 0.8264(4) 0.4097(3) 0.153(6) Uani 1 1 d G U . . .
H26T H 0.4472 0.8533 0.4064 0.183 Uiso 1 1 calc R U . . .
C25T C 0.4953(4) 0.7639(5) 0.4200(3) 0.152(5) Uani 1 1 d G U . . .
H25T H 0.4595 0.7481 0.4238 0.182 Uiso 1 1 calc R U . . .
C24T C 0.5548(5) 0.7244(3) 0.4248(3) 0.127(4) Uani 1 1 d G U . . .
H24T H 0.5598 0.6817 0.4319 0.152 Uiso 1 1 calc R U . . .
C23T C 0.6071(4) 0.7475(3) 0.4193(3) 0.114(4) Uani 1 1 d G U . . .
H23T H 0.6478 0.7206 0.4226 0.136 Uiso 1 1 calc R U . . .
C28T C 0.6848(4) 0.8352(4) 0.35452(18) 0.102(3) Uani 1 1 d DG U . . .
C29T C 0.7191(5) 0.7795(3) 0.3409(2) 0.142(5) Uani 1 1 d G U . . .
H29T H 0.7243 0.7428 0.3590 0.170 Uiso 1 1 calc R U . . .
C30T C 0.7459(5) 0.7774(4) 0.3008(3) 0.147(5) Uani 1 1 d G U . . .
H30T H 0.7693 0.7393 0.2915 0.177 Uiso 1 1 calc R U . . .
C31T C 0.7383(4) 0.8312(5) 0.27428(18) 0.135(5) Uani 1 1 d G U . . .
H31T H 0.7566 0.8298 0.2469 0.161 Uiso 1 1 calc R U . . .
C32T C 0.7040(4) 0.8869(4) 0.2879(2) 0.128(4) Uani 1 1 d G U . . .
H32T H 0.6989 0.9236 0.2698 0.153 Uiso 1 1 calc R U . . .
C33T C 0.6772(4) 0.8889(3) 0.3280(3) 0.121(4) Uani 1 1 d G U . . .
H33T H 0.6538 0.9270 0.3373 0.145 Uiso 1 1 calc R U . . .
C1R C 0.7761(7) 0.9917(7) 1.0482(5) 0.147(5) Uiso 1 1 d . . . . .
H1R H 0.7790 0.9506 1.0405 0.176 Uiso 1 1 calc R U . . .
C3R C 0.4695(9) 0.4463(8) 0.7809(5) 0.165(6) Uiso 1 1 d . . . . .
H3R H 0.5063 0.4572 0.7881 0.197 Uiso 1 1 calc R U . . .
Cl1 Cl 0.70026(19) 1.04148(18) 1.04176(12) 0.1390(13) Uiso 1 1 d . . . . .
Cl2 Cl 0.8362(3) 1.0166(3) 1.02284(17) 0.202(2) Uiso 1 1 d . . . . .
Cl3 Cl 0.7808(5) 0.9851(5) 1.1008(3) 0.317(4) Uiso 1 1 d . . . . .
Cl7 Cl 0.4462(4) 0.3921(4) 0.8188(3) 0.291(4) Uiso 1 1 d . . . . .
Cl8 Cl 0.4070(4) 0.5124(4) 0.7735(3) 0.286(3) Uiso 1 1 d . . . . .
Cl9 Cl 0.4884(3) 0.4176(3) 0.7372(2) 0.220(2) Uiso 1 1 d . . . . .
C4R C 0.6839(7) 0.4866(8) 0.4884(3) 0.095(7) Uiso 0.518(9) 1 d D . P C 1
H4R H 0.6923 0.5277 0.4845 0.114 Uiso 0.518(9) 1 calc R U P C 1
Cl10 Cl 0.7168(6) 0.4497(6) 0.5325(3) 0.225(6) Uiso 0.518(9) 1 d D . P C 1
Cl11 Cl 0.7393(4) 0.4454(4) 0.4526(2) 0.146(4) Uiso 0.518(9) 1 d D . P C 1
Cl12 Cl 0.6107(8) 0.5009(7) 0.4746(5) 0.277(7) Uiso 0.518(9) 1 d . . P C 1
O1W O 0.5320(10) 0.5354(10) 0.5346(6) 0.155(8) Uiso 0.482(9) 1 d . . P C 2
O2W O 0.6546(10) 0.4760(9) 0.5260(6) 0.141(7) Uiso 0.482(9) 1 d . . P C 2
C5R C 0.5497(14) 0.1753(13) 0.8508(8) 0.092(9) Uiso 0.384(9) 1 d . . P . .
H5R H 0.5737 0.1376 0.8379 0.111 Uiso 0.384(9) 1 calc R U P . .
Cl13 Cl 0.6062(7) 0.2080(7) 0.8638(4) 0.198(7) Uiso 0.384(9) 1 d . . P . .
Cl14 Cl 0.5129(6) 0.2197(5) 0.8194(3) 0.157(5) Uiso 0.384(9) 1 d . . P . .
Cl15 Cl 0.5091(6) 0.1519(6) 0.8964(4) 0.172(6) Uiso 0.384(9) 1 d . . P . .
Cl1X Cl 0.3059(3) 0.7457(3) 0.72971(18) 0.209(2) Uiso 1 1 d . . . . .
Cl2X Cl 0.2924(4) 0.6239(4) 0.7567(2) 0.264(3) Uiso 1 1 d . . . . .
C1X C 0.3025(8) 0.6911(8) 0.7682(4) 0.099(7) Uiso 0.585(12) 1 d D . P D 1
H1X H 0.3455 0.6787 0.7773 0.119 Uiso 0.585(12) 1 calc R U P D 1
Cl3X Cl 0.2507(3) 0.7143(3) 0.8112(2) 0.121(3) Uiso 0.585(12) 1 d D . P D 1
C1Y C 0.2576(10) 0.6977(9) 0.7413(5) 0.070(7) Uiso 0.415(12) 1 d D . P D 2
H1Y H 0.2283 0.7028 0.7207 0.083 Uiso 0.415(12) 1 calc R U P D 2
Cl3Y Cl 0.2198(7) 0.7284(6) 0.7861(4) 0.201(7) Uiso 0.415(12) 1 d D . P D 2
C1H C 0.8542(19) 0.2954(18) 0.6193(12) 0.151(14) Uiso 0.392(7) 1 d . . P E 1
H1HA H 0.8926 0.2775 0.6017 0.227 Uiso 0.392(7) 1 calc R U P E 1
H1HB H 0.8448 0.3402 0.6151 0.227 Uiso 0.392(7) 1 calc R U P E 1
H1HC H 0.8187 0.2829 0.6130 0.227 Uiso 0.392(7) 1 calc R U P E 1
C2H C 0.8635(16) 0.2748(15) 0.6596(10) 0.119(11) Uiso 0.392(7) 1 d . . P E 1
H2HA H 0.8203 0.2856 0.6743 0.142 Uiso 0.392(7) 1 calc R U P E 1
H2HB H 0.8846 0.3036 0.6667 0.142 Uiso 0.392(7) 1 calc R U P E 1
C3H C 0.8935(17) 0.2175(17) 0.6805(6) 0.141(13) Uiso 0.392(7) 1 d D . P E 1
H3HA H 0.9351 0.2014 0.6648 0.169 Uiso 0.392(7) 1 calc R U P E 1
H3HB H 0.8680 0.1890 0.6797 0.169 Uiso 0.392(7) 1 calc R U P E 1
C4H C 0.9047(11) 0.2137(12) 0.7239(6) 0.111(10) Uiso 0.392(7) 1 d D . P E 1
H4HA H 0.9224 0.1704 0.7345 0.134 Uiso 0.392(7) 1 calc R U P E 1
H4HB H 0.8641 0.2301 0.7407 0.134 Uiso 0.392(7) 1 calc R U P E 1
C5H C 0.9501(14) 0.2502(14) 0.7265(7) 0.25(3) Uiso 0.392(7) 1 d D . P E 1
H5HA H 0.9291 0.2945 0.7205 0.302 Uiso 0.392(7) 1 calc R U P E 1
H5HB H 0.9872 0.2392 0.7058 0.302 Uiso 0.392(7) 1 calc R U P E 1
C6H C 0.9721(19) 0.239(2) 0.7677(8) 0.23(2) Uiso 0.392(7) 1 d D . P E 1
H6HA H 0.9361 0.2379 0.7886 0.341 Uiso 0.392(7) 1 calc R U P E 1
H6HB H 0.9904 0.2713 0.7711 0.341 Uiso 0.392(7) 1 calc R U P E 1
H6HC H 1.0042 0.1990 0.7702 0.341 Uiso 0.392(7) 1 calc R U P E 1
C2R C 1.1015(7) 0.2708(9) 0.8414(3) 0.130(9) Uani 0.608(7) 1 d D . P E 2
H2R H 1.0590 0.3014 0.8434 0.156 Uiso 0.608(7) 1 calc R U P E 2
Cl4 Cl 1.1450(3) 0.2920(3) 0.8727(2) 0.147(3) Uani 0.608(7) 1 d D . P E 2
Cl5 Cl 1.1285(4) 0.2707(3) 0.7898(3) 0.227(5) Uani 0.608(7) 1 d D . P E 2
Cl6 Cl 1.0885(4) 0.2022(3) 0.8620(3) 0.184(4) Uani 0.608(7) 1 d . . P E 2

loop_
_atom_site_aniso_label
_atom_site_aniso_U_11
_atom_site_aniso_U_22
_atom_site_aniso_U_33
_atom_site_aniso_U_23
_atom_site_aniso_U_13
_atom_site_aniso_U_12
C1A 0.152(15) 0.071(8) 0.099(9) -0.021(7) -0.015(8) -0.019(10)
N1A 0.071(7) 0.099(7) 0.101(7) -0.020(5) -0.007(5) -0.011(7)
O1A 0.137(8) 0.108(7) 0.179(10) -0.038(7) -0.012(7) -0.005(6)
F1A 0.077(4) 0.068(3) 0.066(3) -0.015(3) -0.003(3) -0.002(3)
N2A 0.094(8) 0.100(8) 0.069(6) -0.017(5) -0.003(5) -0.033(7)
C6A 0.097(11) 0.111(11) 0.086(8) -0.031(7) -0.008(7) -0.045(9)
C5A 0.112(11) 0.106(10) 0.136(12) -0.027(9) -0.010(8) -0.049(10)
C4A 0.136(15) 0.103(12) 0.213(18) -0.036(11) -0.040(13) -0.044(11)
C3A 0.117(13) 0.094(10) 0.150(12) -0.030(8) -0.031(9) -0.021(9)
C2A 0.113(12) 0.074(9) 0.093(9) -0.032(6) -0.009(8) -0.019(9)
O2A 0.090(7) 0.142(8) 0.157(9) -0.036(6) -0.009(6) -0.042(6)
F2A 0.084(4) 0.057(3) 0.119(5) -0.020(3) -0.003(3) -0.004(3)
N3A 0.093(8) 0.100(8) 0.089(7) -0.025(5) -0.007(6) -0.033(7)
O3A 0.090(6) 0.105(6) 0.085(5) -0.020(4) -0.014(4) 0.014(5)
F3A 0.083(4) 0.074(4) 0.119(5) -0.010(3) -0.012(4) -0.019(3)
N4A 0.080(7) 0.120(8) 0.064(6) -0.012(5) -0.014(5) -0.019(7)
C8A 0.061(9) 0.141(12) 0.059(7) -0.015(7) -0.004(6) -0.021(9)
C9A 0.118(13) 0.127(12) 0.097(10) -0.017(8) 0.005(8) -0.039(10)
C10A 0.056(8) 0.172(16) 0.102(10) 0.017(10) 0.004(7) -0.032(11)
C11A 0.076(11) 0.146(12) 0.084(9) 0.016(8) -0.001(7) 0.001(10)
C12A 0.070(10) 0.131(12) 0.054(7) 0.000(7) 0.001(6) 0.006(9)
O4A 0.091(6) 0.098(5) 0.095(5) -0.041(5) -0.016(4) -0.012(4)
F4A 0.103(4) 0.074(3) 0.084(4) -0.017(3) -0.004(3) 0.014(3)
N5A 0.059(6) 0.083(6) 0.062(5) -0.014(4) -0.003(4) 0.015(5)
O5A 0.100(6) 0.064(4) 0.080(5) -0.015(3) -0.012(4) 0.005(4)
F5A 0.104(4) 0.067(3) 0.081(4) -0.026(3) -0.011(3) -0.025(3)
N6A 0.062(6) 0.072(5) 0.062(5) -0.017(4) -0.002(4) 0.008(5)
C14A 0.085(9) 0.086(9) 0.044(6) -0.007(5) -0.007(6) -0.005(8)
C15A 0.086(9) 0.070(8) 0.062(7) -0.010(5) -0.003(6) 0.014(7)
C16A 0.103(10) 0.070(7) 0.071(7) -0.020(6) -0.015(7) 0.007(8)
C17A 0.096(9) 0.073(7) 0.076(7) -0.020(6) -0.011(6) -0.004(7)
C18A 0.079(9) 0.073(8) 0.057(7) -0.018(5) -0.006(6) 0.007(7)
O6A 0.126(7) 0.066(5) 0.114(6) -0.013(4) -0.014(5) -0.030(4)
F6A 0.075(4) 0.068(3) 0.085(4) -0.025(3) -0.009(3) -0.009(3)
C7A 0.076(11) 0.136(13) 0.094(9) -0.017(8) -0.009(7) -0.028(10)
N7A 0.085(7) 0.067(5) 0.065(5) -0.018(4) -0.011(5) -0.006(5)
O7A 0.095(7) 0.109(6) 0.098(6) 0.010(4) -0.018(5) -0.006(6)
F7A 0.091(4) 0.069(3) 0.116(5) -0.028(3) -0.031(3) -0.020(3)
O8A 0.159(7) 0.079(4) 0.085(5) -0.028(4) -0.017(5) 0.008(4)
F8A 0.090(5) 0.085(4) 0.079(4) -0.005(3) -0.009(3) -0.026(3)
N9A 0.073(5) 0.047(5) 0.066(5) -0.005(4) -0.006(4) 0.003(4)
O9A 0.101(6) 0.083(5) 0.098(6) -0.011(4) -0.026(4) -0.037(4)
O10A 0.089(5) 0.068(4) 0.081(5) -0.023(4) -0.006(4) -0.015(4)
N11A 0.090(8) 0.060(5) 0.101(7) -0.001(5) -0.009(6) -0.011(6)
O11A 0.089(5) 0.103(5) 0.115(6) -0.020(4) -0.026(4) -0.037(5)
O12A 0.141(8) 0.078(5) 0.136(7) 0.007(5) -0.059(6) -0.029(6)
C13A 0.084(10) 0.095(9) 0.068(8) -0.013(6) -0.016(6) -0.004(9)
N13A 0.088(7) 0.082(7) 0.090(7) -0.002(5) -0.012(5) -0.008(6)
O13A 0.136(8) 0.081(5) 0.098(6) 0.004(4) -0.034(5) -0.041(5)
N15A 0.123(6) 0.070(5) 0.064(5) -0.013(4) -0.004(5) 0.004(4)
N17A 0.101(7) 0.066(5) 0.049(5) -0.005(4) -0.015(5) -0.032(5)
C19A 0.086(9) 0.067(7) 0.068(7) -0.020(6) -0.022(6) -0.001(6)
N19A 0.082(6) 0.055(5) 0.073(5) -0.013(4) -0.014(5) -0.014(4)
C20A 0.081(9) 0.061(7) 0.074(7) 0.013(6) -0.011(7) -0.005(7)
C21A 0.123(12) 0.090(9) 0.070(8) 0.002(6) -0.013(7) -0.051(9)
C22A 0.087(10) 0.093(9) 0.075(8) 0.004(6) -0.005(8) 0.004(9)
N21A 0.093(8) 0.079(6) 0.086(6) -0.013(5) -0.023(5) -0.036(6)
C23A 0.142(6) 0.074(6) 0.066(7) -0.016(5) -0.019(5) -0.002(5)
N23A 0.106(7) 0.071(6) 0.068(6) 0.002(4) -0.012(5) -0.027(5)
C24A 0.095(10) 0.055(6) 0.059(7) 0.004(5) -0.016(6) -0.021(7)
C25A 0.088(9) 0.069(7) 0.067(7) -0.026(6) 0.003(6) -0.019(7)
C26A 0.073(9) 0.101(9) 0.088(8) -0.012(6) -0.028(6) -0.032(8)
C27A 0.112(11) 0.061(8) 0.080(8) -0.003(6) -0.031(7) -0.019(8)
N8A 0.075(6) 0.064(5) 0.066(5) -0.015(4) -0.010(4) -0.002(5)
C1B 0.086(9) 0.069(7) 0.055(6) -0.011(5) 0.000(6) -0.012(6)
C2B 0.088(9) 0.090(8) 0.093(8) -0.035(7) -0.012(7) -0.021(7)
C3B 0.091(10) 0.072(7) 0.082(8) -0.022(6) -0.005(7) -0.021(7)
C4B 0.065(8) 0.072(7) 0.063(7) -0.002(6) 0.000(5) -0.009(6)
C5B 0.066(7) 0.058(6) 0.076(7) 0.006(6) -0.009(6) 0.001(6)
C6B 0.070(8) 0.053(6) 0.069(7) -0.010(5) -0.003(5) -0.004(5)
C7B 0.086(9) 0.048(6) 0.054(6) -0.004(5) -0.004(6) -0.008(6)
C8B 0.067(8) 0.053(6) 0.057(6) -0.008(5) -0.006(5) -0.009(6)
C9B 0.082(9) 0.061(6) 0.060(7) 0.001(5) -0.011(6) -0.005(6)
N10A 0.074(7) 0.053(5) 0.070(6) -0.002(4) -0.001(5) -0.004(5)
C10B 0.066(8) 0.051(6) 0.067(7) -0.001(5) -0.005(5) -0.009(6)
C11B 0.089(8) 0.054(6) 0.088(8) -0.011(6) -0.020(6) 0.004(6)
C12B 0.089(10) 0.059(7) 0.083(8) -0.019(6) 0.006(7) -0.005(7)
C13B 0.088(9) 0.052(6) 0.075(7) -0.019(5) 0.009(6) -0.011(6)
C14B 0.119(11) 0.054(6) 0.080(8) -0.016(6) -0.005(7) -0.004(7)
C15B 0.105(10) 0.050(6) 0.096(8) -0.013(6) -0.005(7) -0.013(6)
C16B 0.096(10) 0.059(7) 0.077(8) 0.002(6) -0.003(7) -0.020(7)
C17B 0.088(10) 0.051(6) 0.096(8) -0.006(6) 0.000(7) -0.016(7)
C18B 0.082(9) 0.053(6) 0.071(7) -0.002(5) 0.001(6) -0.021(6)
N12A 0.091(7) 0.057(5) 0.076(6) 0.001(4) -0.009(5) -0.014(5)
C19B 0.071(8) 0.071(8) 0.078(7) -0.003(6) -0.015(6) -0.015(7)
C20B 0.113(11) 0.079(8) 0.100(9) -0.003(6) -0.035(8) -0.027(8)
C21B 0.109(12) 0.106(11) 0.128(11) 0.003(8) -0.048(9) -0.048(10)
C22B 0.109(11) 0.093(9) 0.086(8) -0.005(6) -0.025(7) -0.036(9)
C23B 0.089(10) 0.093(9) 0.130(11) -0.005(8) -0.046(8) -0.003(8)
C24B 0.090(9) 0.105(10) 0.084(8) -0.003(7) -0.022(7) -0.011(8)
C25B 0.088(10) 0.091(9) 0.080(8) 0.004(6) -0.026(7) -0.022(8)
C26B 0.091(10) 0.077(8) 0.071(7) -0.003(6) -0.021(6) -0.011(8)
C27B 0.089(9) 0.079(8) 0.078(8) -0.006(6) -0.012(6) -0.017(8)
N14A 0.109(6) 0.087(5) 0.051(5) -0.001(4) -0.009(5) -0.001(5)
C28B 0.109(7) 0.091(7) 0.074(7) 0.011(5) -0.014(6) 0.002(5)
C29B 0.107(7) 0.087(6) 0.086(8) 0.006(6) -0.006(6) 0.002(5)
C30B 0.115(7) 0.079(6) 0.078(8) 0.005(6) 0.002(6) 0.004(6)
C31B 0.113(6) 0.085(5) 0.053(6) -0.007(5) 0.012(5) 0.001(5)
C32B 0.120(7) 0.077(6) 0.070(7) -0.005(5) 0.000(6) 0.004(5)
C33B 0.125(7) 0.078(5) 0.051(6) -0.004(5) 0.006(6) 0.003(5)
C34B 0.120(6) 0.071(5) 0.050(6) -0.005(4) -0.003(5) 0.002(4)
C35B 0.109(6) 0.073(5) 0.055(6) -0.005(4) -0.002(5) 0.007(4)
C36B 0.113(6) 0.077(5) 0.053(6) -0.002(5) 0.000(5) 0.000(4)
N16A 0.130(6) 0.063(4) 0.056(5) -0.016(4) -0.013(4) -0.016(4)
C37B 0.139(6) 0.064(5) 0.060(6) -0.015(4) -0.023(5) -0.001(4)
C38B 0.166(7) 0.071(6) 0.083(7) -0.020(5) -0.036(6) -0.012(5)
C39B 0.163(7) 0.068(6) 0.099(8) -0.029(5) -0.044(6) -0.011(5)
C40B 0.142(6) 0.056(5) 0.070(6) -0.008(4) -0.035(5) -0.022(5)
C41B 0.140(7) 0.066(6) 0.103(8) -0.018(5) -0.042(6) -0.022(5)
C42B 0.125(7) 0.062(5) 0.094(7) -0.013(5) -0.036(6) -0.026(5)
C43B 0.111(6) 0.054(5) 0.051(6) -0.003(4) -0.017(5) -0.027(5)
C44B 0.114(6) 0.050(5) 0.056(6) -0.005(4) -0.016(5) -0.027(4)
C45B 0.130(6) 0.055(5) 0.053(5) -0.005(4) -0.020(5) -0.017(4)
N18A 0.079(6) 0.059(5) 0.054(5) -0.003(4) -0.009(4) -0.020(4)
C46B 0.089(9) 0.060(6) 0.060(7) 0.000(5) -0.004(6) -0.024(7)
C47B 0.088(9) 0.083(8) 0.080(8) 0.009(7) -0.024(6) -0.031(7)
C48B 0.079(9) 0.064(7) 0.070(7) -0.008(6) 0.003(6) -0.013(6)
C49B 0.079(8) 0.068(7) 0.059(6) -0.002(5) -0.003(6) -0.026(6)
C50B 0.076(8) 0.066(7) 0.073(7) -0.018(6) -0.002(6) 0.002(6)
C51B 0.078(8) 0.057(6) 0.072(7) -0.006(5) -0.005(6) -0.019(6)
C52B 0.064(7) 0.061(6) 0.059(6) -0.011(5) -0.001(5) -0.018(6)
C53B 0.079(8) 0.060(6) 0.057(6) -0.005(5) -0.007(6) -0.013(6)
C54B 0.083(8) 0.060(6) 0.055(6) -0.009(5) -0.003(6) -0.018(6)
N20A 0.087(7) 0.064(6) 0.067(5) -0.020(4) -0.012(5) -0.025(5)
C55B 0.094(9) 0.060(7) 0.072(7) -0.015(5) -0.006(6) -0.024(7)
C56B 0.099(9) 0.068(7) 0.074(7) -0.029(5) -0.009(6) -0.021(6)
C57B 0.093(9) 0.079(8) 0.084(8) -0.032(6) 0.000(6) -0.037(7)
C58B 0.096(9) 0.075(7) 0.078(7) -0.025(6) -0.006(6) -0.035(7)
C59B 0.098(10) 0.086(8) 0.113(9) -0.027(7) -0.018(7) -0.042(8)
C60B 0.088(9) 0.091(8) 0.113(9) -0.023(7) -0.027(7) -0.034(7)
C61B 0.093(9) 0.066(7) 0.070(7) -0.007(5) -0.017(6) -0.029(7)
C62B 0.087(9) 0.059(7) 0.085(8) -0.017(5) -0.021(6) -0.028(6)
C63B 0.084(8) 0.074(7) 0.068(7) -0.014(5) -0.018(6) -0.040(7)
N22A 0.079(6) 0.070(6) 0.070(6) 0.001(4) -0.023(4) -0.020(5)
C64B 0.075(8) 0.075(7) 0.063(7) -0.003(5) -0.010(6) -0.023(7)
C65B 0.094(10) 0.087(9) 0.069(7) -0.003(6) -0.017(6) -0.020(7)
C66B 0.058(8) 0.105(9) 0.062(7) 0.008(6) -0.004(5) -0.016(8)
C67B 0.072(8) 0.102(9) 0.053(6) -0.005(6) -0.013(5) -0.032(7)
C68B 0.080(8) 0.075(8) 0.064(7) -0.007(5) -0.007(6) -0.006(6)
C69B 0.090(10) 0.089(8) 0.051(6) -0.003(5) -0.010(6) -0.020(8)
C70B 0.089(10) 0.083(8) 0.046(6) 0.000(5) -0.001(6) -0.024(8)
C71B 0.067(8) 0.098(9) 0.064(7) 0.002(6) -0.017(6) -0.020(7)
C72B 0.070(8) 0.085(8) 0.050(6) 0.002(5) -0.012(5) -0.024(7)
F1C 0.092(5) 0.066(3) 0.081(4) -0.016(3) -0.014(3) -0.014(3)
N2C 0.068(8) 0.104(8) 0.088(7) -0.004(6) -0.011(5) 0.002(6)
C2C 0.076(10) 0.125(11) 0.071(8) -0.003(8) -0.004(6) -0.005(10)
C3C 0.100(11) 0.124(11) 0.091(9) -0.005(7) -0.018(8) 0.005(10)
C4C 0.087(11) 0.127(12) 0.071(8) -0.003(8) -0.005(7) 0.004(9)
C5C 0.071(9) 0.129(11) 0.076(8) -0.011(8) -0.012(6) 0.011(9)
C6C 0.093(11) 0.120(12) 0.054(7) -0.016(7) -0.009(6) 0.013(9)
O2C 0.067(6) 0.153(7) 0.075(5) -0.020(5) -0.011(4) 0.018(5)
F2C 0.150(6) 0.063(4) 0.087(4) -0.022(3) 0.009(4) -0.011(4)
N3C 0.073(8) 0.108(8) 0.063(6) -0.009(5) -0.008(5) 0.013(6)
O3C 0.087(6) 0.109(6) 0.145(8) -0.042(6) -0.035(5) -0.009(5)
F3C 0.101(5) 0.107(5) 0.098(5) -0.011(4) -0.020(4) 0.016(4)
N4C 0.077(8) 0.118(8) 0.060(6) -0.011(5) -0.013(5) -0.010(6)
C8C 0.052(8) 0.145(12) 0.069(8) -0.020(7) -0.013(6) 0.001(9)
C9C 0.090(12) 0.150(14) 0.144(13) -0.043(11) -0.039(9) 0.000(10)
C10C 0.094(13) 0.199(19) 0.205(18) -0.042(15) -0.062(11) -0.022(13)
C11C 0.078(10) 0.140(12) 0.211(17) -0.037(11) -0.049(10) -0.022(10)
C12C 0.074(9) 0.116(11) 0.109(10) -0.023(8) -0.029(7) 0.000(9)
O4C 0.075(5) 0.094(5) 0.077(5) -0.031(4) -0.009(4) 0.000(4)
F4C 0.125(5) 0.071(4) 0.116(5) -0.015(3) -0.044(4) -0.018(4)
N5C 0.069(7) 0.093(6) 0.072(6) -0.015(5) -0.017(5) -0.003(5)
O5C 0.167(10) 0.074(5) 0.147(8) -0.017(5) -0.012(7) -0.049(6)
F5C 0.082(4) 0.059(3) 0.082(4) -0.014(3) -0.012(3) -0.001(3)
N6C 0.072(7) 0.074(5) 0.063(5) -0.023(4) -0.017(4) 0.002(5)
C14C 0.075(8) 0.073(7) 0.056(6) -0.008(5) -0.014(6) -0.006(6)
C15C 0.082(9) 0.098(8) 0.058(7) -0.016(6) -0.011(6) -0.021(7)
C16C 0.075(9) 0.090(7) 0.080(8) -0.028(6) -0.014(6) 0.000(7)
C17C 0.072(7) 0.080(7) 0.069(7) -0.018(6) -0.015(6) 0.004(6)
C18C 0.069(8) 0.071(7) 0.053(6) -0.011(5) -0.011(5) 0.005(6)
O6C 0.182(10) 0.078(6) 0.103(7) 0.007(5) 0.019(6) 0.022(6)
F6C 0.083(4) 0.076(3) 0.073(4) -0.021(3) -0.009(3) -0.005(3)
C7C 0.062(9) 0.140(13) 0.058(7) -0.015(7) -0.010(6) 0.008(9)
N7C 0.061(6) 0.079(5) 0.064(5) -0.018(4) -0.018(4) -0.006(4)
O7C 0.119(8) 0.162(9) 0.123(8) -0.011(6) -0.027(6) -0.036(7)
F7C 0.086(4) 0.097(4) 0.084(4) -0.020(3) -0.011(3) 0.020(4)
O8C 0.141(7) 0.077(5) 0.094(6) -0.013(4) -0.025(5) -0.028(5)
F8C 0.113(5) 0.144(6) 0.126(6) -0.031(5) -0.025(4) 0.004(4)
N9C 0.123(8) 0.053(5) 0.072(6) -0.017(5) -0.011(5) -0.031(6)
O9C 0.082(6) 0.081(5) 0.075(5) -0.011(4) -0.005(4) -0.020(4)
O10C 0.130(8) 0.075(5) 0.102(6) -0.032(5) -0.025(5) 0.009(5)
N11C 0.155(12) 0.083(7) 0.053(6) 0.010(5) 0.010(7) 0.020(9)
O11C 0.094(7) 0.148(8) 0.102(6) -0.002(5) -0.015(5) 0.011(6)
O12C 0.177(9) 0.140(8) 0.184(10) -0.043(7) -0.019(7) -0.029(7)
C13C 0.101(11) 0.095(10) 0.080(8) -0.004(7) -0.021(7) -0.007(9)
N13C 0.097(8) 0.121(9) 0.091(8) -0.023(7) -0.021(6) 0.010(8)
O13C 0.152(7) 0.095(5) 0.154(8) -0.001(5) -0.039(6) -0.001(5)
N15C 0.126(9) 0.054(5) 0.099(7) 0.000(5) -0.042(6) -0.016(6)
N17C 0.073(6) 0.064(5) 0.067(5) 0.003(4) -0.011(4) -0.008(5)
C19C 0.089(10) 0.087(8) 0.051(7) -0.010(6) -0.007(6) -0.024(7)
N19C 0.104(8) 0.087(6) 0.065(6) -0.031(5) -0.016(5) 0.007(6)
C20C 0.150(14) 0.075(10) 0.073(8) 0.013(7) -0.006(9) -0.035(10)
C21C 0.162(17) 0.100(12) 0.051(7) 0.013(7) 0.000(8) 0.006(14)
N21C 0.055(7) 0.152(11) 0.081(7) 0.000(7) -0.005(5) 0.007(7)
C22C 0.111(13) 0.136(13) 0.070(8) -0.007(8) -0.012(8) -0.024(12)
C23C 0.140(12) 0.057(7) 0.079(8) -0.005(6) -0.017(8) -0.020(8)
N23C 0.142(7) 0.107(6) 0.163(10) -0.005(6) -0.066(7) -0.012(5)
C24C 0.090(9) 0.059(6) 0.055(7) 0.000(5) 0.002(6) -0.014(7)
C25C 0.089(11) 0.108(11) 0.051(7) -0.006(7) -0.014(6) 0.023(9)
C26C 0.111(13) 0.119(11) 0.060(8) 0.014(7) -0.009(8) -0.001(10)
C27C 0.144(8) 0.107(7) 0.123(11) -0.001(7) -0.038(7) -0.010(6)
N8C 0.076(6) 0.059(5) 0.062(5) -0.001(4) -0.010(4) -0.012(5)
C1D 0.061(7) 0.067(6) 0.073(7) -0.005(5) -0.010(6) -0.009(6)
C2D 0.081(9) 0.094(8) 0.075(7) -0.007(6) -0.007(6) -0.033(7)
C3D 0.086(9) 0.081(7) 0.077(8) -0.005(6) -0.023(7) -0.023(7)
C4D 0.087(9) 0.075(7) 0.065(7) -0.003(6) -0.012(6) -0.031(7)
C5D 0.103(9) 0.073(7) 0.076(8) 0.006(6) -0.017(7) -0.026(7)
C6D 0.128(12) 0.076(8) 0.074(8) 0.005(6) -0.021(8) -0.047(8)
C7D 0.113(11) 0.065(7) 0.069(7) 0.016(6) -0.008(7) -0.045(7)
C8D 0.092(9) 0.067(7) 0.056(7) 0.002(6) -0.013(6) -0.031(7)
C9D 0.095(9) 0.063(7) 0.051(6) 0.001(5) -0.010(6) -0.030(7)
N10C 0.138(10) 0.047(5) 0.066(6) -0.005(4) 0.000(6) -0.016(7)
C10D 0.152(14) 0.054(8) 0.089(9) -0.008(6) -0.022(9) -0.031(9)
C11D 0.191(18) 0.068(9) 0.144(13) -0.009(9) -0.050(12) -0.026(10)
C12D 0.20(2) 0.053(9) 0.125(12) -0.022(8) -0.048(12) -0.008(11)
C13D 0.173(17) 0.065(9) 0.074(8) -0.011(7) -0.027(10) -0.006(11)
C14D 0.20(2) 0.083(10) 0.102(12) -0.027(9) -0.047(14) 0.016(14)
C15D 0.20(2) 0.080(11) 0.063(9) -0.016(7) -0.023(11) 0.040(11)
C16D 0.152(15) 0.079(11) 0.072(9) 0.022(8) -0.010(10) -0.020(11)
C17D 0.161(15) 0.055(8) 0.046(7) -0.008(6) 0.024(8) 0.021(10)
C18D 0.156(15) 0.048(8) 0.072(8) -0.004(6) -0.009(9) -0.003(10)
N12C 0.120(10) 0.103(9) 0.056(6) 0.004(6) -0.008(6) 0.024(8)
C19D 0.115(13) 0.096(11) 0.056(7) 0.003(7) 0.002(7) 0.026(11)
C20D 0.134(16) 0.120(13) 0.064(8) 0.004(8) 0.004(9) 0.011(13)
C21D 0.108(14) 0.137(16) 0.065(9) -0.022(9) 0.006(8) 0.036(12)
C22D 0.137(17) 0.133(15) 0.063(8) -0.014(8) -0.004(9) 0.035(13)
C23D 0.108(13) 0.152(15) 0.077(9) -0.036(10) -0.020(8) 0.026(13)
C24D 0.117(14) 0.142(14) 0.076(9) -0.015(8) -0.022(8) -0.004(10)
C25D 0.103(13) 0.137(14) 0.057(8) -0.010(8) -0.015(7) 0.006(12)
C26D 0.118(14) 0.116(13) 0.060(8) -0.011(8) -0.024(8) 0.000(12)
C27D 0.106(13) 0.118(13) 0.042(7) -0.011(7) -0.008(7) -0.002(12)
N14C 0.108(9) 0.105(8) 0.076(6) -0.004(5) -0.035(6) -0.024(7)
C28D 0.125(13) 0.115(11) 0.080(9) -0.001(8) -0.017(8) -0.036(11)
C29D 0.109(12) 0.142(13) 0.120(11) -0.030(10) -0.030(9) -0.035(11)
C30D 0.153(18) 0.140(15) 0.148(14) -0.051(11) -0.008(12) -0.060(14)
C31D 0.118(13) 0.115(12) 0.104(10) -0.006(8) -0.027(8) -0.051(11)
C32D 0.144(14) 0.090(10) 0.139(12) -0.019(8) -0.029(11) -0.029(11)
C33D 0.127(13) 0.094(10) 0.125(11) -0.008(8) -0.040(9) -0.029(9)
C34D 0.122(11) 0.068(8) 0.094(9) 0.012(6) -0.043(8) -0.044(8)
C35D 0.114(11) 0.075(9) 0.095(9) 0.001(6) -0.046(8) -0.021(8)
C36D 0.122(12) 0.085(9) 0.077(8) -0.005(7) -0.010(8) -0.025(9)
N16C 0.092(7) 0.060(5) 0.069(6) -0.006(4) -0.020(5) -0.009(5)
C37D 0.107(10) 0.059(7) 0.065(7) -0.009(6) -0.025(6) -0.013(7)
C38D 0.133(12) 0.054(7) 0.081(8) -0.006(6) -0.015(8) -0.011(8)
C39D 0.094(10) 0.066(7) 0.074(8) -0.017(6) 0.007(7) -0.005(7)
C40D 0.101(10) 0.062(7) 0.075(8) -0.008(6) -0.016(7) -0.008(7)
C41D 0.083(9) 0.066(7) 0.081(8) -0.001(6) 0.006(7) 0.006(6)
C42D 0.090(9) 0.066(7) 0.057(6) -0.006(6) -0.002(6) -0.008(6)
C43D 0.102(9) 0.045(6) 0.051(6) -0.002(5) -0.005(6) -0.014(6)
C44D 0.082(8) 0.050(6) 0.069(7) 0.003(5) -0.014(6) -0.005(6)
C45D 0.099(9) 0.045(6) 0.057(6) 0.000(5) -0.005(6) 0.000(6)
N18C 0.091(7) 0.055(5) 0.047(5) -0.003(4) -0.008(4) -0.008(5)
C46D 0.061(8) 0.063(6) 0.063(7) -0.005(5) -0.005(6) -0.011(6)
C47D 0.089(8) 0.068(7) 0.077(7) -0.004(6) -0.015(6) -0.001(7)
C48D 0.066(8) 0.072(7) 0.093(8) -0.011(6) -0.015(6) -0.004(6)
C49D 0.131(12) 0.058(6) 0.068(7) -0.010(6) -0.033(7) -0.018(7)
C50D 0.108(11) 0.068(7) 0.101(9) -0.034(6) -0.032(8) 0.005(7)
C51D 0.113(11) 0.067(7) 0.074(8) -0.024(6) -0.029(7) -0.001(7)
C52D 0.080(9) 0.072(7) 0.063(7) -0.014(6) -0.009(6) 0.013(7)
C53D 0.110(10) 0.064(7) 0.058(7) -0.011(5) -0.026(7) -0.011(7)
C54D 0.088(9) 0.064(7) 0.058(7) 0.003(6) -0.003(6) -0.010(6)
N20C 0.081(8) 0.127(9) 0.044(5) -0.009(5) -0.009(5) 0.017(7)
C55D 0.123(13) 0.091(9) 0.046(7) -0.018(6) -0.007(7) 0.005(10)
C56D 0.110(11) 0.088(9) 0.052(7) -0.014(6) -0.001(7) 0.021(8)
C57D 0.123(13) 0.099(10) 0.050(7) -0.004(7) 0.015(7) 0.006(11)
C58D 0.094(8) 0.124(11) 0.031(6) 0.000(6) 0.012(6) 0.027(9)
C59D 0.099(9) 0.128(12) 0.056(7) 0.015(8) 0.010(7) 0.031(9)
C60D 0.093(10) 0.103(10) 0.072(8) 0.001(8) 0.006(7) 0.021(9)
C61D 0.134(16) 0.116(12) 0.059(8) -0.004(7) 0.002(8) -0.011(12)
C62D 0.065(9) 0.138(14) 0.053(7) 0.005(7) 0.003(6) 0.013(10)
C63D 0.095(11) 0.091(9) 0.047(7) 0.005(6) 0.004(6) 0.008(9)
N22C 0.097(6) 0.138(7) 0.073(6) -0.006(6) 0.005(5) -0.002(5)
C64D 0.090(7) 0.137(8) 0.074(8) -0.006(6) 0.002(6) -0.009(6)
C65D 0.103(8) 0.128(8) 0.087(8) 0.006(7) -0.004(6) -0.013(6)
C66D 0.117(8) 0.136(8) 0.112(10) -0.007(7) -0.023(7) -0.016(6)
C67D 0.127(8) 0.136(7) 0.090(9) -0.002(6) -0.019(7) -0.010(6)
C68D 0.156(9) 0.140(8) 0.134(12) -0.012(7) -0.053(8) -0.006(6)
C69D 0.145(9) 0.120(8) 0.166(13) -0.022(8) -0.049(8) -0.006(6)
C70D 0.150(8) 0.133(7) 0.105(10) -0.011(7) -0.049(7) -0.006(5)
C71D 0.119(7) 0.129(7) 0.116(10) -0.022(7) -0.011(6) -0.008(5)
C72D 0.117(7) 0.138(7) 0.062(7) -0.007(6) -0.011(6) -0.006(5)
O1E 0.081(6) 0.087(5) 0.127(6) -0.041(4) -0.012(5) -0.019(4)
O2E 0.087(5) 0.075(5) 0.144(7) -0.050(5) -0.024(5) 0.017(4)
O3E 0.132(8) 0.086(6) 0.224(11) 0.004(6) -0.077(7) -0.042(5)
O4E 0.124(7) 0.085(5) 0.108(6) -0.004(4) 0.007(5) 0.017(5)
O5E 0.188(8) 0.075(5) 0.155(8) -0.060(5) -0.061(6) -0.007(5)
O6E 0.086(6) 0.083(5) 0.112(6) -0.018(4) -0.021(4) -0.018(4)
O7E 0.106(6) 0.084(5) 0.131(6) -0.047(5) -0.012(5) -0.037(4)
O8E 0.083(6) 0.100(5) 0.102(6) -0.001(4) -0.015(4) -0.033(5)
C37E 0.164(14) 0.063(7) 0.099(10) 0.008(7) -0.029(9) -0.058(8)
C38E 0.122(12) 0.105(9) 0.166(13) 0.009(9) -0.038(10) -0.054(9)
C39E 0.190(15) 0.085(8) 0.132(11) 0.027(8) -0.038(10) -0.059(9)
C40E 0.152(12) 0.102(9) 0.107(10) -0.002(8) -0.026(9) -0.042(9)
O1F 0.066(5) 0.106(5) 0.139(7) -0.032(5) -0.026(5) -0.010(4)
O2F 0.251(14) 0.076(6) 0.206(11) -0.059(7) -0.063(10) 0.018(7)
O3F 0.152(10) 0.146(8) 0.108(7) -0.019(6) -0.012(6) 0.037(7)
O4F 0.120(8) 0.185(10) 0.269(14) -0.072(10) -0.047(8) -0.068(8)
O5F 0.122(7) 0.081(5) 0.117(6) -0.040(5) -0.017(5) -0.001(5)
O6F 0.104(6) 0.093(5) 0.141(7) -0.045(5) -0.041(5) -0.021(5)
O7F 0.087(5) 0.112(6) 0.066(5) -0.008(4) 0.011(4) 0.031(5)
O8F 0.132(8) 0.134(7) 0.113(7) 0.015(6) -0.012(6) 0.000(6)
C37F 0.143(8) 0.114(7) 0.104(8) 0.018(6) -0.002(7) 0.008(6)
C38F 0.186(13) 0.126(9) 0.100(8) 0.014(7) 0.002(8) -0.015(9)
C39F 0.155(9) 0.134(10) 0.145(11) 0.008(9) -0.014(8) -0.002(8)
C40F 0.191(14) 0.148(10) 0.106(8) 0.008(7) -0.017(8) 0.016(9)
N1T 0.111(8) 0.119(8) 0.059(6) -0.013(5) 0.008(6) -0.046(6)
O1T 0.212(11) 0.244(12) 0.059(6) -0.002(6) -0.026(6) -0.108(10)
N2T 0.084(7) 0.089(6) 0.093(8) -0.030(6) 0.008(7) -0.002(5)
O2T 0.073(6) 0.114(6) 0.146(8) -0.033(5) -0.041(5) 0.008(5)
O3T 0.075(6) 0.087(5) 0.130(7) -0.032(5) 0.008(5) -0.006(4)
O4T 0.083(5) 0.115(6) 0.090(6) -0.042(5) 0.014(5) -0.024(4)
C5T 0.059(8) 0.105(9) 0.091(11) -0.012(8) 0.009(8) -0.003(7)
C6T 0.203(16) 0.107(10) 0.095(10) -0.041(8) 0.029(11) -0.062(11)
C7T 0.093(9) 0.111(9) 0.094(9) -0.012(8) -0.005(7) -0.026(7)
C8T 0.101(9) 0.094(8) 0.087(8) -0.013(7) -0.016(8) -0.005(7)
C9T 0.084(9) 0.092(8) 0.127(11) 0.006(8) 0.017(8) -0.015(7)
C10T 0.101(10) 0.101(9) 0.115(10) -0.030(8) -0.022(8) 0.012(7)
C11T 0.115(10) 0.095(8) 0.111(10) 0.003(8) -0.022(9) -0.018(8)
C12T 0.105(10) 0.096(8) 0.093(9) 0.001(7) -0.011(8) -0.010(7)
C13T 0.104(9) 0.093(8) 0.092(9) -0.011(7) 0.003(8) -0.023(7)
C14T 0.100(9) 0.110(9) 0.100(9) -0.013(7) -0.019(8) -0.007(7)
C15T 0.093(9) 0.096(8) 0.086(8) -0.016(7) -0.012(7) -0.012(7)
C16T 0.115(10) 0.091(8) 0.074(8) -0.013(7) -0.025(7) 0.004(7)
C17T 0.083(10) 0.089(8) 0.093(11) -0.034(7) -0.007(10) -0.002(7)
C18T 0.110(10) 0.135(10) 0.093(10) -0.043(8) -0.001(9) -0.041(8)
C19T 0.104(10) 0.173(13) 0.079(8) -0.021(8) 0.017(8) -0.046(8)
C20T 0.108(10) 0.139(11) 0.103(10) -0.028(8) 0.001(8) -0.023(8)
C21T 0.085(8) 0.112(9) 0.098(9) -0.041(7) -0.010(7) 0.001(7)
C22T 0.105(7) 0.090(6) 0.097(8) -0.019(6) -0.010(6) -0.012(5)
C27T 0.100(7) 0.114(8) 0.128(10) 0.001(7) -0.001(7) -0.004(6)
C26T 0.105(8) 0.140(9) 0.191(15) 0.010(9) -0.007(8) -0.021(7)
C25T 0.117(9) 0.146(9) 0.176(14) 0.015(9) -0.020(8) -0.027(7)
C24T 0.130(8) 0.110(8) 0.143(11) -0.012(7) -0.023(8) -0.034(6)
C23T 0.113(8) 0.089(6) 0.132(10) -0.017(6) -0.019(7) -0.013(5)
C28T 0.102(9) 0.103(7) 0.086(7) -0.011(5) -0.008(6) -0.005(6)
C29T 0.165(13) 0.120(8) 0.109(8) -0.030(6) 0.002(8) 0.007(7)
C30T 0.165(13) 0.147(9) 0.104(8) -0.037(6) 0.003(8) -0.003(8)
C31T 0.100(10) 0.164(9) 0.124(8) -0.019(7) -0.005(7) -0.016(8)
C32T 0.103(10) 0.149(9) 0.109(8) 0.001(6) -0.004(6) -0.012(7)
C33T 0.102(9) 0.124(8) 0.113(7) 0.002(6) -0.004(7) -0.007(7)
C2R 0.086(15) 0.110(16) 0.17(2) -0.024(15) 0.072(16) -0.039(13)
Cl4 0.103(5) 0.118(5) 0.188(7) -0.005(4) 0.034(4) -0.015(3)
Cl5 0.181(8) 0.130(6) 0.301(12) -0.069(6) 0.093(8) 0.018(5)
Cl6 0.146(6) 0.140(6) 0.251(9) -0.040(6) 0.016(6) -0.029(5)

loop_
_atom_type_symbol
_atom_type_description
_atom_type_scat_dispersion_real
_atom_type_scat_dispersion_imag
_atom_type_scat_source
C C 0.0181 0.0091 'International Tables Vol C Tables 4.2.6.8 and 6.1.1.4'
H H 0.0000 0.0000 'International Tables Vol C Tables 4.2.6.8 and 6.1.1.4'
N N 0.0311 0.0180 'International Tables Vol C Tables 4.2.6.8 and 6.1.1.4'
O O 0.0492 0.0322 'International Tables Vol C Tables 4.2.6.8 and 6.1.1.4'
F F 0.0727 0.0534 'International Tables Vol C Tables 4.2.6.8 and 6.1.1.4'
Cl Cl 0.3639 0.7018 'International Tables Vol C Tables 4.2.6.8 and 6.1.1.4'

loop_
_geom_angle_atom_site_label_1
_geom_angle_atom_site_label_2
_geom_angle_atom_site_label_3
_geom_angle
O1A C1A N1A 123.2(14)
O1A C1A C33E 119.4(14)
N1A C1A C33E 117.4(11)
C1A N1A C2A 127.1(11)
C1A N1A H1A 116.5
C2A N1A H1A 116.5
C6A N2A C2A 119.9(11)
N2A C6A N3A 114.5(11)
N2A C6A C5A 122.4(13)
N3A C6A C5A 123.1(13)
C4A C5A C6A 116.9(14)
C4A C5A H5A 121.5
C6A C5A H5A 121.5
C5A C4A C3A 121.4(14)
C5A C4A H4A 119.3
C3A C4A H4A 119.3
C2A C3A C4A 118.8(13)
C2A C3A H3A 120.6
C4A C3A H3A 120.6
N2A C2A N1A 113.0(11)
N2A C2A C3A 120.5(13)
N1A C2A C3A 126.5(13)
C7A N3A C6A 127.9(12)
C7A N3A H3AA 116.1
C6A N3A H3AA 116.1
C8A N4A C12A 118.0(11)
N4A C8A C9A 123.3(13)
N4A C8A C7A 120.4(12)
C9A C8A C7A 116.2(14)
C10A C9A C8A 116.6(14)
C10A C9A H9A 121.7
C8A C9A H9A 121.7
C11A C10A C9A 120.0(13)
C11A C10A H10D 120.0
C9A C10A H10D 120.0
C10A C11A C12A 122.1(14)
C10A C11A H11I 119.0
C12A C11A H11I 119.0
N4A C12A C11A 119.9(14)
N4A C12A C13A 117.0(11)
C11A C12A C13A 123.1(14)
C13A N5A C14A 127.6(10)
C13A N5A H5AA 116.2
C14A N5A H5AA 116.2
C18A N6A C14A 118.7(9)
N6A C14A N5A 114.3(10)
N6A C14A C15A 121.7(12)
N5A C14A C15A 124.0(11)
C16A C15A C14A 117.7(11)
C16A C15A H15I 121.2
C14A C15A H15I 121.2
C17A C16A C15A 119.8(10)
C17A C16A H16G 120.1
C15A C16A H16G 120.1
C16A C17A C18A 118.8(12)
C16A C17A H17E 120.6
C18A C17A H17E 120.6
N6A C18A C17A 123.2(10)
N6A C18A N7A 113.2(10)
C17A C18A N7A 123.5(12)
O2A C7A N3A 124.1(14)
O2A C7A C8A 120.1(13)
N3A C7A C8A 115.7(14)
C19A N7A C18A 128.7(9)
C19A N7A H7A 115.7
C18A N7A H7A 115.7
C20A N9A C7B 128.3(9)
C20A N9A H9AA 115.9
C7B N9A H9AA 115.9
C21A N11A C16B 128.5(10)
C21A N11A H11J 115.8
C16B N11A H11J 115.8
O3A C13A N5A 126.0(13)
O3A C13A C12A 117.0(12)
N5A C13A C12A 117.0(12)
C22A N13A C25B 127.3(11)
C22A N13A H13F 116.3
C25B N13A H13F 116.3
C27A O13A C37E 122.3(10)
C34B N15A C23A 129.9(10)
C34B N15A H15J 115.1
C23A N15A H15J 115.1
C24A N17A C43B 127.7(9)
C24A N17A H17F 116.1
C43B N17A H17F 116.1
O4A C19A N7A 124.2(10)
O4A C19A C1B 121.1(11)
N7A C19A C1B 114.7(10)
C52B N19A C25A 129.8(9)
C52B N19A H19G 115.1
C25A N19A H19G 115.1
O5A C20A N9A 121.9(11)
O5A C20A C10B 124.1(10)
N9A C20A C10B 114.0(10)
O6A C21A N11A 122.0(12)
O6A C21A C19B 123.9(11)
N11A C21A C19B 114.1(11)
O7A C22A N13A 127.3(13)
O7A C22A C28B 122.2(12)
N13A C22A C28B 110.4(12)
C26A N21A C61B 131.8(9)
C26A N21A H21D 114.1
C61B N21A H21D 114.1
O8A C23A N15A 122.9(13)
O8A C23A C37B 120.6(12)
N15A C23A C37B 116.5(10)
C27A N23A C70B 126.8(11)
C27A N23A H23F 116.6
C70B N23A H23F 116.6
O9A C24A N17A 124.1(10)
O9A C24A C46B 122.3(11)
N17A C24A C46B 113.5(11)
O10A C25A N19A 124.3(10)
O10A C25A C55B 123.1(9)
N19A C25A C55B 112.5(9)
O11A C26A N21A 123.8(8)
O11A C26A C64B 121.1(10)
N21A C26A C64B 115.0(10)
O12A C27A O13A 125.4(11)
O12A C27A N23A 125.3(13)
O13A C27A N23A 109.3(11)
C1B N8A C9B 115.1(9)
N8A C1B C2B 125.1(9)
N8A C1B C19A 117.3(10)
C2B C1B C19A 117.4(10)
C3B C2B C1B 120.0(10)
C3B C2B H2B 120.0
C1B C2B H2B 120.0
O1E C3B C2B 127.4(10)
O1E C3B C4B 115.2(10)
C2B C3B C4B 117.4(11)
C5B C4B C3B 124.3(11)
C5B C4B C9B 117.4(10)
C3B C4B C9B 118.2(10)
C6B C5B C4B 123.0(10)
C6B C5B H5B 118.5
C4B C5B H5B 118.5
C5B C6B C7B 120.7(9)
C5B C6B H6B 119.7
C7B C6B H6B 119.7
C8B C7B C6B 118.1(9)
C8B C7B N9A 118.0(10)
C6B C7B N9A 123.9(9)
C7B C8B F1A 118.6(9)
C7B C8B C9B 123.6(10)
F1A C8B C9B 117.7(9)
N8A C9B C8B 118.9(10)
N8A C9B C4B 124.0(9)
C8B C9B C4B 117.1(10)
C10B N10A C18B 117.7(9)
N10A C10B C11B 124.1(10)
N10A C10B C20A 118.5(9)
C11B C10B C20A 117.4(10)
C12B C11B C10B 117.8(10)
C12B C11B H11K 121.1
C10B C11B H11K 121.1
O2E C12B C11B 125.4(11)
O2E C12B C13B 114.6(11)
C11B C12B C13B 120.0(10)
C14B C13B C12B 124.9(10)
C14B C13B C18B 117.5(11)
C12B C13B C18B 117.6(11)
C15B C14B C13B 124.3(10)
C15B C14B H14C 117.8
C13B C14B H14C 117.8
C14B C15B C16B 119.5(11)
C14B C15B H15K 120.3
C16B C15B H15K 120.3
C17B C16B N11A 120.7(10)
C17B C16B C15B 116.3(11)
N11A C16B C15B 123.0(11)
F2A C17B C16B 116.4(10)
F2A C17B C18B 118.9(10)
C16B C17B C18B 124.6(10)
N10A C18B C17B 119.5(10)
N10A C18B C13B 122.8(11)
C17B C18B C13B 117.7(11)
C19B N12A C27B 114.2(9)
N12A C19B C20B 127.1(10)
N12A C19B C21A 115.8(10)
C20B C19B C21A 117.1(11)
C21B C20B C19B 117.4(11)
C21B C20B H20G 121.3
C19B C20B H20G 121.3
C20B C21B O3E 124.8(13)
C20B C21B C22B 120.5(12)
O3E C21B C22B 114.6(13)
C27B C22B C23B 120.2(12)
C27B C22B C21B 115.6(12)
C23B C22B C21B 124.2(13)
C24B C23B C22B 119.3(12)
C24B C23B H23G 120.4
C22B C23B H23G 120.4
C23B C24B C25B 122.1(12)
C23B C24B H24E 118.9
C25B C24B H24E 118.9
C26B C25B N13A 118.2(11)
C26B C25B C24B 117.7(12)
N13A C25B C24B 124.1(12)
F3A C26B C25B 116.9(10)
F3A C26B C27B 119.9(11)
C25B C26B C27B 123.1(12)
N12A C27B C26B 117.4(11)
N12A C27B C22B 125.1(11)
C26B C27B C22B 117.5(12)
C28B N14A C36B 118.2(11)
N14A C28B C29B 125.9(13)
N14A C28B C22A 118.1(12)
C29B C28B C22A 115.9(13)
C30B C29B C28B 114.8(12)
C30B C29B H29C 122.6
C28B C29B H29C 122.6
O4E C30B C31B 114.7(12)
O4E C30B C29B 123.1(12)
C31B C30B C29B 122.2(12)
C30B C31B C32B 123.9(11)
C30B C31B C36B 118.3(12)
C32B C31B C36B 117.6(12)
C33B C32B C31B 122.1(12)
C33B C32B H32E 119.0
C31B C32B H32E 119.0
C32B C33B C34B 121.4(12)
C32B C33B H33B 119.3
C34B C33B H33B 119.3
N15A C34B C35B 119.9(10)
N15A C34B C33B 123.9(12)
C35B C34B C33B 116.2(12)
F4A C35B C34B 118.3(12)
F4A C35B C36B 117.8(11)
C34B C35B C36B 123.8(11)
C35B C36B N14A 120.9(11)
C35B C36B C31B 118.7(12)
N14A C36B C31B 120.4(12)
C37B N16A C45B 114.7(10)
N16A C37B C38B 126.8(13)
N16A C37B C23A 114.9(11)
C38B C37B C23A 118.3(11)
C39B C38B C37B 118.3(12)
C39B C38B H38E 120.8
C37B C38B H38E 120.8
C38B C39B O5E 125.5(12)
C38B C39B C40B 121.6(13)
O5E C39B C40B 112.9(13)
C41B C40B C39B 126.2(12)
C41B C40B C45B 118.0(11)
C39B C40B C45B 115.8(13)
C40B C41B C42B 124.4(11)
C40B C41B H41B 117.8
C42B C41B H41B 117.8
C41B C42B C43B 117.9(12)
C41B C42B H42B 121.0
C43B C42B H42B 121.0
C44B C43B N17A 119.5(9)
C44B C43B C42B 118.3(10)
N17A C43B C42B 122.2(10)
C43B C44B F5A 118.5(9)
C43B C44B C45B 124.7(10)
F5A C44B C45B 116.9(10)
N16A C45B C44B 120.6(10)
N16A C45B C40B 122.7(10)
C44B C45B C40B 116.7(11)
C46B N18A C54B 115.8(9)
N18A C46B C47B 124.7(10)
N18A C46B C24A 118.5(11)
C47B C46B C24A 116.7(11)
C48B C47B C46B 118.6(10)
C48B C47B H47B 120.7
C46B C47B H47B 120.7
C49B C48B O6E 116.9(10)
C49B C48B C47B 120.3(11)
O6E C48B C47B 122.8(11)
C48B C49B C50B 126.0(11)
C48B C49B C54B 116.8(10)
C50B C49B C54B 117.1(10)
C51B C50B C49B 123.6(10)
C51B C50B H50B 118.2
C49B C50B H50B 118.2
C50B C51B C52B 119.9(9)
C50B C51B H51B 120.0
C52B C51B H51B 120.0
C53B C52B N19A 118.0(9)
C53B C52B C51B 117.9(10)
N19A C52B C51B 124.1(9)
C52B C53B F6A 118.5(9)
C52B C53B C54B 124.3(10)
F6A C53B C54B 117.2(9)
N18A C54B C53B 119.2(10)
N18A C54B C49B 123.7(10)
C53B C54B C49B 117.1(10)
C55B N20A C63B 117.8(8)
N20A C55B C56B 123.7(10)
N20A C55B C25A 117.9(9)
C56B C55B C25A 118.2(10)
C57B C56B C55B 119.3(10)
C57B C56B H56B 120.3
C55B C56B H56B 120.3
C56B C57B O7E 126.1(11)
C56B C57B C58B 119.4(10)
O7E C57B C58B 114.5(10)
C59B C58B C63B 116.8(10)
C59B C58B C57B 126.2(10)
C63B C58B C57B 117.0(11)
C60B C59B C58B 124.3(10)
C60B C59B H59B 117.8
C58B C59B H59B 117.8
C59B C60B C61B 118.2(10)
C59B C60B H60B 120.9
C61B C60B H60B 120.9
C62B C61B N21A 119.2(9)
C62B C61B C60B 118.4(10)
N21A C61B C60B 122.4(11)
F7A C62B C61B 118.3(9)
F7A C62B C63B 117.7(9)
C61B C62B C63B 124.0(9)
N20A C63B C62B 119.0(9)
N20A C63B C58B 122.7(10)
C62B C63B C58B 118.2(10)
C64B N22A C72B 115.7(8)
N22A C64B C65B 125.3(9)
N22A C64B C26A 114.2(10)
C65B C64B C26A 120.4(11)
C64B C65B C66B 120.2(11)
C64B C65B H65B 119.9
C66B C65B H65B 119.9
O8E C66B C65B 126.6(11)
O8E C66B C67B 114.1(11)
C65B C66B C67B 119.2(11)
C66B C67B C68B 124.4(11)
C66B C67B C72B 116.8(11)
C68B C67B C72B 118.8(10)
C69B C68B C67B 121.2(11)
C69B C68B H68B 119.4
C67B C68B H68B 119.4
C68B C69B C70B 121.9(11)
C68B C69B H69B 119.0
C70B C69B H69B 119.0
N23A C70B C71B 117.0(11)
N23A C70B C69B 125.9(11)
C71B C70B C69B 117.0(11)
F8A C71B C72B 118.1(10)
F8A C71B C70B 117.7(10)
C72B C71B C70B 124.2(11)
C71B C72B N22A 120.5(10)
C71B C72B C67B 117.0(10)
N22A C72B C67B 122.5(10)
O1C C1C N1C 122.3(13)
O1C C1C C33F 117.6(13)
N1C C1C C33F 120.1(13)
C1C N1C C2C 132.7(13)
C1C N1C H1C 113.6
C2C N1C H1C 113.6
C2C N2C C6C 118.1(12)
N2C C2C C3C 126.9(14)
N2C C2C N1C 112.9(13)
C3C C2C N1C 120.2(16)
C4C C3C C2C 114.6(14)
C4C C3C H3C 122.7
C2C C3C H3C 122.7
C5C C4C C3C 123.0(13)
C5C C4C H4C 118.5
C3C C4C H4C 118.5
C4C C5C C6C 116.3(14)
C4C C5C H5C 121.9
C6C C5C H5C 121.9
N2C C6C N3C 115.7(12)
N2C C6C C5C 121.0(15)
N3C C6C C5C 123.1(15)
C7C N3C C6C 126.3(12)
C7C N3C H3CA 116.9
C6C N3C H3CA 116.9
C8C N4C C12C 118.0(11)
N4C C8C C9C 122.5(14)
N4C C8C C7C 121.3(13)
C9C C8C C7C 116.2(13)
C10C C9C C8C 118.9(15)
C10C C9C H9C 120.6
C8C C9C H9C 120.6
C9C C10C C11C 120.1(15)
C9C C10C H10C 120.0
C11C C10C H10C 120.0
C12C C11C C10C 115.3(14)
C12C C11C H11C 122.3
C10C C11C H11C 122.3
N4C C12C C11C 125.1(10)
N4C C12C C13C 118.9(13)
C11C C12C C13C 116.0(14)
C13C N5C C14C 127.5(9)
C13C N5C H5CA 116.2
C14C N5C H5CA 116.2
C14C N6C C18C 120.1(9)
N6C C14C C15C 122.2(10)
N6C C14C N5C 114.8(10)
C15C C14C N5C 123.0(10)
C16C C15C C14C 118.1(10)
C16C C15C H15C 121.0
C14C C15C H15C 121.0
C15C C16C C17C 119.5(10)
C15C C16C H16C 120.2
C17C C16C H16C 120.2
C16C C17C C18C 119.0(10)
C16C C17C H17C 120.5
C18C C17C H17C 120.5
N6C C18C N7C 114.2(9)
N6C C18C C17C 121.1(10)
N7C C18C C17C 124.7(10)
O2C C7C N3C 125.1(14)
O2C C7C C8C 120.6(14)
N3C C7C C8C 114.2(12)
C19C N7C C18C 127.4(8)
C19C N7C H7C 116.3
C18C N7C H7C 116.3
C20C N9C C7D 127.1(11)
C20C N9C H9CA 116.5
C7D N9C H9CA 116.5
C16D N11C C21C 130.5(15)
C16D N11C H11D 114.8
C21C N11C H11D 114.8
O3C C13C N5C 122.1(9)
O3C C13C C12C 120.1(13)
N5C C13C C12C 117.7(12)
C22C N13C C25D 130.4(14)
C22C N13C H13C 114.8
C25D N13C H13C 114.8
C27C O13C C37F 130.6(14)
C23C N15C C34D 128.4(10)
C23C N15C H15D 115.8
C34D N15C H15D 115.8
C24C N17C C43D 128.3(9)
C24C N17C H17A 115.9
C43D N17C H17A 115.9
O4C C19C N7C 125.9(8)
O4C C19C C1D 121.2(10)
N7C C19C C1D 112.9(10)
C52D N19C C25C 123.0(11)
C52D N19C H19C 118.5
C25C N19C H19C 118.5
O5C C20C N9C 124.7(14)
O5C C20C C10D 122.1(14)
N9C C20C C10D 113.1(14)
O6C C21C N11C 122.5(19)
O6C C21C C19D 120.5(17)
N11C C21C C19D 117.0(15)
C26C N21C C61D 131.6(12)
C26C N21C H21C 114.2
C61D N21C H21C 114.2
O7C C22C N13C 125.5(15)
O7C C22C C28D 123.3(17)
N13C C22C C28D 111.2(14)
O8C C23C N15C 122.0(12)
O8C C23C C37D 123.6(12)
N15C C23C C37D 114.5(11)
C27C N23C C70D 124.5(16)
C27C N23C H23C 117.7
C70D N23C H23C 117.7
O9C C24C N17C 125.5(9)
O9C C24C C46D 121.9(11)
N17C C24C C46D 112.6(11)
O10C C25C N19C 126.3(14)
O10C C25C C55D 123.5(12)
N19C C25C C55D 110.2(13)
O11C C26C N21C 128.0(14)
O11C C26C C64D 117.5(13)
N21C C26C C64D 114.5(10)
N23C C27C O12C 129.6(18)
N23C C27C O13C 113.4(17)
O12C C27C O13C 116.6(15)
C1D N8C C9D 114.8(8)
N8C C1D C2D 125.1(8)
N8C C1D C19C 118.3(9)
C2D C1D C19C 116.5(10)
C3D C2D C1D 119.5(10)
C3D C2D H2D 120.3
C1D C2D H2D 120.3
O1F C3D C2D 125.3(11)
O1F C3D C4D 117.7(10)
C2D C3D C4D 117.0(11)
C9D C4D C5D 119.1(11)
C9D C4D C3D 118.5(10)
C5D C4D C3D 122.2(11)
C6D C5D C4D 122.7(12)
C6D C5D H5D 118.7
C4D C5D H5D 118.7
C5D C6D C7D 120.9(11)
C5D C6D H6D 119.6
C7D C6D H6D 119.6
C8D C7D N9C 118.3(11)
C8D C7D C6D 117.0(12)
N9C C7D C6D 124.7(11)
F1C C8D C7D 118.3(11)
F1C C8D C9D 120.0(9)
C7D C8D C9D 121.7(11)
N8C C9D C4D 125.0(10)
N8C C9D C8D 116.4(10)
C4D C9D C8D 118.6(10)
C10D N10C C18D 115.1(13)
N10C C10D C11D 125.8(15)
N10C C10D C20C 116.8(12)
C11D C10D C20C 117.3(16)
C12D C11D C10D 117.4(16)
C12D C11D H11E 121.3
C10D C11D H11E 121.3
C11D C12D C13D 121.2(15)
C11D C12D O2F 128(2)
C13D C12D O2F 110.8(18)
C12D C13D C14D 124.5(17)
C12D C13D C18D 115.0(17)
C14D C13D C18D 120.5(19)
C15D C14D C13D 122.8(19)
C15D C14D H14D 118.6
C13D C14D H14D 118.6
C14D C15D C16D 119.4(19)
C14D C15D H15E 120.3
C16D C15D H15E 120.3
C17D C16D N11C 120.2(16)
C17D C16D C15D 118.4(17)
N11C C16D C15D 121.3(18)
C16D C17D F2C 116.7(18)
C16D C17D C18D 124.2(15)
F2C C17D C18D 119.1(12)
N10C C18D C17D 119.9(12)
N10C C18D C13D 125.5(18)
C17D C18D C13D 114.6(17)
C19D N12C C27D 116.7(14)
N12C C19D C20D 125.5(18)
N12C C19D C21C 116.7(16)
C20D C19D C21C 117.8(17)
C21D C20D C19D 118.6(18)
C21D C20D H20D 120.7
C19D C20D H20D 120.7
C20D C21D O3F 131.2(17)
C20D C21D C22D 123.0(17)
O3F C21D C22D 105.8(19)
C23D C22D C27D 119.7(16)
C23D C22D C21D 128.8(19)
C27D C22D C21D 111(2)
C24D C23D C22D 121.7(16)
C24D C23D H23D 119.1
C22D C23D H23D 119.1
C23D C24D C25D 119.4(17)
C23D C24D H24D 120.3
C25D C24D H24D 120.3
C26D C25D N13C 119.6(14)
C26D C25D C24D 119.4(16)
N13C C25D C24D 121.0(18)
F3C C26D C27D 121.8(17)
F3C C26D C25D 115.9(14)
C27D C26D C25D 122.3(17)
N12C C27D C26D 117.9(16)
N12C C27D C22D 124.8(17)
C26D C27D C22D 117.3(17)
C28D N14C C36D 117.1(12)
N14C C28D C29D 124.0(14)
N14C C28D C22C 119.0(14)
C29D C28D C22C 117.0(16)
C30D C29D C28D 116.7(14)
C30D C29D H29D 121.7
C28D C29D H29D 121.7
C29D C30D O4F 125.1(18)
C29D C30D C31D 123.8(15)
O4F C30D C31D 111.0(17)
C32D C31D C30D 126.3(15)
C32D C31D C36D 120.5(14)
C30D C31D C36D 113.1(15)
C33D C32D C31D 121.2(14)
C33D C32D H32D 119.4
C31D C32D H32D 119.4
C32D C33D C34D 121.0(14)
C32D C33D H33D 119.5
C34D C33D H33D 119.5
N15C C34D C33D 123.9(12)
N15C C34D C35D 117.9(10)
C33D C34D C35D 118.2(12)
F4C C35D C36D 120.2(11)
F4C C35D C34D 117.0(12)
C36D C35D C34D 122.7(12)
N14C C36D C35D 118.3(12)
N14C C36D C31D 125.3(14)
C35D C36D C31D 116.3(13)
C37D N16C C45D 114.3(9)
N16C C37D C38D 127.2(11)
N16C C37D C23C 116.6(11)
C38D C37D C23C 116.1(11)
C39D C38D C37D 118.1(11)
C39D C38D H38D 120.9
C37D C38D H38D 121.0
O5F C39D C38D 123.9(11)
O5F C39D C40D 118.7(12)
C38D C39D C40D 117.3(11)
C41D C40D C45D 119.5(11)
C41D C40D C39D 121.4(12)
C45D C40D C39D 119.0(12)
C42D C41D C40D 123.0(10)
C42D C41D H41D 118.5
C40D C41D H41D 118.5
C41D C42D C43D 118.7(10)
C41D C42D H42D 120.6
C43D C42D H42D 120.6
C44D C43D N17C 118.5(10)
C44D C43D C42D 118.0(9)
N17C C43D C42D 123.6(11)
F5C C44D C43D 117.4(9)
F5C C44D C45D 119.4(10)
C43D C44D C45D 123.3(10)
N16C C45D C40D 123.8(10)
N16C C45D C44D 118.7(10)
C40D C45D C44D 117.5(11)
C46D N18C C54D 117.7(9)
N18C C46D C47D 124.2(10)
N18C C46D C24C 118.3(10)
C47D C46D C24C 117.5(11)
C48D C47D C46D 122.0(11)
C48D C47D H47D 119.0
C46D C47D H47D 119.0
O6F C48D C47D 128.7(11)
O6F C48D C49D 114.6(10)
C47D C48D C49D 116.7(11)
C50D C49D C48D 125.4(11)
C50D C49D C54D 117.2(12)
C48D C49D C54D 117.3(10)
C51D C50D C49D 123.9(11)
C51D C50D H50D 118.0
C49D C50D H50D 118.0
C50D C51D C52D 119.9(11)
C50D C51D H51D 120.0
C52D C51D H51D 120.0
C53D C52D N19C 117.6(11)
C53D C52D C51D 117.8(11)
N19C C52D C51D 124.6(10)
C52D C53D F6C 118.1(11)
C52D C53D C54D 124.1(11)
F6C C53D C54D 117.6(9)
N18C C54D C53D 121.0(11)
N18C C54D C49D 122.0(11)
C53D C54D C49D 116.9(11)
C63D N20C C55D 119.1(12)
N20C C55D C56D 120.9(14)
N20C C55D C25C 120.8(12)
C56D C55D C25C 118.2(14)
C57D C56D C55D 123.7(14)
C57D C56D H56D 118.1
C55D C56D H56D 118.1
C56D C57D O7F 129.8(15)
C56D C57D C58D 117.3(13)
O7F C57D C58D 112.9(14)
C57D C58D C63D 117.3(14)
C57D C58D C59D 128.9(13)
C63D C58D C59D 113.8(15)
C60D C59D C58D 128.0(14)
C60D C59D H59D 116.0
C58D C59D H59D 116.0
C59D C60D C61D 113.9(15)
C59D C60D H60D 123.0
C61D C60D H60D 123.0
C62D C61D N21C 119.6(15)
C62D C61D C60D 121.9(16)
N21C C61D C60D 118.4(16)
C61D C62D C63D 125.6(14)
C61D C62D F7C 115.5(16)
C63D C62D F7C 118.9(12)
N20C C63D C62D 122.0(12)
N20C C63D C58D 121.3(15)
C62D C63D C58D 116.7(15)
C72D N22C C64D 116.6(13)
N22C C64D C65D 123.8(15)
N22C C64D C26C 113.0(12)
C65D C64D C26C 123.2(13)
C66D C65D C64D 117.8(15)
C66D C65D H65D 121.1
C64D C65D H65D 121.1
C65D C66D C67D 124.0(18)
C65D C66D O8F 124.2(15)
C67D C66D O8F 111.6(15)
C66D C67D C68D 125.5(17)
C66D C67D C72D 114.1(16)
C68D C67D C72D 120.3(15)
C67D C68D C69D 120.1(17)
C67D C68D H68D 119.9
C69D C68D H68D 119.9
C68D C69D C70D 118.7(15)
C68D C69D H69D 120.6
C70D C69D H69D 120.6
C71D C70D C69D 121.3(16)
C71D C70D N23C 113.5(16)
C69D C70D N23C 124.9(14)
C70D C71D F8C 121.6(16)
C70D C71D C72D 122.0(18)
F8C C71D C72D 115.9(14)
N22C C72D C71D 119.3(15)
N22C C72D C67D 123.4(14)
C71D C72D C67D 117.3(15)
O1E C1E C2E 105.1(10)
O1E C1E H1EA 110.7
C2E C1E H1EA 110.7
O1E C1E H1EB 110.7
C2E C1E H1EB 110.7
H1EA C1E H1EB 108.8
C3B O1E C1E 117.3(9)
C3E C2E C1E 108.2(12)
C3E C2E C4E 113.7(14)
C1E C2E C4E 105.6(12)
C3E C2E H2E 109.8
C1E C2E H2E 109.8
C4E C2E H2E 109.8
C12B O2E C5E 117.7(10)
C2E C3E H3EA 109.5
C2E C3E H3EB 109.5
H3EA C3E H3EB 109.5
C2E C3E H3EC 109.5
H3EA C3E H3EC 109.5
H3EB C3E H3EC 109.5
C21B O3E C9E 121.1(11)
C2E C4E H4EA 109.5
C2E C4E H4EB 109.5
H4EA C4E H4EB 109.5
C2E C4E H4EC 109.5
H4EA C4E H4EC 109.5
H4EB C4E H4EC 109.5
C30B O4E C13E 116.4(10)
O2E C5E C6E 106.6(12)
O2E C5E H5EA 110.4
C6E C5E H5EA 110.4
O2E C5E H5EB 110.4
C6E C5E H5EB 110.4
H5EA C5E H5EB 108.6
C39B O5E C17E 117.7(12)
C8G C6E C7E 103(3)
C7E C6E C8E 106(2)
C8G C6E C5E 105(3)
C7E C6E C5E 107.6(16)
C8E C6E C5E 118(2)
C7E C6E H6E 108.4
C8E C6E H6E 108.4
C5E C6E H6E 108.4
C8G C6E H6EA 113.3
C7E C6E H6EA 113.3
C5E C6E H6EA 113.3
C48B O6E C21E 118.8(9)
C6E C7E H7EA 109.5
C6E C7E H7EB 109.5
H7EA C7E H7EB 109.5
C6E C7E H7EC 109.5
H7EA C7E H7EC 109.5
H7EB C7E H7EC 109.5
C57B O7E C25E 115.9(9)
C66B O8E C29E 119.3(9)
C6E C8E H8EA 109.5
C6E C8E H8EB 109.5
H8EA C8E H8EB 109.5
C6E C8E H8EC 109.5
H8EA C8E H8EC 109.5
H8EB C8E H8EC 109.5
C6E C8G H8GA 109.5
C6E C8G H8GB 109.5
H8GA C8G H8GB 109.5
C6E C8G H8GC 109.5
H8GA C8G H8GC 109.5
H8GB C8G H8GC 109.5
O3E C9E C10E 111.6(13)
O3E C9E H9EA 109.3
C10E C9E H9EA 109.3
O3E C9E H9EB 109.3
C10E C9E H9EB 109.3
H9EA C9E H9EB 108.0
C12E C10E C11E 114.8(16)
C12E C10E C9E 112.8(14)
C11E C10E C9E 102.1(15)
C12E C10E H10E 108.9
C11E C10E H10E 108.9
C9E C10E H10E 108.9
C10E C11E H11L 109.5
C10E C11E H11M 109.5
H11L C11E H11M 109.5
C10E C11E H11N 109.5
H11L C11E H11N 109.5
H11M C11E H11N 109.5
C10E C12E H12F 109.5
C10E C12E H12O 109.5
H12F C12E H12O 109.5
C10E C12E H12P 109.5
H12F C12E H12P 109.5
H12O C12E H12P 109.5
O4E C13E C14E 104.4(11)
O4E C13E H13G 110.9
C14E C13E H13G 110.9
O4E C13E H13H 110.9
C14E C13E H13H 110.9
H13G C13E H13H 108.9
C16E C14E C15E 109.0(12)
C16E C14E C13E 111.1(12)
C15E C14E C13E 104.8(13)
C16E C14E H14E 110.6
C15E C14E H14E 110.6
C13E C14E H14E 110.6
C14E C15E H15L 109.5
C14E C15E H15M 109.5
H15L C15E H15M 109.5
C14E C15E H15N 109.5
H15L C15E H15N 109.5
H15M C15E H15N 109.5
C14E C16E H16H 109.5
C14E C16E H16I 109.5
H16H C16E H16I 109.5
C14E C16E H16J 109.5
H16H C16E H16J 109.5
H16I C16E H16J 109.5
O5E C17E C18E 106.9(13)
O5E C17E H17G 110.3
C18E C17E H17G 110.3
O5E C17E H17H 110.3
C18E C17E H17H 110.3
H17G C17E H17H 108.6
C19E C18E C20E 103.8(18)
C19E C18E C17E 113.7(16)
C20E C18E C17E 105.3(18)
C19E C18E H18E 111.2
C20E C18E H18E 111.2
C17E C18E H18E 111.2
C18E C19E H19H 109.5
C18E C19E H19I 109.5
H19H C19E H19I 109.5
C18E C19E H19J 109.5
H19H C19E H19J 109.5
H19I C19E H19J 109.5
C18E C20E H20H 109.6
C18E C20E H20I 109.2
H20H C20E H20I 109.5
C18E C20E H20J 109.6
H20H C20E H20J 109.5
H20I C20E H20J 109.5
C22E C21E O6E 110.4(10)
C22E C21E H21E 109.6
O6E C21E H21E 109.6
C22E C21E H21F 109.6
O6E C21E H21F 109.6
H21E C21E H21F 108.1
C21E C22E C23E 106.0(12)
C21E C22E C24E 108.1(11)
C23E C22E C24E 109.9(11)
C21E C22E H22E 110.9
C23E C22E H22E 110.9
C24E C22E H22E 110.9
C22E C23E H23H 109.5
C22E C23E H23I 109.5
H23H C23E H23I 109.5
C22E C23E H23J 109.5
H23H C23E H23J 109.5
H23I C23E H23J 109.5
C22E C24E H24F 109.5
C22E C24E H24G 109.5
H24F C24E H24G 109.5
C22E C24E H24H 109.5
H24F C24E H24H 109.5
H24G C24E H24H 109.5
O7E C25E C26E 103.7(9)
O7E C25E H25C 111.0
C26E C25E H25C 111.0
O7E C25E H25D 111.0
C26E C25E H25D 111.0
H25C C25E H25D 109.0
C27E C26E C25E 109.8(12)
C27E C26E C28E 108.8(12)
C25E C26E C28E 103.0(11)
C27E C26E H26E 111.6
C25E C26E H26E 111.6
C28E C26E H26E 111.6
C26E C27E H27D 109.5
C26E C27E H27E 109.5
H27D C27E H27E 109.5
C26E C27E H27F 109.5
H27D C27E H27F 109.5
H27E C27E H27F 109.5
C26E C28E H28D 109.5
C26E C28E H28E 109.5
H28D C28E H28E 109.5
C26E C28E H28F 109.5
H28D C28E H28F 109.5
H28E C28E H28F 109.5
O8E C29E C30E 107.2(10)
O8E C29E H29E 110.3
C30E C29E H29E 110.3
O8E C29E H29F 110.3
C30E C29E H29F 110.3
H29E C29E H29F 108.5
C31E C30E C29E 120.2(18)
C31G C30E C29E 130(2)
C31E C30E C32E 109.8(18)
C31G C30E C32E 108.6(19)
C29E C30E C32E 110.8(13)
C31E C30E H30E 104.9
C29E C30E H30E 104.9
C32E C30E H30E 104.9
C31G C30E H30A 100.8
C29E C30E H30A 100.8
C32E C30E H30A 100.8
C30E C31E H31D 109.5
C30E C31E H31E 109.5
H31D C31E H31E 109.5
C30E C31E H31F 109.5
H31D C31E H31F 109.5
H31E C31E H31F 109.5
C30E C31G H31G 109.5
C30E C31G H31H 109.5
H31G C31G H31H 109.5
C30E C31G H31I 109.5
H31G C31G H31I 109.5
H31H C31G H31I 109.5
C30E C32E H32F 109.5
C30E C32E H32G 109.5
H32F C32E H32G 109.5
C30E C32E H32H 109.5
H32F C32E H32H 109.5
H32G C32E H32H 109.5
C34E C33E C36E 115.6(15)
C34E C33E C1A 106.6(13)
C36E C33E C1A 110.3(13)
C34E C33E C35E 103.0(14)
C36E C33E C35E 104.6(13)
C1A C33E C35E 116.9(11)
C33E C34E H34D 109.5
C33E C34E H34E 109.5
H34D C34E H34E 109.5
C33E C34E H34F 109.5
H34D C34E H34F 109.5
H34E C34E H34F 109.5
C33E C35E H35D 109.5
C33E C35E H35E 109.5
H35D C35E H35E 109.5
C33E C35E H35F 109.5
H35D C35E H35F 109.5
H35E C35E H35F 109.5
C33E C36E H36D 109.5
C33E C36E H36E 109.5
H36D C36E H36E 109.5
C33E C36E H36F 109.5
H36D C36E H36F 109.5
H36E C36E H36F 109.5
O13A C37E C40E 109.2(10)
O13A C37E C38E 101.7(10)
C40E C37E C38E 112.7(11)
O13A C37E C39E 109.6(9)
C40E C37E C39E 112.7(11)
C38E C37E C39E 110.3(12)
C37E C38E H38F 109.5
C37E C38E H38G 109.5
H38F C38E H38G 109.5
C37E C38E H38H 109.5
H38F C38E H38H 109.5
H38G C38E H38H 109.5
C37E C39E H39D 109.5
C37E C39E H39E 109.5
H39D C39E H39E 109.5
C37E C39E H39F 109.5
H39D C39E H39F 109.5
H39E C39E H39F 109.5
C37E C40E H40D 109.5
C37E C40E H40E 109.5
H40D C40E H40E 109.5
C37E C40E H40F 109.5
H40D C40E H40F 109.5
H40E C40E H40F 109.5
O1F C1F C2F 105.0(11)
O1F C1F H1FA 110.7
C2F C1F H1FA 110.7
O1F C1F H1FB 110.7
C2F C1F H1FB 110.7
H1FA C1F H1FB 108.8
C3D O1F C1F 120.6(9)
C4F C2F C3F 102.1(15)
C4F C2F C1F 109.8(13)
C3F C2F C1F 104.9(15)
C4F C2F H2F 113.1
C3F C2F H2F 113.1
C1F C2F H2F 113.1
C12D O2F C5F 109.7(18)
C2F C3F H3FA 109.5
C2F C3F H3FB 109.5
H3FA C3F H3FB 109.5
C2F C3F H3FC 109.5
H3FA C3F H3FC 109.5
H3FB C3F H3FC 109.5
C21D O3F C9F 109.9(14)
C2F C4F H4FA 109.5
C2F C4F H4FB 109.5
H4FA C4F H4FB 109.5
C2F C4F H4FC 109.5
H4FA C4F H4FC 109.5
H4FB C4F H4FC 109.5
C13F O4F C30D 118.5(15)
O2F C5F C6F 114(3)
O2F C5F H5FA 108.7
C6F C5F H5FA 108.7
O2F C5F H5FB 108.7
C6F C5F H5FB 108.7
H5FA C5F H5FB 107.6
C8F C6F C5F 101(2)
C8F C6F C7F 90(2)
C5F C6F C7F 111(3)
C8F C6F H6F 117.1
C5F C6F H6F 117.1
C7F C6F H6F 117.1
C6F C7F H7FA 110.3
C6F C7F H7FB 109.4
H7FA C7F H7FB 109.5
C6F C7F H7FC 108.6
H7FA C7F H7FC 109.5
H7FB C7F H7FC 109.5
C6F C8F H8FA 109.5
C6F C8F H8FB 109.5
H8FA C8F H8FB 109.5
C6F C8F H8FC 109.5
H8FA C8F H8FC 109.5
H8FB C8F H8FC 109.5
C39D O5F C17F 118.3(10)
C48D O6F C21F 117.2(9)
C57D O7F C25F 113.3(11)
C66D O8F C29F 118.3(12)
O3F C9F C10F 105.1(15)
O3F C9F H9FA 110.5
O3F C9F H9FB 110.6
H9FA C9F H9FB 109.5
O3F C9F H9FK 110.5
C10F C9F H9FK 110.9
O3F C9F H9FL 110.6
C10F C9F H9FL 110.2
H9FK C9F H9FL 109.5
C9F C10F C12G 99(3)
C9F C10F C11F 114.8(18)
C12G C10F C11F 132(3)
C9F C10F H10L 101.7
C12G C10F H10L 103.2
C11F C10F H10L 101.9
C10F C11F H11F 109.5
C10F C11F H11G 109.5
H11F C11F H11G 109.5
C10F C11F H11H 109.5
H11F C11F H11H 109.5
H11G C11F H11H 109.5
H12G C12F H12H 109.5
H12G C12F H12I 109.5
H12H C12F H12I 109.5
C10F C12G H12D 108.6
C10F C12G H12E 109.8
H12D C12G H12E 109.5
C10F C12G H1KL 110.0
H12D C12G H1KL 109.5
H12E C12G H1KL 109.5
O4F C13F C14F 109.7(17)
O4F C13F H13D 109.7
C14F C13F H13D 109.7
O4F C13F H13E 109.7
C14F C13F H13E 109.7
H13D C13F H13E 108.2
C16F C14F C15F 93(2)
C16F C14F C13F 103.9(19)
C15F C14F C13F 102(2)
C16F C14F H14F 118.0
C15F C14F H14F 118.0
C13F C14F H14F 118.0
C14F C15F H15F 111.8
C14F C15F H15G 108.8
H15F C15F H15G 109.5
C14F C15F H15H 107.8
H15F C15F H15H 109.5
H15G C15F H15H 109.5
C14F C16F H16D 109.5
C14F C16F H16E 109.5
H16D C16F H16E 109.5
C14F C16F H16F 109.5
H16D C16F H16F 109.5
H16E C16F H16F 109.5
O5F C17F C18F 108.9(11)
O5F C17F H17B 109.9
C18F C17F H17B 109.9
O5F C17F H17D 109.9
C18F C17F H17D 109.9
H17B C17F H17D 108.3
C20F C18F C19F 109(2)
C20F C18F C17F 110.4(18)
C19F C18F C17F 103.4(14)
C20F C18F H18F 111.2
C19F C18F H18F 111.2
C17F C18F H18F 111.2
C18F C19F H19D 109.5
C18F C19F H19E 109.5
H19D C19F H19E 109.5
C18F C19F H19F 109.5
H19D C19F H19F 109.5
H19E C19F H19F 109.5
C18F C20F H20C 109.5
C18F C20F H20E 109.5
H20C C20F H20E 109.5
C18F C20F H20F 109.5
H20C C20F H20F 109.5
H20E C20F H20F 109.5
O6F C21F C22F 110.8(11)
O6F C21F H21A 109.5
C22F C21F H21A 109.5
O6F C21F H21B 109.5
C22F C21F H21B 109.5
H21A C21F H21B 108.1
C24F C22F C21F 109.8(13)
C24F C22F C23F 113.5(14)
C21F C22F C23F 110.9(13)
C24F C22F H22F 107.5
C21F C22F H22F 107.5
C23F C22F H22F 107.5
C22F C23F H23A 109.5
C22F C23F H23B 109.5
H23A C23F H23B 109.5
C22F C23F H23E 109.5
H23A C23F H23E 109.5
H23B C23F H23E 109.5
C22F C24F H24A 109.5
C22F C24F H24B 109.5
H24A C24F H24B 109.5
C22F C24F H24C 109.5
H24A C24F H24C 109.5
H24B C24F H24C 109.5
O7F C25F C26F 108.2(10)
O7F C25F H25A 110.1
C26F C25F H25A 110.1
O7F C25F H25B 110.1
C26F C25F H25B 110.1
H25A C25F H25B 108.4
C28F C26F C27F 113.4(11)
C28F C26F C25F 111.3(11)
C27F C26F C25F 108.2(11)
C28F C26F H26F 107.9
C27F C26F H26F 107.9
C25F C26F H26F 107.9
C26F C27F H27A 109.5
C26F C27F H27B 109.5
H27A C27F H27B 109.5
C26F C27F H27C 109.5
H27A C27F H27C 109.5
H27B C27F H27C 109.5
C26F C28F H28A 109.5
C26F C28F H28B 109.5
H28A C28F H28B 109.5
C26F C28F H28C 109.5
H28A C28F H28C 109.5
H28B C28F H28C 109.5
O8F C29F C30F 110.3(13)
O8F C29F H29A 109.6
C30F C29F H29A 109.6
O8F C29F H29B 109.6
C30F C29F H29B 109.6
H29A C29F H29B 108.1
C29F C30F C32F 116.4(15)
C29F C30F C31F 111.8(13)
C32F C30F C31F 105.1(13)
C29F C30F H30F 107.7
C32F C30F H30F 107.7
C31F C30F H30F 107.7
C30F C31F H31A 109.5
C30F C31F H31B 109.5
H31A C31F H31B 109.5
C30F C31F H31C 109.5
H31A C31F H31C 109.5
H31B C31F H31C 109.5
C30F C32F H32A 109.5
C30F C32F H32B 109.5
H32A C32F H32B 109.5
C30F C32F H32C 109.5
H32A C32F H32C 109.5
H32B C32F H32C 109.5
C35F C33F C34F 116.4(13)
C35F C33F C1C 107.9(12)
C34F C33F C1C 112.9(12)
C35F C33F C36F 109.1(13)
C34F C33F C36F 102.0(13)
C1C C33F C36F 108.2(13)
C33F C34F H34A 109.5
C33F C34F H34B 109.5
H34A C34F H34B 109.5
C33F C34F H34C 109.5
H34A C34F H34C 109.5
H34B C34F H34C 109.5
C33F C35F H35A 109.5
C33F C35F H35B 109.5
H35A C35F H35B 109.5
C33F C35F H35C 109.5
H35A C35F H35C 109.5
H35B C35F H35C 109.5
C33F C36F H36A 109.5
C33F C36F H36B 109.5
H36A C36F H36B 109.5
C33F C36F H36C 109.5
H36A C36F H36C 109.5
H36B C36F H36C 109.5
O13C C37F C40F 108.7(12)
O13C C37F C39F 110.8(14)
C40F C37F C39F 109.0(14)
O13C C37F C38F 107.7(12)
C40F C37F C38F 112.2(14)
C39F C37F C38F 108.6(12)
C37F C38F H38A 109.5
C37F C38F H38B 109.5
H38A C38F H38B 109.5
C37F C38F H38C 109.5
H38A C38F H38C 109.5
H38B C38F H38C 109.5
C37F C39F H39A 109.5
C37F C39F H39B 109.5
H39A C39F H39B 109.5
C37F C39F H39C 109.5
H39A C39F H39C 109.5
H39B C39F H39C 109.5
C37F C40F H40A 109.5
C37F C40F H40B 109.5
H40A C40F H40B 109.5
C37F C40F H40C 109.5
H40A C40F H40C 109.5
H40B C40F H40C 109.5
C5T N1T C6T 120.7(12)
C5T N1T H1T 119.6
C6T N1T H1T 119.6
C5T O1T C4T 114.2(13)
C17T N2T C16T 120.8(11)
C17T N2T H2T 119.6
C16T N2T H2T 119.6
C17T O4T C18T 113.9(10)
C2T C1T H1TA 109.5
C2T C1T H1TB 109.5
H1TA C1T H1TB 109.5
C2T C1T H1TC 109.5
H1TA C1T H1TC 109.5
H1TB C1T H1TC 109.5
C1T C2T C3T 122(2)
C1T C2T H2TA 106.8
C3T C2T H2TA 106.8
C1T C2T H2TB 106.8
C3T C2T H2TB 106.8
H2TA C2T H2TB 106.7
C4T C3T C2T 130(2)
C4T C3T H3TA 104.9
C2T C3T H3TA 104.9
C4T C3T H3TB 104.9
C2T C3T H3TB 104.9
H3TA C3T H3TB 105.8
O1T C4T C3T 109.5(18)
O1T C4T H4TA 109.8
C3T C4T H4TA 109.8
O1T C4T H4TB 109.8
C3T C4T H4TB 109.8
H4TA C4T H4TB 108.2
O2T C5T O1T 124.4(14)
O2T C5T N1T 128.5(13)
O1T C5T N1T 107.0(13)
N1T C6T C7T 114.8(10)
N1T C6T H6TA 108.6
C7T C6T H6TA 108.6
N1T C6T H6TB 108.6
C7T C6T H6TB 108.6
H6TA C6T H6TB 107.5
C6T C7T C8T 114.6(10)
C6T C7T H7TA 108.6
C8T C7T H7TA 108.6
C6T C7T H7TB 108.6
C8T C7T H7TB 108.6
H7TA C7T H7TB 107.6
C9T C8T C7T 115.2(9)
C9T C8T H8TA 108.5
C7T C8T H8TA 108.5
C9T C8T H8TB 108.5
C7T C8T H8TB 108.5
H8TA C8T H8TB 107.5
C8T C9T C10T 114.4(9)
C8T C9T H9TA 108.7
C10T C9T H9TA 108.7
C8T C9T H9TB 108.7
C10T C9T H9TB 108.7
H9TA C9T H9TB 107.6
C9T C10T C11T 115.9(9)
C9T C10T H10A 108.3
C11T C10T H10A 108.3
C9T C10T H10B 108.3
C11T C10T H10B 108.3
H10A C10T H10B 107.4
C12T C11T C10T 114.9(10)
C12T C11T H11A 108.6
C10T C11T H11A 108.6
C12T C11T H11B 108.6
C10T C11T H11B 108.6
H11A C11T H11B 107.5
C11T C12T C13T 116.2(10)
C11T C12T H12A 108.2
C13T C12T H12A 108.2
C11T C12T H12B 108.2
C13T C12T H12B 108.2
H12A C12T H12B 107.4
C12T C13T C14T 114.8(8)
C12T C13T H13A 108.6
C14T C13T H13A 108.6
C12T C13T H13B 108.6
C14T C13T H13B 108.6
H13A C13T H13B 107.5
C13T C14T C15T 113.7(8)
C13T C14T H14A 108.8
C15T C14T H14A 108.8
C13T C14T H14B 108.8
C15T C14T H14B 108.8
H14A C14T H14B 107.7
C16T C15T C14T 113.0(9)
C16T C15T H15A 109.0
C14T C15T H15A 109.0
C16T C15T H15B 109.0
C14T C15T H15B 109.0
H15A C15T H15B 107.8
N2T C16T C15T 112.6(8)
N2T C16T H16A 109.1
C15T C16T H16A 109.1
N2T C16T H16B 109.1
C15T C16T H16B 109.1
H16A C16T H16B 107.8
O3T C17T N2T 128.0(13)
O3T C17T O4T 123.1(13)
N2T C17T O4T 108.8(13)
O4T C18T C19T 105.3(9)
O4T C18T H18A 110.7
C19T C18T H18A 110.7
O4T C18T H18B 110.7
C19T C18T H18B 110.7
H18A C18T H18B 108.8
C18T C19T C20T 114.7(9)
C18T C19T H19A 108.6
C20T C19T H19A 108.6
C18T C19T H19B 108.6
C20T C19T H19B 108.6
H19A C19T H19B 107.6
C21T C20T C19T 111.2(9)
C21T C20T H20A 109.4
C19T C20T H20A 109.4
C21T C20T H20B 109.4
C19T C20T H20B 109.4
H20A C20T H20B 108.0
C28T C21T C20T 113.3(8)
C28T C21T C22T 113.0(8)
C20T C21T C22T 112.0(8)
C28T C21T H21T 105.9
C20T C21T H21T 105.9
C22T C21T H21T 105.9
C27T C22T C23T 120.0
C27T C22T C21T 118.0(7)
C23T C22T C21T 121.7(7)
C22T C27T C26T 120.0
C22T C27T H27T 120.0
C26T C27T H27T 120.0
C25T C26T C27T 120.0
C25T C26T H26T 120.0
C27T C26T H26T 120.0
C24T C25T C26T 120.0
C24T C25T H25T 120.0
C26T C25T H25T 120.0
C23T C24T C25T 120.0
C23T C24T H24T 120.0
C25T C24T H24T 120.0
C24T C23T C22T 120.0
C24T C23T H23T 120.0
C22T C23T H23T 120.0
C29T C28T C33T 120.0
C29T C28T C21T 119.3(7)
C33T C28T C21T 120.7(7)
C28T C29T C30T 120.0
C28T C29T H29T 120.0
C30T C29T H29T 120.0
C31T C30T C29T 120.0
C31T C30T H30T 120.0
C29T C30T H30T 120.0
C30T C31T C32T 120.0
C30T C31T H31T 120.0
C32T C31T H31T 120.0
C33T C32T C31T 120.0
C33T C32T H32T 120.0
C31T C32T H32T 120.0
C32T C33T C28T 120.0
C32T C33T H33T 120.0
C28T C33T H33T 120.0
Cl2 C1R Cl1 114.9(9)
Cl2 C1R Cl3 109.0(10)
Cl1 C1R Cl3 104.7(9)
Cl2 C1R H1R 109.3
Cl1 C1R H1R 109.3
Cl3 C1R H1R 109.3
Cl9 C3R Cl8 105.5(10)
Cl9 C3R Cl7 109.4(11)
Cl8 C3R Cl7 111.3(11)
Cl9 C3R H3R 110.2
Cl8 C3R H3R 110.2
Cl7 C3R H3R 110.2
Cl12 C4R Cl11 108.9(10)
Cl12 C4R Cl10 132.5(13)
Cl11 C4R Cl10 99.5(7)
Cl12 C4R H4R 104.4
Cl11 C4R H4R 104.4
Cl10 C4R H4R 104.4
Cl14 C5R Cl15 119.4(19)
Cl14 C5R Cl13 108.8(17)
Cl15 C5R Cl13 106.3(16)
Cl14 C5R H5R 107.3
Cl15 C5R H5R 107.3
Cl13 C5R H5R 107.3
Cl1X C1X Cl2X 116.3(9)
Cl1X C1X Cl3X 116.0(10)
Cl2X C1X Cl3X 109.3(9)
Cl1X C1X H1X 104.6
Cl2X C1X H1X 104.6
Cl3X C1X H1X 104.6
Cl2X C1Y Cl1X 116.3(13)
Cl2X C1Y Cl3Y 103.9(11)
Cl1X C1Y Cl3Y 94.5(10)
Cl2X C1Y H1Y 113.4
Cl1X C1Y H1Y 113.4
Cl3Y C1Y H1Y 113.4
C2H C1H H1HA 109.5
C2H C1H H1HB 109.5
H1HA C1H H1HB 109.5
C2H C1H H1HC 109.5
H1HA C1H H1HC 109.5
H1HB C1H H1HC 109.5
C1H C2H C3H 134(3)
C1H C2H H2HA 103.6
C3H C2H H2HA 103.6
C1H C2H H2HB 103.6
C3H C2H H2HB 103.6
H2HA C2H H2HB 105.3
C2H C3H C4H 120(3)
C2H C3H H3HA 107.3
C4H C3H H3HA 107.3
C2H C3H H3HB 107.3
C4H C3H H3HB 107.3
H3HA C3H H3HB 106.9
C3H C4H C5H 110(2)
C3H C4H H4HA 109.7
C5H C4H H4HA 109.7
C3H C4H H4HB 109.7
C5H C4H H4HB 109.7
H4HA C4H H4HB 108.2
C4H C5H C6H 111.8(7)
C4H C5H H5HA 109.2
C6H C5H H5HA 109.2
C4H C5H H5HB 109.2
C6H C5H H5HB 109.2
H5HA C5H H5HB 107.9
C5H C6H H6HA 109.5
C5H C6H H6HB 109.5
H6HA C6H H6HB 109.5
C5H C6H H6HC 109.5
H6HA C6H H6HC 109.5
H6HB C6H H6HC 109.5
Cl6 C2R Cl5 111.3(9)
Cl6 C2R Cl4 108.5(8)
Cl5 C2R Cl4 118.8(8)
Cl6 C2R H2R 105.8
Cl5 C2R H2R 105.8
Cl4 C2R H2R 105.8

loop_
_geom_bond_atom_site_label_1
_geom_bond_atom_site_label_2
_geom_bond_distance
C1A O1A 1.178(13)
C1A N1A 1.346(15)
C1A C33E 1.536(17)
N1A C2A 1.356(14)
N1A H1A 0.8800
F1A C8B 1.378(10)
N2A C6A 1.323(13)
N2A C2A 1.352(14)
C6A N3A 1.397(15)
C6A C5A 1.399(16)
C5A C4A 1.358(18)
C5A H5A 0.9500
C4A C3A 1.377(18)
C4A H4A 0.9500
C3A C2A 1.375(16)
C3A H3A 0.9500
O2A C7A 1.208(14)
F2A C17B 1.374(11)
N3A C7A 1.344(15)
N3A H3AA 0.8800
O3A C13A 1.230(13)
F3A C26B 1.334(12)
N4A C8A 1.347(14)
N4A C12A 1.365(14)
C8A C9A 1.407(17)
C8A C7A 1.493(18)
C9A C10A 1.400(18)
C9A H9A 0.9500
C10A C11A 1.319(18)
C10A H10D 0.9500
C11A C12A 1.394(16)
C11A H11I 0.9500
C12A C13A 1.515(17)
O4A C19A 1.220(11)
F4A C35B 1.334(11)
N5A C13A 1.324(14)
N5A C14A 1.384(13)
N5A H5AA 0.8800
O5A C20A 1.224(12)
F5A C44B 1.360(10)
N6A C18A 1.330(12)
N6A C14A 1.336(12)
C14A C15A 1.422(14)
C15A C16A 1.386(14)
C15A H15I 0.9500
C16A C17A 1.368(14)
C16A H16G 0.9500
C17A C18A 1.380(14)
C17A H17E 0.9500
C18A N7A 1.401(12)
O6A C21A 1.248(13)
F6A C53B 1.357(11)
N7A C19A 1.341(13)
N7A H7A 0.8800
O7A C22A 1.182(13)
F7A C62B 1.334(10)
O8A C23A 1.242(12)
F8A C71B 1.348(11)
N9A C20A 1.386(12)
N9A C7B 1.415(11)
N9A H9AA 0.8800
O9A C24A 1.209(11)
O10A C25A 1.217(11)
N11A C21A 1.372(13)
N11A C16B 1.385(13)
N11A H11J 0.8800
O11A C26A 1.244(11)
O12A C27A 1.200(13)
N13A C22A 1.375(14)
N13A C25B 1.388(14)
N13A H13F 0.8800
O13A C27A 1.337(13)
O13A C37E 1.465(12)
N15A C34B 1.359(14)
N15A C23A 1.380(14)
N15A H15J 0.8800
N17A C24A 1.368(12)
N17A C43B 1.384(12)
N17A H17F 0.8800
C19A C1B 1.502(14)
N19A C52B 1.377(11)
N19A C25A 1.383(12)
N19A H19G 0.8800
C20A C10B 1.448(14)
C21A C19B 1.501(15)
C22A C28B 1.511(18)
N21A C26A 1.333(12)
N21A C61B 1.390(12)
N21A H21D 0.8800
C23A C37B 1.508(17)
N23A C27A 1.362(13)
N23A C70B 1.386(13)
N23A H23F 0.8800
C24A C46B 1.500(14)
C25A C55B 1.518(14)
C26A C64B 1.5100(11)
N8A C1B 1.337(12)
N8A C9B 1.376(12)
C1B C2B 1.399(14)
C2B C3B 1.390(14)
C2B H2B 0.9500
C3B O1E 1.318(12)
C3B C4B 1.415(14)
C4B C5B 1.405(13)
C4B C9B 1.426(13)
C5B C6B 1.331(13)
C5B H5B 0.9500
C6B C7B 1.407(13)
C6B H6B 0.9500
C7B C8B 1.343(12)
C8B C9B 1.417(13)
N10A C10B 1.311(11)
N10A C18B 1.356(12)
C10B C11B 1.426(13)
C11B C12B 1.370(14)
C11B H11K 0.9500
C12B O2E 1.324(12)
C12B C13B 1.397(14)
C13B C14B 1.383(14)
C13B C18B 1.418(13)
C14B C15B 1.355(15)
C14B H14C 0.9500
C15B C16B 1.427(14)
C15B H15K 0.9500
C16B C17B 1.376(14)
C17B C18B 1.396(14)
N12A C19B 1.305(12)
N12A C27B 1.377(13)
C19B C20B 1.415(15)
C20B C21B 1.344(16)
C20B H20G 0.9500
C21B O3E 1.355(14)
C21B C22B 1.433(17)
C22B C27B 1.408(15)
C22B C23B 1.425(16)
C23B C24B 1.364(16)
C23B H23G 0.9500
C24B C25B 1.401(15)
C24B H24E 0.9500
C25B C26B 1.386(15)
C26B C27B 1.398(14)
N14A C28B 1.336(14)
N14A C36B 1.387(14)
C28B C29B 1.423(16)
C29B C30B 1.403(16)
C29B H29C 0.9500
C30B O4E 1.381(13)
C30B C31B 1.395(16)
C31B C32B 1.412(16)
C31B C36B 1.435(15)
C32B C33B 1.328(15)
C32B H32E 0.9500
C33B C34B 1.450(15)
C33B H33B 0.9500
C34B C35B 1.375(15)
C35B C36B 1.379(15)
N16A C37B 1.313(12)
N16A C45B 1.387(13)
C37B C38B 1.386(16)
C38B C39B 1.340(17)
C38B H38E 0.9500
C39B O5E 1.360(15)
C39B C40B 1.386(16)
C40B C41B 1.369(15)
C40B C45B 1.456(15)
C41B C42B 1.381(15)
C41B H41B 0.9500
C42B C43B 1.440(13)
C42B H42B 0.9500
C43B C44B 1.355(13)
C44B C45B 1.403(13)
N18A C46B 1.317(12)
N18A C54B 1.351(11)
C46B C47B 1.386(14)
C47B C48B 1.370(14)
C47B H47B 0.9500
C48B C49B 1.359(13)
C48B O6E 1.359(11)
C49B C50B 1.424(13)
C49B C54B 1.430(13)
C50B C51B 1.342(13)
C50B H50B 0.9500
C51B C52B 1.424(13)
C51B H51B 0.9500
C52B C53B 1.356(12)
C53B C54B 1.422(13)
N20A C55B 1.305(12)
N20A C63B 1.351(11)
C55B C56B 1.415(13)
C56B C57B 1.336(14)
C56B H56B 0.9500
C57B O7E 1.344(11)
C57B C58B 1.420(14)
C58B C59B 1.407(14)
C58B C63B 1.418(13)
C59B C60B 1.380(15)
C59B H59B 0.9500
C60B C61B 1.426(14)
C60B H60B 0.9500
C61B C62B 1.355(13)
C62B C63B 1.417(14)
N22A C64B 1.329(12)
N22A C72B 1.396(12)
C64B C65B 1.356(14)
C65B C66B 1.372(14)
C65B H65B 0.9500
C66B O8E 1.343(12)
C66B C67B 1.405(14)
C67B C68B 1.422(14)
C67B C72B 1.431(14)
C68B C69B 1.339(13)
C68B H68B 0.9500
C69B C70B 1.398(14)
C69B H69B 0.9500
C70B C71B 1.396(14)
C71B C72B 1.380(14)
C1C O1C 1.250(14)
C1C N1C 1.322(14)
C1C C33F 1.497(17)
N1C C2C 1.416(15)
N1C H1C 0.8800
F1C C8D 1.335(11)
N2C C2C 1.234(15)
N2C C6C 1.364(15)
C2C C3C 1.406(17)
C3C C4C 1.357(17)
C3C H3C 0.9500
C4C C5C 1.351(17)
C4C H4C 0.9500
C5C C6C 1.421(16)
C5C H5C 0.9500
C6C N3C 1.404(15)
O2C C7C 1.204(13)
F2C C17D 1.364(15)
N3C C7C 1.348(15)
N3C H3CA 0.8800
O3C C13C 1.215(13)
F3C C26D 1.312(16)
N4C C8C 1.325(14)
N4C C12C 1.328(14)
C8C C9C 1.375(17)
C8C C7C 1.488(17)
C9C C10C 1.35(2)
C9C H9C 0.9500
C10C C11C 1.42(2)
C10C H10C 0.9500
C11C C12C 1.360(17)
C11C H11C 0.9500
C12C C13C 1.5101(11)
O4C C19C 1.220(11)
F4C C35D 1.347(12)
N5C C13C 1.365(14)
N5C C14C 1.409(12)
N5C H5CA 0.8800
O5C C20C 1.233(15)
F5C C44D 1.332(11)
N6C C14C 1.319(12)
N6C C18C 1.330(11)
C14C C15C 1.400(13)
C15C C16C 1.372(13)
C15C H15C 0.9500
C16C C17C 1.380(13)
C16C H16C 0.9500
C17C C18C 1.393(13)
C17C H17C 0.9500
C18C N7C 1.390(12)
O6C C21C 1.216(16)
F6C C53D 1.380(11)
N7C C19C 1.352(12)
N7C H7C 0.8800
O7C C22C 1.235(16)
F7C C62D 1.386(14)
O8C C23C 1.240(12)
F8C C71D 1.351(17)
N9C C20C 1.350(15)
N9C C7D 1.399(13)
N9C H9CA 0.8800
O9C C24C 1.232(12)
O10C C25C 1.181(15)
N11C C16D 1.390(16)
N11C C21C 1.392(18)
N11C H11D 0.8800
O11C C26C 1.2501(11)
O12C C27C 1.283(17)
N13C C22C 1.370(17)
N13C C25D 1.427(17)
N13C H13C 0.8800
O13C C27C 1.359(17)
O13C C37F 1.404(15)
N15C C23C 1.377(14)
N15C C34D 1.391(13)
N15C H15D 0.8800
N17C C24C 1.373(13)
N17C C43D 1.384(12)
N17C H17A 0.8800
C19C C1D 1.5101(11)
N19C C52D 1.402(13)
N19C C25C 1.439(15)
N19C H19C 0.8800
C20C C10D 1.510(18)
C21C C19D 1.49(2)
N21C C26C 1.335(15)
N21C C61D 1.438(17)
N21C H21C 0.8800
C22C C28D 1.495(19)
C23C C37D 1.480(16)
N23C C27C 1.216(17)
N23C C70D 1.502(18)
N23C H23C 0.8800
C24C C46D 1.506(14)
C25C C55D 1.482(18)
C26C C64D 1.511(18)
N8C C1D 1.324(11)
N8C C9D 1.370(12)
C1D C2D 1.399(13)
C2D C3D 1.394(14)
C2D H2D 0.9500
C3D O1F 1.319(12)
C3D C4D 1.407(14)
C4D C9D 1.389(13)
C4D C5D 1.403(14)
C5D C6D 1.303(14)
C5D H5D 0.9500
C6D C7D 1.468(15)
C6D H6D 0.9500
C7D C8D 1.366(14)
C8D C9D 1.434(14)
N10C C10D 1.293(15)
N10C C18D 1.320(16)
C10D C11D 1.402(18)
C11D C12D 1.34(2)
C11D H11E 0.9500
C12D C13D 1.37(2)
C12D O2F 1.394(16)
C13D C14D 1.41(2)
C13D C18D 1.430(18)
C14D C15D 1.29(2)
C14D H14D 0.9500
C15D C16D 1.47(2)
C15D H15E 0.9500
C16D C17D 1.336(18)
C17D C18D 1.424(18)
N12C C19D 1.331(16)
N12C C27D 1.350(16)
C19D C20D 1.364(19)
C20D C21D 1.307(19)
C20D H20D 0.9500
C21D O3F 1.460(19)
C21D C22D 1.48(2)
C22D C23D 1.41(2)
C22D C27D 1.44(2)
C23D C24D 1.321(19)
C23D H23D 0.9500
C24D C25D 1.436(18)
C24D H24D 0.9500
C25D C26D 1.378(18)
C26D C27D 1.372(18)
N14C C28D 1.305(16)
N14C C36D 1.370(15)
C28D C29D 1.445(18)
C29D C30D 1.36(2)
C29D H29D 0.9500
C30D O4F 1.388(17)
C30D C31D 1.41(2)
C31D C32D 1.379(18)
C31D C36D 1.437(17)
C32D C33D 1.344(17)
C32D H32D 0.9500
C33D C34D 1.395(15)
C33D H33D 0.9500
C34D C35D 1.403(16)
C35D C36D 1.382(16)
N16C C37D 1.300(12)
N16C C45D 1.386(13)
C37D C38D 1.402(15)
C38D C39D 1.393(15)
C38D H38D 0.9500
C39D O5F 1.330(13)
C39D C40D 1.403(14)
C40D C41D 1.394(14)
C40D C45D 1.397(14)
C41D C42D 1.352(14)
C41D H41D 0.9500
C42D C43D 1.439(13)
C42D H42D 0.9500
C43D C44D 1.373(13)
C44D C45D 1.405(14)
N18C C46D 1.280(11)
N18C C54D 1.372(12)
C46D C47D 1.374(13)
C47D C48D 1.366(14)
C47D H47D 0.9500
C48D O6F 1.348(12)
C48D C49D 1.415(15)
C49D C50D 1.401(14)
C49D C54D 1.439(14)
C50D C51D 1.352(15)
C50D H50D 0.9500
C51D C52D 1.405(14)
C51D H51D 0.9500
C52D C53D 1.368(14)
C53D C54D 1.413(14)
N20C C63D 1.344(15)
N20C C55D 1.350(15)
C55D C56D 1.395(16)
C56D C57D 1.333(17)
C56D H56D 0.9500
C57D O7F 1.359(15)
C57D C58D 1.429(18)
C58D C63D 1.473(16)
C58D C59D 1.474(19)
C59D C60D 1.324(18)
C59D H59D 0.9500
C60D C61D 1.444(18)
C60D H60D 0.9500
C61D C62D 1.334(18)
C62D C63D 1.373(18)
N22C C72D 1.329(16)
N22C C64D 1.373(15)
C64D C65D 1.385(17)
C65D C66D 1.304(19)
C65D H65D 0.9500
C66D C67D 1.405(19)
C66D O8F 1.417(17)
C67D C68D 1.408(19)
C67D C72D 1.446(19)
C68D C69D 1.409(19)
C68D H68D 0.9500
C69D C70D 1.45(2)
C69D H69D 0.9500
C70D C71D 1.322(19)
C71D C72D 1.446(19)
C1E O1E 1.442(13)
C1E C2E 1.578(18)
C1E H1EA 0.9900
C1E H1EB 0.9900
C2E C3E 1.5097(11)
C2E C4E 1.61(2)
C2E H2E 1.0000
O2E C5E 1.425(14)
C3E H3EA 0.9800
C3E H3EB 0.9800
C3E H3EC 0.9800
O3E C9E 1.437(17)
C4E H4EA 0.9800
C4E H4EB 0.9800
C4E H4EC 0.9800
O4E C13E 1.477(15)
C5E C6E 1.58(2)
C5E H5EA 0.9900
C5E H5EB 0.9900
O5E C17E 1.427(17)
C6E C8G 1.36(5)
C6E C7E 1.45(2)
C6E C8E 1.47(4)
C6E H6E 1.0000
C6E H6EA 1.0000
O6E C21E 1.478(13)
C7E H7EA 0.9800
C7E H7EB 0.9800
C7E H7EC 0.9800
O7E C25E 1.481(12)
O8E C29E 1.403(12)
C8E H8EA 0.9800
C8E H8EB 0.9800
C8E H8EC 0.9800
C8G H8GA 0.9800
C8G H8GB 0.9800
C8G H8GC 0.9800
C9E C10E 1.5103(11)
C9E H9EA 0.9900
C9E H9EB 0.9900
C10E C12E 1.5099(11)
C10E C11E 1.5101(11)
C10E H10E 1.0000
C11E H11L 0.9800
C11E H11M 0.9800
C11E H11N 0.9800
C12E H12F 0.9800
C12E H12O 0.9800
C12E H12P 0.9800
C13E C14E 1.544(17)
C13E H13G 0.9900
C13E H13H 0.9900
C14E C16E 1.5098(11)
C14E C15E 1.54(2)
C14E H14E 1.0000
C15E H15L 0.9800
C15E H15M 0.9800
C15E H15N 0.9800
C16E H16H 0.9800
C16E H16I 0.9800
C16E H16J 0.9800
C17E C18E 1.5103(11)
C17E H17G 0.9900
C17E H17H 0.9900
C18E C19E 1.5100(11)
C18E C20E 1.5102(11)
C18E H18E 1.0000
C19E H19H 0.9800
C19E H19I 0.9800
C19E H19J 0.9800
C20E H20H 0.9800
C20E H20I 0.9800
C20E H20J 0.9800
C21E C22E 1.450(16)
C21E H21E 0.9900
C21E H21F 0.9900
C22E C23E 1.552(17)
C22E C24E 1.573(17)
C22E H22E 1.0000
C23E H23H 0.9800
C23E H23I 0.9800
C23E H23J 0.9800
C24E H24F 0.9800
C24E H24G 0.9800
C24E H24H 0.9800
C25E C26E 1.576(17)
C25E H25C 0.9900
C25E H25D 0.9900
C26E C27E 1.533(18)
C26E C28E 1.626(19)
C26E H26E 1.0000
C27E H27D 0.9800
C27E H27E 0.9800
C27E H27F 0.9800
C28E H28D 0.9800
C28E H28E 0.9800
C28E H28F 0.9800
C29E C30E 1.472(17)
C29E H29E 0.9900
C29E H29F 0.9900
C30E C31E 1.30(2)
C30E C31G 1.40(3)
C30E C32E 1.483(18)
C30E H30E 1.0000
C30E H30A 1.0000
C31E H31D 0.9800
C31E H31E 0.9800
C31E H31F 0.9800
C31G H31G 0.9800
C31G H31H 0.9800
C31G H31I 0.9800
C32E H32F 0.9800
C32E H32G 0.9800
C32E H32H 0.9800
C33E C34E 1.44(2)
C33E C36E 1.5099(11)
C33E C35E 1.595(19)
C34E H34D 0.9800
C34E H34E 0.9800
C34E H34F 0.9800
C35E H35D 0.9800
C35E H35E 0.9800
C35E H35F 0.9800
C36E H36D 0.9800
C36E H36E 0.9800
C36E H36F 0.9800
C37E C40E 1.532(17)
C37E C38E 1.536(17)
C37E C39E 1.538(15)
C38E H38F 0.9800
C38E H38G 0.9800
C38E H38H 0.9800
C39E H39D 0.9800
C39E H39E 0.9800
C39E H39F 0.9800
C40E H40D 0.9800
C40E H40E 0.9800
C40E H40F 0.9800
C1F O1F 1.425(14)
C1F C2F 1.5104(11)
C1F H1FA 0.9900
C1F H1FB 0.9900
C2F C4F 1.5099(11)
C2F C3F 1.5101(11)
C2F H2F 1.0000
O2F C5F 1.43(3)
C3F H3FA 0.9800
C3F H3FB 0.9800
C3F H3FC 0.9800
O3F C9F 1.474(19)
C4F H4FA 0.9800
C4F H4FB 0.9800
C4F H4FC 0.9800
O4F C13F 1.39(2)
C5F C6F 1.5101(11)
C5F H5FA 0.9900
C5F H5FB 0.9900
C6F C8F 1.5100(11)
C6F C7F 1.55(4)
C6F H6F 1.0000
C7F H7FA 0.9800
C7F H7FB 0.9800
C7F H7FC 0.9800
C8F H8FA 0.9800
C8F H8FB 0.9800
C8F H8FC 0.9800
O5F C17F 1.498(14)
O6F C21F 1.458(13)
O7F C25F 1.439(14)
O8F C29F 1.444(15)
C9F C10F 1.50(2)
C9F H9FA 0.9899
C9F H9FB 0.9897
C9F H9FK 0.9899
C9F H9FL 0.9897
C10F C12G 1.5100(11)
C10F C11F 1.5101(11)
C10F H10L 1.0000
C11F H11F 0.9800
C11F H11G 0.9800
C11F H11H 0.9800
C12F H12G 0.9799
C12F H12H 0.9800
C12F H12I 0.9800
C12G H12D 0.9800
C12G H12E 0.9800
C12G H1KL 0.9800
C13F C14F 1.5101(11)
C13F H13D 0.9900
C13F H13E 0.9900
C14F C16F 1.5099(11)
C14F C15F 1.5100(9)
C14F H14F 1.0000
C15F H15F 0.9800
C15F H15G 0.9800
C15F H15H 0.9800
C16F H16D 0.9800
C16F H16E 0.9800
C16F H16F 0.9800
C17F C18F 1.569(19)
C17F H17B 0.9900
C17F H17D 0.9900
C18F C20F 1.5099(11)
C18F C19F 1.5103(11)
C18F H18F 1.0000
C19F H19D 0.9800
C19F H19E 0.9800
C19F H19F 0.9800
C20F H20C 0.9800
C20F H20E 0.9800
C20F H20F 0.9800
C21F C22F 1.479(17)
C21F H21A 0.9900
C21F H21B 0.9900
C22F C24F 1.468(19)
C22F C23F 1.520(19)
C22F H22F 1.0000
C23F H23A 0.9800
C23F H23B 0.9800
C23F H23E 0.9800
C24F H24A 0.9800
C24F H24B 0.9800
C24F H24C 0.9800
C25F C26F 1.533(16)
C25F H25A 0.9900
C25F H25B 0.9900
C26F C28F 1.497(16)
C26F C27F 1.504(16)
C26F H26F 1.0000
C27F H27A 0.9800
C27F H27B 0.9800
C27F H27C 0.9800
C28F H28A 0.9800
C28F H28B 0.9800
C28F H28C 0.9800
C29F C30F 1.458(18)
C29F H29A 0.9900
C29F H29B 0.9900
C30F C32F 1.494(19)
C30F C31F 1.611(19)
C30F H30F 1.0000
C31F H31A 0.9800
C31F H31B 0.9800
C31F H31C 0.9800
C32F H32A 0.9800
C32F H32B 0.9800
C32F H32C 0.9800
C33F C35F 1.451(16)
C33F C34F 1.494(18)
C33F C36F 1.54(2)
C34F H34A 0.9800
C34F H34B 0.9800
C34F H34C 0.9800
C35F H35A 0.9800
C35F H35B 0.9800
C35F H35C 0.9800
C36F H36A 0.9800
C36F H36B 0.9800
C36F H36C 0.9800
C37F C40F 1.469(19)
C37F C39F 1.48(2)
C37F C38F 1.583(18)
C38F H38A 0.9800
C38F H38B 0.9800
C38F H38C 0.9800
C39F H39A 0.9800
C39F H39B 0.9800
C39F H39C 0.9800
C40F H40A 0.9800
C40F H40B 0.9800
C40F H40C 0.9800
N1T C5T 1.339(15)
N1T C6T 1.401(14)
N1T H1T 0.8800
O1T C5T 1.339(14)
O1T C4T 1.4323(11)
N2T C17T 1.320(14)
N2T C16T 1.426(12)
N2T H2T 0.8800
O2T C5T 1.200(14)
O3T C17T 1.200(14)
O4T C17T 1.368(13)
O4T C18T 1.426(12)
C1T C2T 1.5100(11)
C1T H1TA 0.9800
C1T H1TB 0.9800
C1T H1TC 0.9800
C2T C3T 1.5100(11)
C2T H2TA 0.9900
C2T H2TB 0.9900
C3T C4T 1.5100(11)
C3T H3TA 0.9900
C3T H3TB 0.9900
C4T H4TA 0.9900
C4T H4TB 0.9900
C6T C7T 1.473(15)
C6T H6TA 0.9900
C6T H6TB 0.9900
C7T C8T 1.5101(11)
C7T H7TA 0.9900
C7T H7TB 0.9900
C8T C9T 1.5100(11)
C8T H8TA 0.9900
C8T H8TB 0.9900
C9T C10T 1.5101(11)
C9T H9TA 0.9900
C9T H9TB 0.9900
C10T C11T 1.523(15)
C10T H10A 0.9900
C10T H10B 0.9900
C11T C12T 1.471(15)
C11T H11A 0.9900
C11T H11B 0.9900
C12T C13T 1.5098(11)
C12T H12A 0.9900
C12T H12B 0.9900
C13T C14T 1.5101(11)
C13T H13A 0.9900
C13T H13B 0.9900
C14T C15T 1.5101(11)
C14T H14A 0.9900
C14T H14B 0.9900
C15T C16T 1.5099(11)
C15T H15A 0.9900
C15T H15B 0.9900
C16T H16A 0.9900
C16T H16B 0.9900
C18T C19T 1.5097(11)
C18T H18A 0.9900
C18T H18B 0.9900
C19T C20T 1.5101(11)
C19T H19A 0.9900
C19T H19B 0.9900
C20T C21T 1.5101(11)
C20T H20A 0.9900
C20T H20B 0.9900
C21T C28T 1.5100(11)
C21T C22T 1.541(12)
C21T H21T 1.0000
C22T C27T 1.3900
C22T C23T 1.3900
C27T C26T 1.3900
C27T H27T 0.9500
C26T C25T 1.3900
C26T H26T 0.9500
C25T C24T 1.3900
C25T H25T 0.9500
C24T C23T 1.3900
C24T H24T 0.9500
C23T H23T 0.9500
C28T C29T 1.3900
C28T C33T 1.3900
C29T C30T 1.3900
C29T H29T 0.9500
C30T C31T 1.3900
C30T H30T 0.9500
C31T C32T 1.3900
C31T H31T 0.9500
C32T C33T 1.3900
C32T H32T 0.9500
C33T H33T 0.9500
C1R Cl2 1.665(16)
C1R Cl1 1.769(15)
C1R Cl3 1.774(16)
C1R H1R 1.0000
C3R Cl9 1.650(17)
C3R Cl8 1.751(17)
C3R Cl7 1.766(17)
C3R H3R 1.0000
C4R Cl12 1.70(2)
C4R Cl11 1.7501(11)
C4R Cl10 1.7502(11)
C4R H4R 1.0000
C5R Cl14 1.51(3)
C5R Cl15 1.74(3)
C5R Cl13 1.78(3)
C5R H5R 1.0000
Cl1X C1X 1.666(17)
Cl1X C1Y 1.72(2)
Cl2X C1Y 1.68(2)
Cl2X C1X 1.733(19)
C1X Cl3X 1.7501(11)
C1X H1X 1.0000
C1Y Cl3Y 1.7503(11)
C1Y H1Y 1.0000
C1H C2H 1.39(4)
C1H H1HA 0.9800
C1H H1HB 0.9800
C1H H1HC 0.9800
C2H C3H 1.42(4)
C2H H2HA 0.9900
C2H H2HB 0.9900
C3H C4H 1.5099(11)
C3H H3HA 0.9900
C3H H3HB 0.9900
C4H C5H 1.5100(11)
C4H H4HA 0.9900
C4H H4HB 0.9900
C5H C6H 1.5100(11)
C5H H5HA 0.9900
C5H H5HB 0.9900
C6H H6HA 0.9800
C6H H6HB 0.9800
C6H H6HC 0.9800
C2R Cl6 1.704(18)
C2R Cl5 1.7503(11)
C2R Cl4 1.7504(11)
C2R H2R 1.0000

loop_
_geom_hbond_atom_site_label_D
_geom_hbond_atom_site_label_H
_geom_hbond_atom_site_label_A
_geom_hbond_distance_DH
_geom_hbond_distance_HA
_geom_hbond_distance_DA
_geom_hbond_angle_DHA
N3A H3AA O3T 0.88 2.05 2.902(13) 161.5
N5A H5AA O3T 0.88 2.08 2.928(11) 162.0
N3C H3CA O2T 0.88 2.16 3.010(13) 161.3
N5C H5CA O2T 0.88 2.10 2.930(13) 156.7
